data_7035303
loop_
_publ_author_name
'Tziotzi, Thomais G.'
'Tzimopoulos, Demetrios I.'
'Lis, Tadeusz'
'Inglis, Ross'
'Milios, Constantinos J.'

_publ_section_title
;
 Dodecanuclear [MnLn] species: synthesis, structures and characterization
 of magnetic relaxation phenomena.
;
_journal_issue 26
_journal_name_full 'Dalton transactions (Cambridge, England : 2003)'
_journal_page_first 11696
_journal_page_last 11699
_journal_paper_doi 10.1039/c5dt01695a
_journal_volume 44
_journal_year 2015
_chemical_formula_moiety 'C182 H149.5 Gd6 Mn6 N8 O56, 6.5(C2 H6 N), (H2 O)'
_chemical_formula_sum 'C195 H190.5 Gd6 Mn6 N14.5 O57'
_chemical_formula_weight 4922.25
_chemical_name_systematic
;
 ?
;
_space_group_crystal_system triclinic
_space_group_IT_number 2
_space_group_name_Hall '-P 1'
_space_group_name_H-M_alt 'P -1'
_symmetry_space_group_name_Hall '-P 1'
_symmetry_space_group_name_H-M 'P -1'
_atom_sites_solution_hydrogens mixed
_audit_creation_method SHELXL-2013
_audit_update_record
;
2015-05-05 deposited with the CCDC.
2015-06-02 downloaded from the CCDC.
;
_cell_angle_alpha 82.74(4)
_cell_angle_beta 78.67(4)
_cell_angle_gamma 65.87(4)
_cell_formula_units_Z 2
_cell_length_a 18.252(6)
_cell_length_b 19.702(7)
_cell_length_c 31.519(10)
_cell_measurement_reflns_used 8364
_cell_measurement_temperature 80(2)
_cell_measurement_theta_max 27
_cell_measurement_theta_min 2
_cell_volume 10129(7)
_computing_cell_refinement 'CrysAlis PRO (Agilent, 2011)'
_computing_data_collection 'CrysAlis PRO (Agilent, 2011)'
_computing_data_reduction 'CrysAlis PRO (Agilent, 2011)'
_computing_structure_refinement 'SHELXL-2013 (Sheldrick, 2013)'
_computing_structure_solution 'SHELXS-97 (Sheldrick, 1990)'
_diffrn_ambient_temperature 80(2)
_diffrn_measured_fraction_theta_full 0.996
_diffrn_measured_fraction_theta_max 0.994
_diffrn_measurement_device_type 'Xcalibur PX with Ruby CCD detector'
_diffrn_measurement_method /w
_diffrn_radiation_type MoK\a
_diffrn_radiation_wavelength 0.71073
_diffrn_reflns_av_R_equivalents 0.0820
_diffrn_reflns_av_unetI/netI 0.2143
_diffrn_reflns_Laue_measured_fraction_full 0.996
_diffrn_reflns_Laue_measured_fraction_max 0.994
_diffrn_reflns_limit_h_max 22
_diffrn_reflns_limit_h_min -21
_diffrn_reflns_limit_k_max 24
_diffrn_reflns_limit_k_min -24
_diffrn_reflns_limit_l_max 39
_diffrn_reflns_limit_l_min -29
_diffrn_reflns_number 67341
_diffrn_reflns_point_group_measured_fraction_full 0.996
_diffrn_reflns_point_group_measured_fraction_max 0.994
_diffrn_reflns_theta_full 25.500
_diffrn_reflns_theta_max 26.558
_diffrn_reflns_theta_min 2.690
_exptl_absorpt_coefficient_mu 2.378
_exptl_absorpt_correction_T_max 0.908
_exptl_absorpt_correction_T_min 0.592
_exptl_absorpt_correction_type analytical
_exptl_absorpt_process_details
;
CrysAlis RED, Oxford Diffraction Ltd.,
Version 1.171.32.5
Analytical numeric absorption correction using a
multifaceted crystal model based on expressions
derived by R.C. Clark & J.S. Reid.
(Clark, R. C. & Reid, J. S. (1995). Acta Cryst. A51, 887-897)
;
_exptl_crystal_colour dark-brown
_exptl_crystal_density_diffrn 1.614
_exptl_crystal_description plate
_exptl_crystal_F_000 4904
_exptl_crystal_size_max 0.290
_exptl_crystal_size_mid 0.170
_exptl_crystal_size_min 0.050
_refine_diff_density_max 1.78
_refine_diff_density_min -2.02
_refine_diff_density_rms 0.180
_refine_ls_extinction_method none
_refine_ls_goodness_of_fit_ref 1.047
_refine_ls_hydrogen_treatment constr
_refine_ls_matrix_type full
_refine_ls_number_parameters 2145
_refine_ls_number_reflns 41988
_refine_ls_number_restraints 1469
_refine_ls_restrained_S_all 1.081
_refine_ls_R_factor_all 0.2324
_refine_ls_R_factor_gt 0.1100
_refine_ls_shift/su_max 0.111
_refine_ls_shift/su_mean 0.001
_refine_ls_structure_factor_coef Fsqd
_refine_ls_weighting_details
;
 w=1/[\s^2^(Fo^2^)+(0.0742P)^2^+86.0005P]
 where P=(Fo^2^+2Fc^2^)/3
;
_refine_ls_weighting_scheme calc
_refine_ls_wR_factor_gt 0.2206
_refine_ls_wR_factor_ref 0.2907
_reflns_Friedel_coverage 0.000
_reflns_number_gt 18007
_reflns_number_total 41988
_reflns_threshold_expression 'I > 2\s(I)'
_cod_data_source_file c5dt01695a2.cif
_cod_data_source_block TT498BA
_cod_depositor_comments
;
The following automatic conversions were performed:

'_exptl_absorpt_correction_type' value 'ANALYTICAL' changed to
'analytical' according to
/usr/data/users/saulius/crontab/automatic-downloads/rss-feeds/RSC/lib/dictionaries/cif_core.dic
dictionary named 'cif_core.dic' version 2.4.2 from 2011-04-26.

Automatic conversion script
Id: cif_fix_values 3271 2015-04-21 07:52:19Z andrius 

 Adding full bibliography for 7035303.cif.
;
_cod_original_formula_sum 'C195 H190.50 Gd6 Mn6 N14.50 O57'
_cod_database_code 7035303
_shelx_space_group_comment
;
The symmetry employed for this shelxl refinement is uniquely defined
by the following loop, which should always be used as a source of
symmetry information in preference to the above space-group names.
They are only intended as comments.
;
_shelx_estimated_absorpt_t_min 0.546
_shelx_estimated_absorpt_t_max 0.890
_shelxl_version_number 2013-2

loop_
_space_group_symop_operation_xyz
'x, y, z'
'-x, -y, -z'

loop_
_atom_site_label
_atom_site_type_symbol
_atom_site_fract_x
_atom_site_fract_y
_atom_site_fract_z
_atom_site_U_iso_or_equiv
_atom_site_adp_type
_atom_site_occupancy
_atom_site_site_symmetry_order
_atom_site_calc_flag
_atom_site_refinement_flags_posn
_atom_site_refinement_flags_adp
_atom_site_refinement_flags_occupancy
_atom_site_disorder_assembly
_atom_site_disorder_group
Gd1 Gd 0.44705(5) 0.39705(6) 0.25710(2) 0.0505(3) Uani 1 1 d . . . . .
Gd2 Gd 0.32499(5) 0.51177(8) 0.35915(3) 0.0768(4) Uani 1 1 d . . . . .
Gd3 Gd 0.34378(5) 0.61217(6) 0.24482(3) 0.0586(3) Uani 1 1 d . . . . .
Gd4 Gd 0.49614(5) 0.24675(6) 0.18163(2) 0.0481(3) Uani 1 1 d . . . . .
Gd5 Gd 0.61014(5) 0.22373(7) 0.29245(3) 0.0678(3) Uani 1 1 d . . . . .
Gd6 Gd 0.51025(5) 0.63469(6) 0.14742(3) 0.0515(3) Uani 1 1 d . . . . .
Mn1 Mn 0.23288(14) 0.49821(18) 0.27181(7) 0.0548(8) Uani 1 1 d . . . . .
Mn2 Mn 0.40089(15) 0.23192(19) 0.28863(8) 0.0638(9) Uani 1 1 d . . . . .
Mn3 Mn 0.64758(15) 0.38653(19) 0.27126(7) 0.0597(9) Uani 1 1 d . . . . .
Mn4 Mn 0.22260(17) 0.4350(2) 0.43769(8) 0.0902(13) Uani 1 1 d . . . . .
Mn5 Mn 0.65440(15) 0.68611(17) 0.08249(9) 0.0565(8) Uani 1 1 d . . . . .
Mn6 Mn 0.33479(14) 0.26613(16) 0.13432(8) 0.0472(7) Uani 1 1 d . . . . .
O1 O 0.4123(6) 0.5137(7) 0.2913(3) 0.053(3) Uani 1 1 d . . . . .
H1 H 0.4556 0.5173 0.2956 0.079 Uiso 1 1 calc R U . . .
O2 O 0.5546(6) 0.2868(7) 0.2292(3) 0.058(3) Uani 1 1 d . . . . .
H2 H 0.5908 0.3005 0.2133 0.087 Uiso 1 1 calc R U . . .
O3 O 0.3272(5) 0.4278(7) 0.3122(3) 0.054(3) Uani 1 1 d . . . . .
H3 H 0.3194 0.3896 0.3252 0.081 Uiso 1 1 calc R U . . .
O4 O 0.3304(5) 0.4975(7) 0.2321(3) 0.049(3) Uani 1 1 d . . . . .
H4 H 0.3279 0.4945 0.2055 0.073 Uiso 1 1 calc R U . . .
O5 O 0.3910(6) 0.3186(7) 0.2372(3) 0.052(3) Uani 1 1 d . . . . .
H5 H 0.3435 0.3412 0.2299 0.078 Uiso 1 1 calc R U . . .
O6 O 0.4642(6) 0.2812(8) 0.3063(3) 0.069(4) Uani 1 1 d . . . . .
H6 H 0.4473 0.2927 0.3329 0.07(6) Uiso 1 1 calc R . . . .
O7 O 0.5578(6) 0.3609(7) 0.2998(3) 0.060(4) Uani 1 1 d . . . . .
H7 H 0.5412 0.3738 0.3262 0.091 Uiso 1 1 calc R U . . .
O11 O 0.5559(6) 0.4364(7) 0.2239(3) 0.045(3) Uani 1 1 d . . . . .
O21 O 0.4671(6) 0.5456(7) 0.1985(3) 0.048(3) Uani 1 1 d . . . . .
O31 O 0.5982(6) 0.5151(7) 0.1770(3) 0.054(3) Uani 1 1 d . . . . .
N1 N 0.5414(11) 0.4987(12) 0.2004(5) 0.078(6) Uani 1 1 d . . . . .
O2A O 0.2269(5) 0.4177(6) 0.2488(3) 0.040(3) Uani 1 1 d D . . . .
C1A C 0.0975(8) 0.4196(9) 0.2875(4) 0.057(5) Uani 1 1 d D . . . .
C2A C 0.1706(7) 0.3896(8) 0.2580(4) 0.044(4) Uani 1 1 d D . . . .
C3A C 0.1852(8) 0.3280(8) 0.2349(4) 0.050(5) Uani 1 1 d D . . . .
H3A H 0.2319 0.3109 0.2132 0.060 Uiso 1 1 calc R U . . .
C4A C 0.1332(8) 0.2920(9) 0.2430(4) 0.059(5) Uani 1 1 d D . . . .
H4A H 0.1467 0.2477 0.2288 0.071 Uiso 1 1 calc R U . . .
C5A C 0.0075(9) 0.2807(10) 0.2817(5) 0.067(6) Uani 1 1 d D . . . .
H5A H 0.0229 0.2351 0.2685 0.081 Uiso 1 1 calc R U . . .
C6A C -0.0646(9) 0.3088(11) 0.3096(6) 0.084(8) Uani 1 1 d D . . . .
H6A H -0.1007 0.2839 0.3144 0.101 Uiso 1 1 calc R U . . .
C7A C -0.0846(10) 0.3716(11) 0.3304(5) 0.078(7) Uani 1 1 d D . . . .
H7A H -0.1349 0.3908 0.3495 0.094 Uiso 1 1 calc R U . . .
C8A C -0.0324(8) 0.4080(10) 0.3241(4) 0.068(6) Uani 1 1 d D . . . .
H8A H -0.0468 0.4510 0.3397 0.082 Uiso 1 1 calc R U . . .
C9A C 0.0410(8) 0.3832(9) 0.2953(5) 0.058(5) Uani 1 1 d D . . . .
C10A C 0.0588(8) 0.3207(9) 0.2727(5) 0.062(6) Uani 1 1 d D . . . .
C11A C 0.0809(9) 0.4826(10) 0.3117(4) 0.081(8) Uani 1 1 d D . . . .
H11A H 0.0302 0.5007 0.3305 0.097 Uiso 1 1 calc R U . . .
N1A N 0.1282(7) 0.5172(8) 0.3104(4) 0.067(5) Uani 1 1 d D . . . .
C12A C 0.1029(7) 0.5802(8) 0.3391(4) 0.094(9) Uani 1 1 d D . . . .
C13A C 0.0131(7) 0.6348(10) 0.3390(5) 0.080(7) Uani 1 1 d D . . . .
H13A H 0.0050 0.6538 0.3093 0.120 Uiso 1 1 calc R U . . .
H13B H 0.0002 0.6764 0.3571 0.120 Uiso 1 1 calc R U . . .
H13C H -0.0227 0.6086 0.3506 0.120 Uiso 1 1 calc R U . . .
C14A C 0.1550(7) 0.6230(9) 0.3190(5) 0.068(6) Uani 1 1 d D . . . .
H14A H 0.1290 0.6578 0.2957 0.082 Uiso 1 1 calc R U . . .
H14B H 0.1571 0.6530 0.3413 0.082 Uiso 1 1 calc R U . . .
O14A O 0.2349(5) 0.5768(7) 0.3017(3) 0.065(4) Uani 1 1 d D . . . .
C15A C 0.1160(9) 0.5507(10) 0.3856(4) 0.083(7) Uani 1 1 d D . . . .
H15A H 0.0997 0.5938 0.4036 0.100 Uiso 1 1 calc R U . . .
H15B H 0.0790 0.5250 0.3971 0.100 Uiso 1 1 calc R U . . .
O15A O 0.1950(6) 0.5018(8) 0.3909(3) 0.078(5) Uani 1 1 d D . . . .
O2B O 0.3042(5) 0.2891(7) 0.3239(3) 0.064(4) Uani 1 1 d D . . . .
C1B C 0.2276(7) 0.2124(8) 0.3330(4) 0.053(5) Uani 1 1 d D . . . .
C2B C 0.2409(8) 0.2741(9) 0.3426(4) 0.066(6) Uani 1 1 d D . . . .
C3B C 0.1804(8) 0.3266(10) 0.3710(4) 0.070(6) Uani 1 1 d D . . . .
H3B H 0.1868 0.3703 0.3759 0.084 Uiso 1 1 calc R U . . .
C4B C 0.1124(8) 0.3149(10) 0.3916(4) 0.070(7) Uani 1 1 d D . . . .
H4B H 0.0718 0.3515 0.4099 0.083 Uiso 1 1 calc R U . . .
C5B C 0.0322(10) 0.2387(11) 0.4090(5) 0.086(7) Uani 1 1 d D . . . .
H5B H -0.0075 0.2757 0.4274 0.103 Uiso 1 1 calc R U . . .
C6B C 0.0224(11) 0.1746(11) 0.4046(6) 0.079(7) Uani 1 1 d D . . . .
H6B H -0.0220 0.1653 0.4215 0.095 Uiso 1 1 calc R U . . .
C7B C 0.0762(11) 0.1248(12) 0.3761(6) 0.100(9) Uani 1 1 d D . . . .
H7B H 0.0684 0.0812 0.3727 0.120 Uiso 1 1 calc R U . . .
C8B C 0.1432(9) 0.1362(10) 0.3516(5) 0.076(6) Uani 1 1 d D . . . .
H8B H 0.1793 0.1008 0.3313 0.091 Uiso 1 1 calc R U . . .
C9B C 0.1579(8) 0.1989(9) 0.3565(5) 0.061(6) Uani 1 1 d D . . . .
C10B C 0.1016(9) 0.2493(9) 0.3859(5) 0.071(7) Uani 1 1 d D . . . .
C11B C 0.2813(9) 0.1645(10) 0.2992(5) 0.067(6) Uani 1 1 d D . . . .
H11B H 0.2666 0.1267 0.2923 0.081 Uiso 1 1 calc R U . . .
N1B N 0.3473(7) 0.1679(8) 0.2773(4) 0.067(5) Uani 1 1 d D . . . .
C12B C 0.3962(7) 0.1146(8) 0.2426(4) 0.062(5) Uani 1 1 d D . . . .
C13B C 0.3890(10) 0.0387(9) 0.2512(6) 0.084(7) Uani 1 1 d D . . . .
H13D H 0.4085 0.0153 0.2784 0.125 Uiso 1 1 calc R U . . .
H13E H 0.4219 0.0065 0.2274 0.125 Uiso 1 1 calc R U . . .
H13F H 0.3320 0.0460 0.2534 0.125 Uiso 1 1 calc R U . . .
C14B C 0.4835(8) 0.1045(9) 0.2427(5) 0.070(7) Uani 1 1 d D . . . .
H14C H 0.5058 0.0666 0.2658 0.084 Uiso 1 1 calc R U . . .
H14D H 0.5168 0.0854 0.2146 0.084 Uiso 1 1 calc R U . . .
O14B O 0.4904(6) 0.1714(8) 0.2496(3) 0.069(4) Uani 1 1 d D . . . .
C15B C 0.3705(9) 0.1480(8) 0.1987(4) 0.053(5) Uani 1 1 d D . . . .
H15X H 0.4066 0.1123 0.1765 0.064 Uiso 1 1 calc R U . . .
H15Y H 0.3148 0.1508 0.1996 0.064 Uiso 1 1 calc R U . . .
O15B O 0.3705(6) 0.2169(6) 0.1842(3) 0.052(3) Uani 1 1 d D . . . .
O2C O 0.6081(6) 0.4855(7) 0.2882(3) 0.070(4) Uani 1 1 d D . . . .
C1C C 0.7341(7) 0.5048(9) 0.2709(5) 0.063(6) Uani 1 1 d D . . . .
C2C C 0.6511(7) 0.5250(8) 0.2892(4) 0.047(5) Uani 1 1 d D . . . .
C3C C 0.6087(8) 0.5919(8) 0.3105(5) 0.058(5) Uani 1 1 d D . . . .
H3C H 0.5534 0.6048 0.3233 0.069 Uiso 1 1 calc R U . . .
C4C C 0.6460(8) 0.6390(9) 0.3131(5) 0.058(5) Uani 1 1 d D . . . .
H4C H 0.6158 0.6847 0.3269 0.070 Uiso 1 1 calc R U . . .
C5C C 0.7672(9) 0.6685(10) 0.2990(6) 0.077(6) Uani 1 1 d D . . . .
H5C H 0.7362 0.7150 0.3117 0.092 Uiso 1 1 calc R U . . .
C6C C 0.8490(9) 0.6477(11) 0.2841(6) 0.072(6) Uani 1 1 d D . . . .
H6C H 0.8739 0.6811 0.2853 0.087 Uiso 1 1 calc R U . . .
C7C C 0.8946(9) 0.5799(10) 0.2675(6) 0.073(6) Uani 1 1 d D . . . .
H7C H 0.9519 0.5645 0.2601 0.087 Uiso 1 1 calc R U . . .
C8C C 0.8586(8) 0.5330(9) 0.2615(5) 0.058(5) Uani 1 1 d D . . . .
H8C H 0.8906 0.4876 0.2476 0.070 Uiso 1 1 calc R U . . .
C9C C 0.7757(8) 0.5520(9) 0.2755(5) 0.068(6) Uani 1 1 d D . . . .
C10C C 0.7299(8) 0.6200(9) 0.2952(5) 0.060(6) Uani 1 1 d D . . . .
C11C C 0.7752(8) 0.4427(8) 0.2437(5) 0.054(5) Uani 1 1 d D . . . .
H11C H 0.8276 0.4366 0.2284 0.065 Uiso 1 1 calc R U . . .
N1C N 0.7474(7) 0.3943(7) 0.2381(3) 0.054(4) Uani 1 1 d D . . . .
C12C C 0.7911(7) 0.3330(7) 0.2073(4) 0.051(5) Uani 1 1 d D . . . .
C13C C 0.8830(7) 0.3138(10) 0.1965(5) 0.061(6) Uani 1 1 d D . . . .
H13G H 0.9062 0.3016 0.2233 0.091 Uiso 1 1 calc R U . . .
H13H H 0.8924 0.3566 0.1810 0.091 Uiso 1 1 calc R U . . .
H13I H 0.9089 0.2709 0.1782 0.091 Uiso 1 1 calc R U . . .
C14C C 0.7743(7) 0.2667(8) 0.2307(4) 0.067(6) Uani 1 1 d D . . . .
H14E H 0.7874 0.2280 0.2100 0.081 Uiso 1 1 calc R U . . .
H14F H 0.8083 0.2447 0.2537 0.081 Uiso 1 1 calc R U . . .
O14C O 0.6914(6) 0.2928(7) 0.2487(3) 0.064(4) Uani 1 1 d D . . . .
C15C C 0.7514(9) 0.3542(8) 0.1659(4) 0.053(5) Uani 1 1 d D . . . .
H15U H 0.7839 0.3168 0.1441 0.063 Uiso 1 1 calc R U . . .
H15V H 0.6961 0.3543 0.1729 0.063 Uiso 1 1 calc R U . . .
O15C O 0.7469(6) 0.4228(6) 0.1493(3) 0.050(3) Uani 1 1 d D . . . .
H15C H 0.6987 0.4528 0.1584 0.076 Uiso 1 1 d R U . . .
O2D O 0.1072(9) 0.4597(11) 0.4547(6) 0.038(5) Uiso 0.5 1 d D . P A 1
C1D C 0.1317(10) 0.3500(13) 0.5036(8) 0.035(7) Uiso 0.5 1 d D . P A 1
C2D C 0.0817(11) 0.4136(13) 0.4811(8) 0.037(7) Uiso 0.5 1 d D . P A 1
C3D C -0.0023(11) 0.4319(13) 0.4866(8) 0.030(7) Uiso 0.5 1 d D . P A 1
H3D H -0.0366 0.4773 0.4739 0.036 Uiso 0.5 1 calc R U P A 1
C4D C -0.0352(12) 0.3850(13) 0.5099(8) 0.036(5) Uiso 0.5 1 d D . P A 1
H4D H -0.0912 0.3960 0.5108 0.043 Uiso 0.5 1 calc R U P A 1
C5D C -0.0252(15) 0.2762(16) 0.5592(9) 0.052(7) Uiso 0.5 1 d D . P A 1
H5D H -0.0803 0.2857 0.5584 0.063 Uiso 0.5 1 calc R U P A 1
C6D C 0.0186(17) 0.2198(18) 0.5859(11) 0.064(8) Uiso 0.5 1 d D . P A 1
H6D H -0.0074 0.1922 0.6051 0.076 Uiso 0.5 1 calc R U P A 1
C7D C 0.0988(18) 0.203(2) 0.5852(13) 0.087(9) Uiso 0.5 1 d D . P A 1
H7D H 0.1293 0.1610 0.6020 0.104 Uiso 0.5 1 calc R U P A 1
C8D C 0.1367(16) 0.2464(18) 0.5603(11) 0.082(13) Uiso 0.5 1 d D . P A 1
H8D H 0.1917 0.2360 0.5618 0.098 Uiso 0.5 1 calc R U P A 1
C9D C 0.0943(12) 0.3056(16) 0.5330(9) 0.054(9) Uiso 0.5 1 d D . P A 1
C10D C 0.0127(12) 0.3200(13) 0.5330(8) 0.031(7) Uiso 0.5 1 d D . P A 1
C11D C 0.2191(10) 0.3238(13) 0.4947(8) 0.027(6) Uiso 0.5 1 d D . P A 1
H11D H 0.2498 0.2769 0.5076 0.033 Uiso 0.5 1 calc R U P A 1
N1D N 0.2587(9) 0.3600(12) 0.4704(7) 0.042(7) Uiso 0.5 1 d D . P A 1
C12D C 0.3491(11) 0.3266(11) 0.4585(6) 0.047(8) Uiso 0.5 1 d D . P A 1
C13D C 0.3903(15) 0.2839(15) 0.4969(7) 0.042(8) Uiso 0.5 1 d D . P A 1
H13J H 0.3735 0.3170 0.5209 0.062 Uiso 0.5 1 calc R U P A 1
H13K H 0.4494 0.2654 0.4883 0.062 Uiso 0.5 1 calc R U P A 1
H13L H 0.3744 0.2418 0.5062 0.062 Uiso 0.5 1 calc R U P A 1
C14D C 0.3721(14) 0.3923(13) 0.4405(7) 0.041(6) Uiso 0.5 1 d D . P A 1
H14G H 0.3596 0.4276 0.4632 0.049 Uiso 0.5 1 calc R U P A 1
H14H H 0.4305 0.3752 0.4281 0.049 Uiso 0.5 1 calc R U P A 1
O14D O 0.3224(9) 0.4250(10) 0.4081(5) 0.033(3) Uiso 0.5 1 d D . P A 1
C15D C 0.376(2) 0.2791(17) 0.4187(8) 0.106(12) Uiso 0.5 1 d D . P A 1
H15G H 0.3533 0.3096 0.3933 0.127 Uiso 0.5 1 calc R U P A 1
H15H H 0.4360 0.2565 0.4113 0.127 Uiso 0.5 1 calc R U P A 1
O15D O 0.346(2) 0.2269(15) 0.4307(12) 0.129(8) Uiso 0.5 1 d D . P A 1
H15D H 0.3665 0.1942 0.4113 0.194 Uiso 0.5 1 d R U P A 1
O2Z O 0.1252(9) 0.4189(10) 0.4601(6) 0.036(5) Uiso 0.5 1 d D . P A 2
C1Z C 0.1512(10) 0.3075(12) 0.5067(7) 0.031(7) Uiso 0.5 1 d D . P A 2
C2Z C 0.0994(10) 0.3755(12) 0.4890(7) 0.024(6) Uiso 0.5 1 d D . P A 2
C3Z C 0.0162(11) 0.3904(14) 0.4926(8) 0.037(7) Uiso 0.5 1 d D . P A 2
H3Z H -0.0175 0.4324 0.4771 0.044 Uiso 0.5 1 calc R U P A 2
C4Z C -0.0172(12) 0.3451(14) 0.5184(8) 0.036(5) Uiso 0.5 1 d D . P A 2
H4Z H -0.0735 0.3564 0.5206 0.043 Uiso 0.5 1 calc R U P A 2
C5Z C -0.0040(15) 0.2372(16) 0.5693(10) 0.052(7) Uiso 0.5 1 d D . P A 2
H5Z H -0.0608 0.2500 0.5723 0.063 Uiso 0.5 1 calc R U P A 2
C6Z C 0.0437(17) 0.1756(17) 0.5916(10) 0.064(8) Uiso 0.5 1 d D . P A 2
H6Z H 0.0221 0.1410 0.6063 0.076 Uiso 0.5 1 calc R U P A 2
C7Z C 0.1220(18) 0.164(2) 0.5926(12) 0.087(9) Uiso 0.5 1 d D . P A 2
H7Z H 0.1507 0.1301 0.6135 0.104 Uiso 0.5 1 calc R U P A 2
C8Z C 0.1603(15) 0.2030(17) 0.5632(10) 0.068(11) Uiso 0.5 1 d D . P A 2
H8Z H 0.2173 0.1887 0.5606 0.082 Uiso 0.5 1 calc R U P A 2
C9Z C 0.1156(11) 0.2628(14) 0.5372(8) 0.040(8) Uiso 0.5 1 d D . P A 2
C10Z C 0.0318(12) 0.2817(15) 0.5418(10) 0.052(9) Uiso 0.5 1 d D . P A 2
C11Z C 0.2381(11) 0.2828(16) 0.4974(10) 0.062(11) Uiso 0.5 1 d D . P A 2
H11Z H 0.2688 0.2380 0.5122 0.074 Uiso 0.5 1 calc R U P A 2
N1Z N 0.2788(9) 0.3154(12) 0.4708(6) 0.040(6) Uiso 0.5 1 d D . P A 2
C12Z C 0.3696(10) 0.2834(11) 0.4598(6) 0.031(7) Uiso 0.5 1 d D . P A 2
C13Z C 0.4098(16) 0.2422(16) 0.4991(7) 0.048(9) Uiso 0.5 1 d D . P A 2
H131 H 0.3923 0.2765 0.5225 0.072 Uiso 0.5 1 calc R U P A 2
H132 H 0.4691 0.2235 0.4910 0.072 Uiso 0.5 1 calc R U P A 2
H133 H 0.3937 0.2004 0.5090 0.072 Uiso 0.5 1 calc R U P A 2
C14Z C 0.3914(13) 0.3486(13) 0.4394(7) 0.041(6) Uiso 0.5 1 d D . P A 2
H141 H 0.3834 0.3833 0.4617 0.049 Uiso 0.5 1 calc R U P A 2
H142 H 0.4488 0.3306 0.4249 0.049 Uiso 0.5 1 calc R U P A 2
O14Z O 0.3381(9) 0.3839(10) 0.4090(5) 0.033(3) Uiso 0.5 1 d D . P A 2
C15Z C 0.4031(19) 0.2291(18) 0.4222(9) 0.106(12) Uiso 0.5 1 d D . P A 2
H151 H 0.4000 0.2563 0.3935 0.127 Uiso 0.5 1 calc R U P A 2
H152 H 0.4600 0.1938 0.4234 0.127 Uiso 0.5 1 calc R U P A 2
O15Z O 0.351(2) 0.1942(16) 0.4309(12) 0.129(8) Uiso 0.5 1 d D . P A 2
H15Z H 0.3711 0.1549 0.4473 0.194 Uiso 0.5 1 d R U P A 2
O2E O 0.6829(6) 0.7230(7) 0.0262(3) 0.061(3) Uani 1 1 d D . . . .
C1E C 0.7808(9) 0.7664(9) 0.0411(5) 0.063(5) Uani 1 1 d D . . . .
C2E C 0.7241(8) 0.7661(9) 0.0163(5) 0.056(5) Uani 1 1 d D . . . .
C3E C 0.7123(10) 0.8134(10) -0.0215(5) 0.066(5) Uani 1 1 d D . . . .
H3E H 0.6737 0.8148 -0.0382 0.079 Uiso 1 1 calc R U . . .
C4E C 0.7553(10) 0.8571(10) -0.0345(6) 0.077(6) Uani 1 1 d D . . . .
H4E H 0.7445 0.8894 -0.0596 0.092 Uiso 1 1 calc R U . . .
C5E C 0.8597(10) 0.9016(10) -0.0267(6) 0.078(6) Uani 1 1 d D . . . .
H5E H 0.8511 0.9316 -0.0527 0.094 Uiso 1 1 calc R U . . .
C6E C 0.9146(9) 0.9012(10) -0.0027(6) 0.073(6) Uani 1 1 d D . . . .
H6E H 0.9466 0.9294 -0.0134 0.087 Uiso 1 1 calc R U . . .
C7E C 0.9254(9) 0.8622(9) 0.0358(6) 0.062(5) Uani 1 1 d D . . . .
H7E H 0.9625 0.8651 0.0521 0.074 Uiso 1 1 calc R U . . .
C8E C 0.8822(9) 0.8183(10) 0.0512(5) 0.070(6) Uani 1 1 d D . . . .
H8E H 0.8900 0.7909 0.0782 0.084 Uiso 1 1 calc R U . . .
C9E C 0.8267(9) 0.8135(10) 0.0275(5) 0.065(6) Uani 1 1 d D . . . .
C10E C 0.8159(9) 0.8558(10) -0.0116(5) 0.065(6) Uani 1 1 d D . . . .
C11E C 0.7979(9) 0.7175(10) 0.0789(5) 0.066(6) Uani 1 1 d D . . . .
H11E H 0.8438 0.7129 0.0908 0.079 Uiso 1 1 calc R U . . .
N1E N 0.7571(7) 0.6791(8) 0.0983(4) 0.068(5) Uani 1 1 d D . . . .
C12E C 0.7812(8) 0.6261(8) 0.1363(4) 0.066(6) Uani 1 1 d D . . . .
C13E C 0.8283(11) 0.6471(12) 0.1640(5) 0.088(7) Uani 1 1 d D . . . .
H13M H 0.7943 0.6961 0.1756 0.132 Uiso 1 1 calc R U . . .
H13N H 0.8779 0.6488 0.1461 0.132 Uiso 1 1 calc R U . . .
H13O H 0.8427 0.6098 0.1880 0.132 Uiso 1 1 calc R U . . .
C14E C 0.7001(8) 0.6302(9) 0.1624(4) 0.051(5) Uani 1 1 d D . . . .
H14I H 0.7091 0.5871 0.1837 0.061 Uiso 1 1 calc R U . . .
H14J H 0.6739 0.6763 0.1786 0.061 Uiso 1 1 calc R U . . .
O14E O 0.6495(6) 0.6297(7) 0.1344(3) 0.059(3) Uani 1 1 d D . . . .
C15E C 0.8307(9) 0.5494(9) 0.1177(5) 0.077(7) Uani 1 1 d D . . . .
H15I H 0.7984 0.5390 0.0995 0.092 Uiso 1 1 calc R U . . .
H15J H 0.8806 0.5502 0.0988 0.092 Uiso 1 1 calc R U . . .
O15E O 0.8525(7) 0.4927(7) 0.1491(4) 0.069(4) Uani 1 1 d D . . . .
H15E H 0.8352 0.4605 0.1458 0.103 Uiso 1 1 calc R U . . .
O2F O 0.2470(6) 0.2368(6) 0.1417(3) 0.053(3) Uani 1 1 d D . . . .
C1F C 0.1690(9) 0.3180(8) 0.0881(5) 0.060(5) Uani 1 1 d D . . . .
C2F C 0.1850(8) 0.2587(8) 0.1198(5) 0.051(5) Uani 1 1 d D . . . .
C3F C 0.1327(9) 0.2208(10) 0.1308(5) 0.069(6) Uani 1 1 d D . . . .
H3F H 0.1421 0.1822 0.1530 0.083 Uiso 1 1 calc R U . . .
C4F C 0.0682(10) 0.2399(11) 0.1094(6) 0.084(7) Uani 1 1 d D . . . .
H4F H 0.0320 0.2154 0.1181 0.101 Uiso 1 1 calc R U . . .
C5F C -0.0149(15) 0.3105(16) 0.0543(9) 0.140(13) Uani 1 1 d D . . . .
H5F H -0.0529 0.2883 0.0648 0.169 Uiso 1 1 calc R U . . .
C6F C -0.0238(15) 0.3594(15) 0.0187(8) 0.137(12) Uani 1 1 d D . . . .
H6F H -0.0643 0.3659 0.0019 0.164 Uiso 1 1 calc R U . . .
C7F C 0.0241(15) 0.3986(13) 0.0068(8) 0.128(11) Uani 1 1 d D . . . .
H7F H 0.0140 0.4345 -0.0168 0.154 Uiso 1 1 calc R U . . .
C8F C 0.0875(13) 0.3870(11) 0.0288(7) 0.110(10) Uani 1 1 d D . . . .
H8F H 0.1201 0.4152 0.0204 0.132 Uiso 1 1 calc R U . . .
C9F C 0.1035(11) 0.3338(10) 0.0633(6) 0.093(8) Uani 1 1 d D . . . .
C10F C 0.0531(11) 0.2946(11) 0.0750(7) 0.098(9) Uani 1 1 d D . . . .
C11F C 0.2121(9) 0.3667(9) 0.0811(5) 0.063(5) Uani 1 1 d D . . . .
H11F H 0.1929 0.4103 0.0628 0.076 Uiso 1 1 calc R U . . .
N1F N 0.2754(6) 0.3546(6) 0.0984(4) 0.045(3) Uani 1 1 d D . . . .
C12F C 0.3116(7) 0.4120(7) 0.0937(4) 0.047(4) Uani 1 1 d D . . . .
C13F C 0.2995(9) 0.4597(9) 0.0517(4) 0.059(5) Uani 1 1 d D . . . .
H13P H 0.3236 0.4276 0.0270 0.088 Uiso 1 1 calc R U . . .
H13Q H 0.3259 0.4946 0.0499 0.088 Uiso 1 1 calc R U . . .
H13R H 0.2412 0.4875 0.0512 0.088 Uiso 1 1 calc R U . . .
C14F C 0.4010(7) 0.3635(8) 0.0959(4) 0.043(4) Uani 1 1 d D . . . .
H14K H 0.4268 0.3351 0.0694 0.051 Uiso 1 1 calc R U . . .
H14L H 0.4305 0.3951 0.0981 0.051 Uiso 1 1 calc R U . . .
O14F O 0.4044(6) 0.3137(6) 0.1332(3) 0.053(3) Uani 1 1 d D . . . .
C15F C 0.2736(8) 0.4577(8) 0.1346(4) 0.043(4) Uani 1 1 d D . . . .
H15K H 0.2179 0.4937 0.1314 0.052 Uiso 1 1 calc R U . . .
H15L H 0.2692 0.4236 0.1600 0.052 Uiso 1 1 calc R U . . .
O15F O 0.3187(6) 0.4968(6) 0.1426(3) 0.052(3) Uani 1 1 d D . . . .
H15F H 0.2902 0.5438 0.1399 0.078 Uiso 1 1 d R U . . .
O2G O 0.3712(6) 0.6859(7) 0.1808(4) 0.064(4) Uani 1 1 d D . . . .
C1G C 0.2949(8) 0.7703(8) 0.1278(5) 0.070(6) Uani 1 1 d D . . . .
C2G C 0.3143(8) 0.7504(8) 0.1700(5) 0.067(7) Uani 1 1 d D . . . .
C3G C 0.2724(10) 0.8024(10) 0.2020(6) 0.085(7) Uani 1 1 d D . . . .
H3G H 0.2885 0.7917 0.2298 0.102 Uiso 1 1 calc R U . . .
C4G C 0.2088(11) 0.8685(11) 0.1943(7) 0.123(12) Uani 1 1 d D . . . .
H4G H 0.1798 0.9011 0.2172 0.147 Uiso 1 1 calc R U . . .
C5G C 0.1213(12) 0.9568(11) 0.1449(8) 0.136(13) Uani 1 1 d D . . . .
H5G H 0.0956 0.9910 0.1673 0.163 Uiso 1 1 calc R U . . .
C6G C 0.0958(13) 0.9737(12) 0.1054(8) 0.136(13) Uani 1 1 d D . . . .
H6G H 0.0533 1.0203 0.1000 0.163 Uiso 1 1 calc R U . . .
C7G C 0.1316(11) 0.9236(11) 0.0738(7) 0.129(13) Uani 1 1 d D . . . .
H7G H 0.1110 0.9344 0.0472 0.154 Uiso 1 1 calc R U . . .
C8G C 0.1971(11) 0.8573(11) 0.0795(6) 0.101(9) Uani 1 1 d D . . . .
C9G C 0.2266(8) 0.8388(8) 0.1191(6) 0.070(7) Uani 1 1 d D . . . .
C10G C 0.1863(9) 0.8882(9) 0.1523(7) 0.105(11) Uani 1 1 d D . . . .
C11G C 0.3425(7) 0.7244(8) 0.0920(5) 0.057(5) Uani 1 1 d D . . . .
H11G H 0.3188 0.7321 0.0666 0.069 Uiso 1 1 calc R U . . .
N1G N 0.4148(6) 0.6737(7) 0.0920(4) 0.059(4) Uani 1 1 d D . . . .
C12G C 0.4633(7) 0.6375(7) 0.0505(4) 0.051(5) Uani 1 1 d D . . . .
C13G C 0.4143(9) 0.6587(10) 0.0132(5) 0.063(5) Uani 1 1 d D . . . .
H13S H 0.3939 0.7127 0.0072 0.095 Uiso 1 1 calc R U . . .
H13T H 0.3684 0.6434 0.0213 0.095 Uiso 1 1 calc R U . . .
H13U H 0.4493 0.6334 -0.0127 0.095 Uiso 1 1 calc R U . . .
C14G C 0.4979(9) 0.5544(7) 0.0605(5) 0.055(5) Uani 1 1 d D . . . .
H14M H 0.4556 0.5349 0.0611 0.066 Uiso 1 1 calc R U . . .
H14N H 0.5437 0.5298 0.0375 0.066 Uiso 1 1 calc R U . . .
O14G O 0.5254(6) 0.5381(6) 0.1012(3) 0.050(3) Uani 1 1 d D . . . .
C15G C 0.5317(9) 0.6669(10) 0.0388(5) 0.055(5) Uani 1 1 d D . . . .
H15M H 0.5684 0.6434 0.0124 0.066 Uiso 1 1 calc R U . . .
H15N H 0.5075 0.7214 0.0324 0.066 Uiso 1 1 calc R U . . .
O15G O 0.5774(6) 0.6515(7) 0.0728(3) 0.054(3) Uani 1 1 d . . . . .
O1H O 0.4507(10) 0.4791(11) 0.3704(5) 0.022(4) Uiso 0.5 1 d . . P A 3
O2H O 0.5624(14) 0.4071(14) 0.3945(6) 0.031(5) Uiso 0.5 1 d . . P A 3
C7H C 0.5052(18) 0.474(2) 0.3883(9) 0.035(7) Uiso 0.5 1 d . . P A 3
C1H C 0.5106(12) 0.5306(10) 0.4093(6) 0.022(6) Uiso 0.5 1 d G . P A 3
C2H C 0.4630(11) 0.6027(12) 0.3960(6) 0.033(7) Uiso 0.5 1 d G . P A 3
H2H H 0.4290 0.6106 0.3750 0.040 Uiso 0.5 1 calc R U P A 3
C3H C 0.4651(12) 0.6632(10) 0.4133(7) 0.052(9) Uiso 0.5 1 d G . P A 3
H3H H 0.4325 0.7125 0.4042 0.062 Uiso 0.5 1 calc R U P A 3
C4H C 0.5148(15) 0.6517(12) 0.4440(7) 0.057(10) Uiso 0.5 1 d G . P A 3
H4H H 0.5162 0.6931 0.4559 0.069 Uiso 0.5 1 calc R U P A 3
C5H C 0.5624(14) 0.5796(15) 0.4574(7) 0.093(16) Uiso 0.5 1 d G . P A 3
H5H H 0.5964 0.5718 0.4784 0.112 Uiso 0.5 1 calc R U P A 3
C6H C 0.5604(13) 0.5191(11) 0.4400(7) 0.070(11) Uiso 0.5 1 d G . P A 3
H6H H 0.5929 0.4699 0.4492 0.084 Uiso 0.5 1 calc R U P A 3
O1HH O 0.4684(11) 0.4352(12) 0.3729(6) 0.031(5) Uiso 0.5 1 d . . P A 4
O2HH O 0.5795(12) 0.3594(14) 0.3989(6) 0.042(5) Uiso 0.5 1 d . . P A 4
C7HH C 0.5243(18) 0.4276(18) 0.3945(8) 0.017(6) Uiso 0.5 1 d . . P A 4
C1HH C 0.5229(14) 0.4880(11) 0.4166(7) 0.040(8) Uiso 0.5 1 d G . P A 4
C2HH C 0.4827(13) 0.5616(13) 0.4027(6) 0.038(7) Uiso 0.5 1 d G . P A 4
H2HH H 0.4536 0.5728 0.3790 0.045 Uiso 0.5 1 calc R U P A 4
C3HH C 0.4849(13) 0.6189(10) 0.4233(7) 0.047(8) Uiso 0.5 1 d G . P A 4
H3HH H 0.4574 0.6692 0.4138 0.057 Uiso 0.5 1 calc R U P A 4
C4HH C 0.5274(15) 0.6024(13) 0.4579(7) 0.056(10) Uiso 0.5 1 d G . P A 4
H4HH H 0.5290 0.6416 0.4720 0.068 Uiso 0.5 1 calc R U P A 4
C5HH C 0.5677(14) 0.5288(14) 0.4718(7) 0.082(13) Uiso 0.5 1 d G . P A 4
H5HH H 0.5967 0.5176 0.4955 0.099 Uiso 0.5 1 calc R U P A 4
C6HH C 0.5654(13) 0.4715(11) 0.4512(8) 0.067(11) Uiso 0.5 1 d G . P A 4
H6HH H 0.5929 0.4212 0.4607 0.080 Uiso 0.5 1 calc R U P A 4
O1I O 0.5920(6) 0.2764(6) 0.1285(3) 0.053(3) Uani 1 1 d . . . . .
O2I O 0.5840(7) 0.3915(7) 0.1133(3) 0.053(3) Uani 1 1 d . . . . .
C7I C 0.6182(10) 0.3208(11) 0.1089(5) 0.048(4) Uani 1 1 d . . . . .
C1I C 0.6972(11) 0.2978(12) 0.0802(7) 0.038(9) Uiso 0.5 1 d G . P B 5
C2I C 0.7229(12) 0.3428(9) 0.0485(7) 0.019(8) Uiso 0.5 1 d G . P B 5
H2I H 0.6893 0.3941 0.0450 0.022 Uiso 0.5 1 calc R U P B 5
C3I C 0.7977(12) 0.3126(11) 0.0220(6) 0.028(10) Uiso 0.5 1 d G . P B 5
H3I H 0.8153 0.3433 0.0003 0.033 Uiso 0.5 1 calc R U P B 5
C4I C 0.8468(10) 0.2374(11) 0.0270(7) 0.050(9) Uiso 0.5 1 d G . P B 5
H4I H 0.8979 0.2168 0.0089 0.060 Uiso 0.5 1 calc R U P B 5
C5I C 0.8211(13) 0.1925(9) 0.0587(7) 0.072(11) Uiso 0.5 1 d G . P B 5
H5I H 0.8547 0.1411 0.0622 0.087 Uiso 0.5 1 calc R U P B 5
C6I C 0.7463(13) 0.2227(12) 0.0853(7) 0.056(9) Uiso 0.5 1 d G . P B 5
H6I H 0.7287 0.1920 0.1069 0.067 Uiso 0.5 1 calc R U P B 5
C1II C 0.6894(16) 0.2858(16) 0.0740(8) 0.051(11) Uiso 0.5 1 d G . P B 6
C2II C 0.726(2) 0.3344(14) 0.0550(12) 0.10(2) Uiso 0.5 1 d G . P B 6
H2II H 0.7056 0.3833 0.0648 0.123 Uiso 0.5 1 calc R U P B 6
C3II C 0.791(2) 0.311(2) 0.0216(12) 0.13(3) Uiso 0.5 1 d G . P B 6
H3II H 0.8162 0.3446 0.0086 0.154 Uiso 0.5 1 calc R U P B 6
C4II C 0.8208(17) 0.240(2) 0.0072(9) 0.107(17) Uiso 0.5 1 d G . P B 6
H4II H 0.8657 0.2240 -0.0157 0.128 Uiso 0.5 1 calc R U P B 6
C5II C 0.7844(17) 0.1912(15) 0.0261(9) 0.095(14) Uiso 0.5 1 d G . P B 6
H5II H 0.8045 0.1423 0.0163 0.114 Uiso 0.5 1 calc R U P B 6
C6II C 0.7187(15) 0.2142(14) 0.0595(8) 0.053(9) Uiso 0.5 1 d G . P B 6
H6II H 0.6939 0.1810 0.0725 0.064 Uiso 0.5 1 calc R U P B 6
O1J O 0.4292(6) 0.6604(7) 0.2672(4) 0.064(4) Uani 1 1 d . . . . .
O2J O 0.5230(7) 0.6679(8) 0.2131(4) 0.072(4) Uani 1 1 d . . . . .
C7J C 0.4802(12) 0.6845(14) 0.2483(7) 0.079(7) Uani 1 1 d . . . . .
C1J C 0.4829(8) 0.7498(7) 0.2694(4) 0.080(7) Uani 1 1 d G . . . .
C2J C 0.5287(8) 0.7877(8) 0.2459(4) 0.077(6) Uani 1 1 d G . . . .
H2J H 0.5525 0.7766 0.2166 0.093 Uiso 1 1 calc R U . . .
C3J C 0.5395(9) 0.8419(8) 0.2652(5) 0.107(9) Uani 1 1 d G . . . .
H3J H 0.5707 0.8679 0.2491 0.129 Uiso 1 1 calc R U . . .
C4J C 0.5046(10) 0.8582(7) 0.3079(5) 0.096(8) Uani 1 1 d G . . . .
H4J H 0.5120 0.8953 0.3211 0.115 Uiso 1 1 calc R U . . .
C5J C 0.4589(9) 0.8202(9) 0.3315(4) 0.101(8) Uani 1 1 d G . . . .
H5J H 0.4351 0.8314 0.3607 0.121 Uiso 1 1 calc R U . . .
C6J C 0.4481(8) 0.7660(8) 0.3122(4) 0.098(8) Uani 1 1 d G . . . .
H6J H 0.4168 0.7401 0.3283 0.118 Uiso 1 1 calc R U . . .
O1K O 0.2878(11) 0.5783(12) 0.4272(6) 0.032(5) Uiso 0.5 1 d . . P A 7
O2K O 0.2145(11) 0.5285(12) 0.4780(6) 0.029(5) Uiso 0.5 1 d . . P A 7
C7K C 0.2506(16) 0.5733(18) 0.4638(9) 0.028(6) Uiso 0.5 1 d . . P A 7
C1K C 0.2402(11) 0.6292(10) 0.4968(5) 0.029(6) Uiso 0.5 1 d G . P A 7
C2K C 0.1843(10) 0.6420(11) 0.5350(6) 0.035(7) Uiso 0.5 1 d G . P A 7
H2K H 0.1482 0.6171 0.5413 0.042 Uiso 0.5 1 calc R U P A 7
C3K C 0.1813(11) 0.6912(12) 0.5639(5) 0.037(7) Uiso 0.5 1 d G . P A 7
H3K H 0.1432 0.6999 0.5899 0.045 Uiso 0.5 1 calc R U P A 7
C4K C 0.2342(13) 0.7276(11) 0.5546(6) 0.059(10) Uiso 0.5 1 d G . P A 7
H4K H 0.2321 0.7612 0.5744 0.071 Uiso 0.5 1 calc R U P A 7
C5K C 0.2900(12) 0.7148(11) 0.5165(6) 0.051(9) Uiso 0.5 1 d G . P A 7
H5K H 0.3261 0.7397 0.5102 0.062 Uiso 0.5 1 calc R U P A 7
C6K C 0.2930(10) 0.6656(11) 0.4876(5) 0.022(6) Uiso 0.5 1 d G . P A 7
H6K H 0.3312 0.6569 0.4615 0.026 Uiso 0.5 1 calc R U P A 7
O1KK O 0.3085(12) 0.5322(13) 0.4337(6) 0.036(5) Uiso 0.5 1 d . . P A 8
O2KK O 0.2324(11) 0.4859(13) 0.4838(6) 0.033(5) Uiso 0.5 1 d . . P A 8
C7KK C 0.2710(16) 0.5269(17) 0.4720(8) 0.024(6) Uiso 0.5 1 d . . P A 8
C1KK C 0.2655(11) 0.5827(10) 0.5034(6) 0.027(6) Uiso 0.5 1 d G . P A 8
C2KK C 0.2062(11) 0.5992(11) 0.5401(6) 0.042(8) Uiso 0.5 1 d G . P A 8
H2KK H 0.1693 0.5752 0.5461 0.051 Uiso 0.5 1 calc R U P A 8
C3KK C 0.2009(11) 0.6509(12) 0.5680(5) 0.042(8) Uiso 0.5 1 d G . P A 8
H3KK H 0.1603 0.6622 0.5931 0.051 Uiso 0.5 1 calc R U P A 8
C4KK C 0.2549(12) 0.6861(11) 0.5592(6) 0.044(8) Uiso 0.5 1 d G . P A 8
H4KK H 0.2512 0.7214 0.5783 0.053 Uiso 0.5 1 calc R U P A 8
C5KK C 0.3142(11) 0.6696(12) 0.5225(6) 0.049(9) Uiso 0.5 1 d G . P A 8
H5KK H 0.3511 0.6937 0.5165 0.059 Uiso 0.5 1 calc R U P A 8
C6KK C 0.3195(10) 0.6179(12) 0.4946(5) 0.039(7) Uiso 0.5 1 d G . P A 8
H6KK H 0.3601 0.6067 0.4695 0.047 Uiso 0.5 1 calc R U P A 8
O1L O 0.2237(6) 0.6539(6) 0.2143(3) 0.051(3) Uani 1 1 d . . . . .
O2L O 0.1587(6) 0.5777(8) 0.2261(3) 0.059(4) Uani 1 1 d . . . . .
C7L C 0.1638(10) 0.6400(13) 0.2135(5) 0.060(6) Uani 1 1 d . . . . .
C1L C 0.0882(10) 0.7020(13) 0.2003(6) 0.063(6) Uani 1 1 d . . . . .
C2L C 0.0896(12) 0.7678(16) 0.1858(7) 0.091(8) Uani 1 1 d . . . . .
H2L H 0.1399 0.7734 0.1811 0.109 Uiso 1 1 calc R U . . .
C3L C 0.0181(12) 0.8305(13) 0.1769(7) 0.081(7) Uani 1 1 d . . . . .
H3L H 0.0194 0.8782 0.1692 0.097 Uiso 1 1 calc R U . . .
C4L C -0.0534(11) 0.8196(12) 0.1799(7) 0.081(7) Uani 1 1 d . . . . .
H4L H -0.1014 0.8594 0.1728 0.097 Uiso 1 1 calc R U . . .
C5L C -0.0535(12) 0.7485(14) 0.1936(7) 0.086(7) Uani 1 1 d . . . . .
H5L H -0.1022 0.7407 0.1961 0.103 Uiso 1 1 calc R U . . .
C6L C 0.0180(10) 0.6887(12) 0.2038(6) 0.069(6) Uani 1 1 d . . . . .
H6L H 0.0180 0.6408 0.2128 0.082 Uiso 1 1 calc R U . . .
O1M O 0.5199(7) 0.1636(7) 0.1256(4) 0.067(4) Uani 1 1 d . . . . .
O2M O 0.4178(7) 0.1943(7) 0.0878(4) 0.061(3) Uani 1 1 d . . . . .
C7M C 0.4933(10) 0.1654(9) 0.0919(6) 0.049(4) Uani 1 1 d . . . . .
C1M C 0.5506(12) 0.1386(14) 0.0540(7) 0.05(2) Uiso 0.5 1 d G . P C 9
C2M C 0.6292(14) 0.1345(14) 0.0514(7) 0.053(9) Uiso 0.5 1 d G . P C 9
H2M H 0.6426 0.1540 0.0735 0.064 Uiso 0.5 1 calc R U P C 9
C3M C 0.6883(11) 0.1016(14) 0.0165(8) 0.051(9) Uiso 0.5 1 d G . P C 9
H3M H 0.7420 0.0988 0.0148 0.061 Uiso 0.5 1 calc R U P C 9
C4M C 0.6688(13) 0.0730(14) -0.0157(7) 0.07(2) Uiso 0.5 1 d G . P C 9
H4M H 0.7092 0.0506 -0.0396 0.082 Uiso 0.5 1 calc R U P C 9
C5M C 0.5901(15) 0.0772(14) -0.0132(7) 0.067(11) Uiso 0.5 1 d G . P C 9
H5M H 0.5768 0.0576 -0.0352 0.081 Uiso 0.5 1 calc R U P C 9
C6M C 0.5311(11) 0.1100(14) 0.0217(8) 0.046(8) Uiso 0.5 1 d G . P C 9
H6M H 0.4773 0.1128 0.0235 0.056 Uiso 0.5 1 calc R U P C 9
C1MM C 0.5554(14) 0.1297(14) 0.0506(7) 0.038(16) Uiso 0.5 1 d G . P C 10
C2MM C 0.6343(15) 0.0819(15) 0.0558(7) 0.075(12) Uiso 0.5 1 d G . P C 10
H2MM H 0.6496 0.0715 0.0838 0.090 Uiso 0.5 1 calc R U P C 10
C3MM C 0.6908(12) 0.0494(14) 0.0200(9) 0.078(12) Uiso 0.5 1 d G . P C 10
H3MM H 0.7448 0.0167 0.0236 0.094 Uiso 0.5 1 calc R U P C 10
C4MM C 0.6685(15) 0.0646(15) -0.0209(8) 0.08(2) Uiso 0.5 1 d G . P C 10
H4MM H 0.7071 0.0423 -0.0454 0.101 Uiso 0.5 1 calc R U P C 10
C5MM C 0.5896(17) 0.1123(15) -0.0261(6) 0.068(11) Uiso 0.5 1 d G . P C 10
H5MM H 0.5743 0.1227 -0.0541 0.081 Uiso 0.5 1 calc R U P C 10
C6MM C 0.5330(12) 0.1449(13) 0.0097(8) 0.060(10) Uiso 0.5 1 d G . P C 10
H6MM H 0.4791 0.1775 0.0061 0.072 Uiso 0.5 1 calc R U P C 10
O1N O 0.4785(7) 0.7638(7) 0.1383(4) 0.071(4) Uani 1 1 d . . . . .
O2N O 0.5816(7) 0.7923(7) 0.1031(4) 0.063(4) Uani 1 1 d . . . . .
C7N C 0.5077(12) 0.8099(10) 0.1229(6) 0.061(5) Uani 1 1 d . . . . .
C1N C 0.4536(14) 0.8890(11) 0.1327(9) 0.053(10) Uiso 0.5 1 d G . P D 11
C2N C 0.4727(14) 0.9435(15) 0.1064(9) 0.081(15) Uiso 0.5 1 d G . P D 11
H2N H 0.5228 0.9302 0.0870 0.097 Uiso 0.5 1 calc R U P D 11
C3N C 0.4187(17) 1.0177(13) 0.1085(8) 0.063(10) Uiso 0.5 1 d G . P D 11
H3N H 0.4317 1.0550 0.0906 0.076 Uiso 0.5 1 calc R U P D 11
C4N C 0.3455(14) 1.0372(10) 0.1369(8) 0.066(11) Uiso 0.5 1 d G . P D 11
H4N H 0.3085 1.0879 0.1384 0.080 Uiso 0.5 1 calc R U P D 11
C5N C 0.3264(12) 0.9827(14) 0.1632(7) 0.056(9) Uiso 0.5 1 d G . P D 11
H5N H 0.2763 0.9960 0.1827 0.068 Uiso 0.5 1 calc R U P D 11
C6N C 0.3804(15) 0.9085(12) 0.1611(8) 0.060(10) Uiso 0.5 1 d G . P D 11
H6N H 0.3674 0.8712 0.1791 0.072 Uiso 0.5 1 calc R U P D 11
C1NN C 0.4562(15) 0.8944(12) 0.1170(10) 0.064(12) Uiso 0.5 1 d G . P D 12
C2NN C 0.4915(13) 0.9421(18) 0.0953(12) 0.098(18) Uiso 0.5 1 d G . P D 12
H2NN H 0.5469 0.9226 0.0820 0.118 Uiso 0.5 1 calc R U P D 12
C3NN C 0.4459(17) 1.0184(17) 0.0931(11) 0.13(2) Uiso 0.5 1 d G . P D 12
H3NN H 0.4701 1.0511 0.0782 0.151 Uiso 0.5 1 calc R U P D 12
C4NN C 0.3648(16) 1.0470(11) 0.1126(9) 0.058(10) Uiso 0.5 1 d G . P D 12
H4NN H 0.3336 1.0991 0.1110 0.070 Uiso 0.5 1 calc R U P D 12
C5NN C 0.3294(12) 0.9992(13) 0.1343(8) 0.060(10) Uiso 0.5 1 d G . P D 12
H5NN H 0.2741 1.0187 0.1476 0.072 Uiso 0.5 1 calc R U P D 12
C6NN C 0.3751(15) 0.9229(12) 0.1365(8) 0.049(9) Uiso 0.5 1 d G . P D 12
H6NN H 0.3509 0.8903 0.1514 0.059 Uiso 0.5 1 calc R U P D 12
O1O O 0.5707(16) 0.1368(16) 0.3318(9) 0.057(8) Uiso 0.5 1 d D . P E 12
O2O O 0.4520(14) 0.1279(15) 0.3392(8) 0.056(7) Uiso 0.5 1 d D . P E 12
C7O C 0.5276(17) 0.0955(16) 0.3412(15) 0.069(7) Uiso 0.5 1 d D . P E 12
C1O C 0.545(2) 0.0178(14) 0.3625(12) 0.097(10) Uiso 0.5 1 d DG . P E 12
C2O C 0.6248(18) -0.034(2) 0.3563(10) 0.112(18) Uiso 0.5 1 d G . P E 12
H2O H 0.6667 -0.0200 0.3404 0.135 Uiso 0.5 1 calc R U P E 12
C3O C 0.6435(16) -0.1068(17) 0.3734(11) 0.111(13) Uiso 0.5 1 d G . P E 12
H3O H 0.6981 -0.1423 0.3691 0.133 Uiso 0.5 1 calc R U P E 12
C4O C 0.582(2) -0.1275(13) 0.3967(11) 0.100(11) Uiso 0.5 1 d G . P E 12
H4O H 0.5950 -0.1771 0.4084 0.121 Uiso 0.5 1 calc R U P E 12
C5O C 0.5022(18) -0.0756(18) 0.4030(12) 0.104(11) Uiso 0.5 1 d G . P E 12
H5O H 0.4604 -0.0897 0.4189 0.125 Uiso 0.5 1 calc R U P E 12
C6O C 0.4836(16) -0.0029(16) 0.3859(13) 0.081(8) Uiso 0.5 1 d G . P E 12
H6O H 0.4289 0.0325 0.3902 0.097 Uiso 0.5 1 calc R U P E 12
O1OO O 0.5870(13) 0.1063(15) 0.3264(8) 0.046(7) Uiso 0.5 1 d D . P E 14
O2OO O 0.4382(11) 0.1642(12) 0.3453(6) 0.034(5) Uiso 0.5 1 d D . P E 14
C7OO C 0.5128(13) 0.1192(16) 0.3456(14) 0.069(7) Uiso 0.5 1 d D . P E 14
C1OO C 0.524(2) 0.0449(14) 0.3685(11) 0.097(10) Uiso 0.5 1 d DG . P E 14
C2OO C 0.6015(17) -0.0060(19) 0.3742(10) 0.091(15) Uiso 0.5 1 d G . P E 14
H2OO H 0.6471 0.0067 0.3643 0.109 Uiso 0.5 1 calc R U P E 14
C3OO C 0.6122(16) -0.0756(17) 0.3944(11) 0.111(13) Uiso 0.5 1 d G . P E 14
H3OO H 0.6651 -0.1105 0.3983 0.133 Uiso 0.5 1 calc R U P E 14
C4OO C 0.545(2) -0.0943(14) 0.4089(11) 0.100(11) Uiso 0.5 1 d G . P E 14
H4OO H 0.5528 -0.1419 0.4227 0.121 Uiso 0.5 1 calc R U P E 14
C5OO C 0.4680(18) -0.0434(19) 0.4032(12) 0.104(11) Uiso 0.5 1 d G . P E 14
H5OO H 0.4224 -0.0561 0.4131 0.125 Uiso 0.5 1 calc R U P E 14
C6OO C 0.4573(16) 0.0263(17) 0.3830(12) 0.081(8) Uiso 0.5 1 d G . P E 14
H6OO H 0.4043 0.0611 0.3792 0.097 Uiso 0.5 1 calc R U P E 14
O1P O 0.2956(14) 0.6554(16) 0.3477(7) 0.026(6) Uiso 0.5 1 d . . P A 15
O2P O 0.2573(12) 0.7244(13) 0.2873(7) 0.038(6) Uiso 0.5 1 d . . P A 15
C7P C 0.266(2) 0.716(2) 0.3264(13) 0.048(12) Uiso 0.5 1 d . . P A 15
C1P C 0.2440(16) 0.7908(16) 0.3459(9) 0.063(10) Uiso 0.5 1 d G . P A 15
C2P C 0.2509(16) 0.7900(15) 0.3891(8) 0.073(11) Uiso 0.5 1 d G . P A 15
H2P H 0.2578 0.7461 0.4072 0.088 Uiso 0.5 1 calc R U P A 15
C3P C 0.2477(18) 0.8533(19) 0.4059(8) 0.084(13) Uiso 0.5 1 d G . P A 15
H3P H 0.2524 0.8527 0.4354 0.101 Uiso 0.5 1 calc R U P A 15
C4P C 0.238(2) 0.9174(15) 0.3794(13) 0.21(4) Uiso 0.5 1 d G . P A 15
H4P H 0.2353 0.9607 0.3908 0.256 Uiso 0.5 1 calc R U P A 15
C5P C 0.231(2) 0.9183(16) 0.3362(12) 0.19(3) Uiso 0.5 1 d G . P A 15
H5P H 0.2237 0.9621 0.3181 0.232 Uiso 0.5 1 calc R U P A 15
C6P C 0.2339(19) 0.855(2) 0.3194(8) 0.112(17) Uiso 0.5 1 d G . P A 15
H6P H 0.2292 0.8555 0.2899 0.134 Uiso 0.5 1 calc R U P A 15
O1PP O 0.3127(12) 0.6216(14) 0.3568(7) 0.036(6) Uiso 0.5 1 d . . P A 16
O2PP O 0.2649(11) 0.6939(12) 0.2988(7) 0.028(5) Uiso 0.5 1 d . . P A 16
C7PP C 0.273(2) 0.687(3) 0.3378(12) 0.026(8) Uiso 0.5 1 d . . P A 16
C1PP C 0.2234(11) 0.7497(9) 0.3660(6) 0.040(8) Uiso 0.5 1 d G . P A 16
C2PP C 0.2301(12) 0.7389(10) 0.4097(6) 0.045(8) Uiso 0.5 1 d G . P A 16
H2PP H 0.2643 0.6919 0.4208 0.054 Uiso 0.5 1 calc R U P A 16
C3PP C 0.1866(14) 0.7971(13) 0.4373(5) 0.072(11) Uiso 0.5 1 d G . P A 16
H3PP H 0.1912 0.7897 0.4671 0.087 Uiso 0.5 1 calc R U P A 16
C4PP C 0.1365(13) 0.8659(11) 0.4211(6) 0.058(10) Uiso 0.5 1 d G . P A 16
H4PP H 0.1068 0.9056 0.4399 0.070 Uiso 0.5 1 calc R U P A 16
C5PP C 0.1298(11) 0.8766(9) 0.3773(7) 0.066(11) Uiso 0.5 1 d G . P A 16
H5PP H 0.0955 0.9237 0.3662 0.080 Uiso 0.5 1 calc R U P A 16
C6PP C 0.1732(12) 0.8185(11) 0.3498(5) 0.031(6) Uiso 0.5 1 d G . P A 16
H6PP H 0.1686 0.8259 0.3199 0.037 Uiso 0.5 1 calc R U P A 16
O1R O 0.6238(6) 0.1433(7) 0.1839(4) 0.065(4) Uani 1 1 d D . . . .
O2R O 0.6842(7) 0.1325(8) 0.2431(4) 0.074(4) Uani 1 1 d D . . . .
C7R C 0.6759(12) 0.1158(13) 0.2080(6) 0.119(9) Uiso 1 1 d D . . . .
C1R C 0.756(2) 0.0812(16) 0.1791(15) 0.27(2) Uiso 1 1 d DG . . . .
C2R C 0.830(3) 0.0646(19) 0.1929(8) 0.26(2) Uiso 1 1 d G . . . .
H2R H 0.8305 0.0821 0.2195 0.317 Uiso 1 1 calc R U . . .
C3R C 0.902(2) 0.022(2) 0.1677(16) 0.303(19) Uiso 1 1 d G . . . .
H3R H 0.9527 0.0109 0.1771 0.363 Uiso 1 1 calc R U . . .
C4R C 0.901(2) -0.0034(15) 0.1288(14) 0.303(19) Uiso 1 1 d G . . . .
H4R H 0.9511 -0.0323 0.1116 0.363 Uiso 1 1 calc R U . . .
C5R C 0.828(4) 0.013(2) 0.1150(9) 0.26(2) Uiso 1 1 d G . . . .
H5R H 0.8272 -0.0042 0.0885 0.317 Uiso 1 1 calc R U . . .
C6R C 0.755(2) 0.056(2) 0.1402(17) 0.35(3) Uiso 1 1 d G . . . .
H6R H 0.7049 0.0670 0.1308 0.417 Uiso 1 1 calc R U . . .
O1S O 0.7246(12) 0.1874(14) 0.3204(7) 0.038(6) Uiso 0.5 1 d D . P E 19
O2S O 0.8041(13) 0.2305(12) 0.3404(7) 0.043(6) Uiso 0.5 1 d D . P E 19
C7S C 0.7821(15) 0.1789(13) 0.3398(8) 0.034(7) Uiso 0.5 1 d D . P E 19
C1S C 0.8138(16) 0.1109(14) 0.3686(8) 0.078(12) Uiso 0.5 1 d DG . P E 19
C2S C 0.8769(15) 0.1034(12) 0.3898(8) 0.054(9) Uiso 0.5 1 d G . P E 19
H2S H 0.8985 0.1407 0.3854 0.065 Uiso 0.5 1 calc R U P E 19
C3S C 0.9084(14) 0.0415(15) 0.4174(8) 0.067(11) Uiso 0.5 1 d G . P E 19
H3S H 0.9516 0.0363 0.4318 0.080 Uiso 0.5 1 calc R U P E 19
C4S C 0.877(2) -0.0130(13) 0.4238(9) 0.113(17) Uiso 0.5 1 d G . P E 19
H4S H 0.8984 -0.0554 0.4427 0.136 Uiso 0.5 1 calc R U P E 19
C5S C 0.814(2) -0.0055(16) 0.4026(12) 0.23(4) Uiso 0.5 1 d G . P E 19
H5S H 0.7921 -0.0428 0.4070 0.272 Uiso 0.5 1 calc R U P E 19
C6S C 0.7822(16) 0.0564(19) 0.3751(10) 0.119(18) Uiso 0.5 1 d G . P E 19
H6S H 0.7390 0.0616 0.3606 0.142 Uiso 0.5 1 calc R U P E 19
O1SS O 0.7379(13) 0.1508(15) 0.3174(7) 0.050(7) Uiso 0.5 1 d D . P E 20
O2SS O 0.8242(14) 0.1855(14) 0.3426(7) 0.053(6) Uiso 0.5 1 d D . P E 20
C7SS C 0.8055(13) 0.1399(12) 0.3278(9) 0.035(7) Uiso 0.5 1 d D . P E 20
C1SS C 0.8692(13) 0.0623(11) 0.3209(8) 0.048(8) Uiso 0.5 1 d DG . P E 20
C2SS C 0.9385(17) 0.0386(15) 0.3401(8) 0.110(17) Uiso 0.5 1 d G . P E 20
H2SS H 0.9428 0.0692 0.3597 0.132 Uiso 0.5 1 calc R U P E 20
C3SS C 1.0015(14) -0.0299(17) 0.3307(10) 0.13(2) Uiso 0.5 1 d G . P E 20
H3SS H 1.0489 -0.0461 0.3438 0.157 Uiso 0.5 1 calc R U P E 20
C4SS C 0.9953(14) -0.0747(12) 0.3020(10) 0.088(14) Uiso 0.5 1 d G . P E 20
H4SS H 1.0384 -0.1216 0.2956 0.106 Uiso 0.5 1 calc R U P E 20
C5SS C 0.9259(17) -0.0510(13) 0.2828(8) 0.078(12) Uiso 0.5 1 d G . P E 20
H5SS H 0.9217 -0.0816 0.2632 0.094 Uiso 0.5 1 calc R U P E 20
C6SS C 0.8629(12) 0.0175(14) 0.2922(7) 0.069(11) Uiso 0.5 1 d G . P E 20
H6SS H 0.8155 0.0338 0.2791 0.082 Uiso 0.5 1 calc R U P E 20
O1W O 0.4629(6) 0.3949(6) 0.1764(3) 0.048(3) Uani 1 1 d . . . . .
H1W1 H 0.5027 0.4057 0.1627 0.072 Uiso 1 1 calc R U . . .
H1W2 H 0.4188 0.4217 0.1662 0.072 Uiso 1 1 calc R U . . .
O2W O 0.5734(7) 0.2547(10) 0.3703(3) 0.109(6) Uani 1 1 d . . . . .
H2W1 H 0.5743 0.2155 0.3861 0.164 Uiso 1 1 d R U . . .
H2W2 H 0.6083 0.2691 0.3767 0.164 Uiso 1 1 d R U . . .
O3W O 0.7103(7) 0.3496(9) 0.3298(3) 0.091(5) Uani 1 1 d . . . . .
H3W1 H 0.7307 0.3018 0.3329 0.137 Uiso 1 1 d R U . . .
H3W2 H 0.6757 0.3679 0.3524 0.137 Uiso 1 1 d R U . . .
N1X N 0.2344(10) 0.6290(10) 0.1012(6) 0.072(5) Uani 1 1 d . . . . .
C1X C 0.1645(16) 0.6648(12) 0.0948(7) 0.079(7) Uani 1 1 d . . . . .
C2X C 0.0813(12) 0.7061(18) 0.0886(8) 0.143(13) Uani 1 1 d . . . . .
H2X1 H 0.0649 0.7566 0.0978 0.214 Uiso 1 1 d R U . . .
H2X2 H 0.0457 0.6833 0.1059 0.214 Uiso 1 1 d R U . . .
H2X3 H 0.0770 0.7082 0.0579 0.214 Uiso 1 1 d R U . . .
N2X N 0.0590(12) 0.5466(13) 0.0992(6) 0.097(7) Uani 1 1 d . . . . .
C3X C 0.0503(10) 0.5088(16) 0.1294(8) 0.081(8) Uani 1 1 d . . . . .
C4X C 0.0348(13) 0.4632(14) 0.1658(7) 0.110(9) Uani 1 1 d . . . . .
H4X1 H -0.0138 0.4939 0.1849 0.164 Uiso 1 1 d R U . . .
H4X2 H 0.0816 0.4441 0.1811 0.164 Uiso 1 1 d R U . . .
H4X3 H 0.0261 0.4213 0.1571 0.164 Uiso 1 1 d R U . . .
N3X N 0.9040(13) 0.5339(17) 0.4046(6) 0.140(11) Uani 1 1 d . . . . .
C5X C 0.8342(17) 0.5525(19) 0.4082(6) 0.128(12) Uani 1 1 d . . . . .
C6X C 0.7484(16) 0.576(2) 0.4145(7) 0.183(18) Uani 1 1 d . . . . .
H6X1 H 0.7263 0.6089 0.4390 0.275 Uiso 1 1 d R U . . .
H6X2 H 0.7306 0.5350 0.4206 0.275 Uiso 1 1 d R U . . .
H6X3 H 0.7288 0.6050 0.3883 0.275 Uiso 1 1 d R U . . .
N4X N 0.1594(17) 0.0762(16) 0.2452(9) 0.058(8) Uiso 0.5 1 d D . P F 23
C7X C 0.0939(19) 0.084(2) 0.2443(14) 0.082(13) Uiso 0.5 1 d D . P F 23
C8X C 0.003(2) 0.104(3) 0.2539(19) 0.15(2) Uiso 0.5 1 d D . P F 23
H8X1 H -0.0079 0.0665 0.2749 0.227 Uiso 0.5 1 d R U P F 23
H8X2 H -0.0199 0.1060 0.2277 0.227 Uiso 0.5 1 d R U P F 23
H8X3 H -0.0231 0.1527 0.2665 0.227 Uiso 0.5 1 d R U P F 23
N5X N 0.725(3) 0.872(2) 0.1856(12) 0.126(15) Uiso 0.5 1 d D . P G 24
C9X C 0.718(2) 0.880(2) 0.1492(11) 0.067(11) Uiso 0.5 1 d D . P G 24
C10X C 0.676(3) 0.920(3) 0.1111(12) 0.114(17) Uiso 0.5 1 d D . P G 24
H10A H 0.6216 0.9567 0.1200 0.170 Uiso 0.5 1 d R U P G 24
H10B H 0.6732 0.8809 0.0957 0.170 Uiso 0.5 1 d R U P G 24
H10C H 0.7088 0.9437 0.0918 0.170 Uiso 0.5 1 d R U P G 24
N6X N 0.318(2) 0.082(2) 0.5047(13) 0.111(14) Uiso 0.5 1 d D . P H 25
C11X C 0.273(2) 0.087(2) 0.4830(13) 0.080(12) Uiso 0.5 1 d D . P H 25
C12X C 0.206(3) 0.116(3) 0.4572(15) 0.120(18) Uiso 0.5 1 d D . P H 25
H12A H 0.1652 0.0958 0.4699 0.180 Uiso 0.5 1 d R U P H 25
H12B H 0.2268 0.1016 0.4272 0.180 Uiso 0.5 1 d R U P H 25
H12C H 0.1802 0.1709 0.4576 0.180 Uiso 0.5 1 d R U P H 25
N7X N 0.594(3) 0.148(2) 0.4351(15) 0.142(18) Uiso 0.5 1 d D . P I 26
C13X C 0.557(3) 0.114(3) 0.4526(18) 0.13(2) Uiso 0.5 1 d D . P I 26
C14X C 0.5235(19) 0.0579(17) 0.4738(10) 0.049(9) Uiso 0.5 1 d D . P I 26
H14O H 0.5684 0.0128 0.4820 0.074 Uiso 0.5 1 d R U P I 26
H14P H 0.4954 0.0453 0.4544 0.074 Uiso 0.5 1 d R U P I 26
H14Q H 0.4851 0.0792 0.4998 0.074 Uiso 0.5 1 d R U P I 26
N8X N 0.696(3) -0.004(2) 0.2196(13) 0.136(17) Uiso 0.5 1 d D . P J 27
C15X C 0.717(2) -0.0413(19) 0.2509(11) 0.055(9) Uiso 0.5 1 d D . P J 27
C16X C 0.753(4) -0.107(3) 0.2814(18) 0.19(3) Uiso 0.5 1 d D . P J 27
H16A H 0.7487 -0.1445 0.2659 0.284 Uiso 0.5 1 d R U P J 27
H16B H 0.7212 -0.1035 0.3105 0.284 Uiso 0.5 1 d R U P J 27
H16C H 0.8103 -0.1203 0.2836 0.284 Uiso 0.5 1 d R U P J 27
N9X N 1.013(3) -0.054(2) 0.2715(14) 0.116(14) Uiso 0.5 1 d D . P K 28
C17X C 1.007(3) -0.110(2) 0.2803(14) 0.076(12) Uiso 0.5 1 d D . P K 28
C18X C 1.007(3) -0.186(2) 0.2938(18) 0.14(2) Uiso 0.5 1 d D . P K 28
H18A H 1.0319 -0.2185 0.2695 0.210 Uiso 0.5 1 d R U P K 28
H18B H 0.9506 -0.1793 0.3029 0.210 Uiso 0.5 1 d R U P K 28
H18C H 1.0374 -0.2075 0.3181 0.210 Uiso 0.5 1 d R U P K 28
N10X N 0.403(3) 0.818(3) 0.4594(15) 0.153(19) Uiso 0.5 1 d D . P L 29
C19X C 0.350(3) 0.856(3) 0.4844(16) 0.14(2) Uiso 0.5 1 d D . P L 29
C20X C 0.323(4) 0.881(4) 0.5306(18) 0.18(3) Uiso 0.5 1 d D . P L 29
H20A H 0.3654 0.8912 0.5395 0.276 Uiso 0.5 1 d R U P L 29
H20B H 0.3129 0.8413 0.5498 0.276 Uiso 0.5 1 d R U P L 29
H20C H 0.2725 0.9260 0.5322 0.276 Uiso 0.5 1 d R U P L 29
O4W O 0.7154(9) 0.5055(10) 0.0582(5) 0.127(7) Uani 1 1 d . . . . .
H4W1 H 0.6670 0.5180 0.0532 0.190 Uiso 1 1 d R U . . .
H4W2 H 0.7158 0.5104 0.0848 0.190 Uiso 1 1 d R U . . .

loop_
_atom_site_aniso_label
_atom_site_aniso_U_11
_atom_site_aniso_U_22
_atom_site_aniso_U_33
_atom_site_aniso_U_23
_atom_site_aniso_U_13
_atom_site_aniso_U_12
Gd1 0.0345(4) 0.1096(8) 0.0234(4) -0.0125(4) 0.0043(3) -0.0458(5)
Gd2 0.0418(5) 0.1842(13) 0.0296(4) -0.0423(6) 0.0133(4) -0.0678(7)
Gd3 0.0340(4) 0.1077(8) 0.0489(5) -0.0414(5) 0.0134(4) -0.0414(5)
Gd4 0.0358(4) 0.0844(7) 0.0335(4) -0.0048(4) -0.0010(3) -0.0346(5)
Gd5 0.0456(5) 0.1394(11) 0.0374(5) 0.0090(6) -0.0093(4) -0.0585(6)
Gd6 0.0311(4) 0.0753(7) 0.0562(5) -0.0196(5) 0.0071(4) -0.0308(5)
Mn1 0.0326(13) 0.121(3) 0.0270(12) -0.0296(14) 0.0114(10) -0.0459(16)
Mn2 0.0408(14) 0.131(3) 0.0353(14) 0.0062(16) -0.0034(11) -0.0536(18)
Mn3 0.0389(14) 0.131(3) 0.0282(12) -0.0210(15) 0.0080(11) -0.0541(17)
Mn4 0.0545(17) 0.220(4) 0.0271(14) -0.038(2) 0.0137(12) -0.085(2)
Mn5 0.0352(14) 0.079(2) 0.0631(18) 0.0002(16) -0.0037(12) -0.0332(15)
Mn6 0.0384(13) 0.070(2) 0.0399(14) -0.0106(13) -0.0062(11) -0.0262(14)
O1 0.038(6) 0.121(11) 0.024(5) -0.029(6) 0.007(4) -0.056(7)
O2 0.049(7) 0.107(11) 0.035(6) -0.004(6) -0.002(5) -0.051(7)
O3 0.029(5) 0.125(11) 0.028(5) -0.024(6) 0.010(4) -0.049(7)
O4 0.026(5) 0.111(10) 0.019(5) -0.010(6) 0.000(4) -0.036(6)
O5 0.040(6) 0.102(10) 0.026(5) -0.015(6) 0.004(5) -0.040(7)
O6 0.057(7) 0.155(13) 0.022(6) 0.012(7) -0.005(5) -0.074(9)
O7 0.047(6) 0.123(11) 0.033(6) 0.005(7) -0.009(5) -0.056(7)
O11 0.025(5) 0.078(9) 0.042(6) -0.015(6) 0.002(5) -0.029(6)
O21 0.025(6) 0.079(9) 0.048(7) -0.018(6) -0.001(5) -0.025(6)
O31 0.032(6) 0.085(9) 0.055(7) -0.012(6) 0.019(5) -0.041(6)
N1 0.074(13) 0.127(18) 0.052(10) -0.054(11) 0.006(9) -0.053(13)
O2A 0.035(5) 0.087(9) 0.013(4) -0.008(5) 0.001(4) -0.039(6)
C1A 0.035(9) 0.124(17) 0.028(8) -0.021(10) 0.010(7) -0.049(11)
C2A 0.037(9) 0.068(13) 0.035(8) 0.003(9) -0.023(7) -0.023(9)
C3A 0.038(9) 0.098(15) 0.030(8) 0.023(9) -0.010(7) -0.048(10)
C4A 0.042(9) 0.118(17) 0.028(8) -0.006(10) -0.013(7) -0.039(11)
C5A 0.056(11) 0.131(19) 0.038(10) -0.002(11) -0.011(8) -0.060(13)
C6A 0.052(12) 0.16(2) 0.065(14) 0.020(15) -0.016(10) -0.072(15)
C7A 0.058(12) 0.16(2) 0.037(10) -0.002(13) 0.006(9) -0.072(15)
C8A 0.041(9) 0.16(2) 0.029(9) -0.032(11) 0.015(7) -0.061(12)
C9A 0.049(10) 0.108(17) 0.034(9) -0.005(10) 0.005(8) -0.052(11)
C10A 0.042(10) 0.119(18) 0.049(10) 0.007(11) -0.007(8) -0.059(12)
C11A 0.049(10) 0.20(3) 0.017(8) -0.018(11) 0.005(7) -0.075(15)
N1A 0.044(8) 0.147(16) 0.025(7) -0.030(9) 0.005(6) -0.050(10)
C12A 0.039(10) 0.22(3) 0.039(10) -0.070(14) 0.021(8) -0.062(14)
C13A 0.033(9) 0.16(2) 0.055(12) -0.033(13) 0.014(8) -0.043(12)
C14A 0.027(8) 0.141(19) 0.053(11) -0.060(12) 0.014(8) -0.043(11)
O14A 0.029(6) 0.132(12) 0.046(7) -0.059(7) 0.014(5) -0.037(7)
C15A 0.057(12) 0.16(2) 0.042(11) -0.064(13) 0.024(9) -0.052(14)
O15A 0.042(7) 0.180(15) 0.038(6) -0.063(8) 0.019(5) -0.065(9)
O2B 0.040(6) 0.150(12) 0.030(6) 0.009(7) -0.005(5) -0.071(8)
C1B 0.027(8) 0.095(15) 0.045(10) 0.011(10) -0.001(7) -0.039(10)
C2B 0.051(10) 0.15(2) 0.027(8) 0.005(11) -0.013(8) -0.068(13)
C3B 0.070(12) 0.16(2) 0.020(8) -0.026(10) 0.005(8) -0.083(14)
C4B 0.042(10) 0.16(2) 0.021(8) -0.021(11) 0.010(7) -0.062(13)
C5B 0.060(13) 0.15(2) 0.047(12) 0.001(13) 0.012(10) -0.052(15)
C6B 0.062(13) 0.103(19) 0.077(15) 0.017(14) 0.002(11) -0.048(14)
C7B 0.056(13) 0.17(3) 0.078(16) 0.001(17) 0.006(12) -0.063(16)
C8B 0.047(11) 0.13(2) 0.059(12) -0.001(13) 0.000(9) -0.049(13)
C9B 0.048(10) 0.120(18) 0.037(9) 0.021(11) -0.015(8) -0.058(12)
C10B 0.057(12) 0.15(2) 0.039(10) 0.014(12) -0.012(9) -0.074(14)
C11B 0.066(12) 0.103(17) 0.048(11) 0.003(11) -0.010(10) -0.051(13)
N1B 0.047(8) 0.132(15) 0.034(8) 0.013(9) 0.006(7) -0.057(10)
C12B 0.036(9) 0.070(14) 0.074(13) 0.009(11) 0.005(9) -0.026(10)
C13B 0.054(12) 0.092(18) 0.101(17) 0.035(14) -0.017(12) -0.034(12)
C14B 0.034(9) 0.13(2) 0.033(9) 0.037(11) -0.004(7) -0.026(12)
O14B 0.032(6) 0.130(13) 0.051(7) 0.003(8) -0.007(5) -0.039(8)
C15B 0.045(10) 0.068(14) 0.041(10) -0.003(9) 0.012(8) -0.026(10)
O15B 0.047(6) 0.073(9) 0.043(6) -0.006(6) 0.007(5) -0.038(7)
O2C 0.046(7) 0.150(13) 0.041(6) -0.041(7) 0.021(5) -0.068(8)
C1C 0.027(8) 0.125(18) 0.053(10) -0.032(11) 0.006(8) -0.044(10)
C2C 0.037(8) 0.100(15) 0.021(7) -0.011(9) -0.006(6) -0.044(10)
C3C 0.030(8) 0.108(16) 0.047(10) -0.039(11) 0.015(7) -0.038(10)
C4C 0.034(9) 0.078(14) 0.057(11) -0.031(10) -0.003(8) -0.011(9)
C5C 0.048(11) 0.13(2) 0.072(13) -0.032(13) -0.015(10) -0.043(13)
C6C 0.044(11) 0.108(19) 0.085(15) -0.026(14) -0.009(10) -0.044(12)
C7C 0.047(11) 0.12(2) 0.068(13) 0.003(13) -0.009(10) -0.052(13)
C8C 0.047(10) 0.092(15) 0.053(11) -0.023(10) -0.002(8) -0.043(11)
C9C 0.056(11) 0.14(2) 0.035(9) -0.038(11) 0.008(8) -0.067(13)
C10C 0.043(9) 0.122(18) 0.040(9) -0.029(11) -0.005(8) -0.052(11)
C11C 0.029(8) 0.105(16) 0.040(9) -0.026(10) 0.009(7) -0.039(10)
N1C 0.034(7) 0.108(13) 0.025(7) -0.013(8) 0.000(6) -0.035(8)
C12C 0.036(9) 0.082(14) 0.034(9) 0.013(9) -0.008(7) -0.027(10)
C13C 0.042(9) 0.117(17) 0.029(8) 0.007(10) 0.006(7) -0.045(11)
C14C 0.039(9) 0.16(2) 0.026(8) -0.025(11) 0.014(7) -0.060(12)
O14C 0.042(6) 0.132(12) 0.026(6) -0.012(7) 0.009(5) -0.048(8)
C15C 0.048(10) 0.067(14) 0.044(10) -0.015(10) 0.018(8) -0.031(10)
O15C 0.026(5) 0.086(10) 0.042(6) -0.008(6) 0.003(5) -0.029(6)
O2E 0.049(7) 0.086(10) 0.069(8) -0.005(7) -0.007(6) -0.050(7)
C1E 0.029(9) 0.086(16) 0.073(13) 0.006(12) 0.000(9) -0.026(10)
C2E 0.023(8) 0.075(14) 0.073(13) -0.013(11) 0.001(8) -0.022(9)
C3E 0.064(12) 0.076(15) 0.072(13) 0.007(12) -0.010(10) -0.045(12)
C4E 0.078(14) 0.060(14) 0.093(16) 0.037(12) -0.012(12) -0.040(12)
C5E 0.049(11) 0.083(17) 0.103(17) 0.008(13) -0.007(11) -0.031(12)
C6E 0.031(9) 0.057(14) 0.126(19) 0.021(13) -0.009(11) -0.021(10)
C7E 0.035(9) 0.053(13) 0.097(16) 0.014(12) -0.017(10) -0.018(9)
C8E 0.041(10) 0.100(17) 0.091(15) 0.003(12) 0.000(10) -0.056(11)
C9E 0.034(9) 0.095(16) 0.075(13) -0.007(12) 0.005(9) -0.040(11)
C10E 0.034(9) 0.089(16) 0.068(13) 0.016(12) -0.011(9) -0.025(10)
C11E 0.033(9) 0.114(18) 0.057(11) -0.001(12) 0.003(8) -0.042(11)
N1E 0.041(8) 0.110(14) 0.056(9) 0.012(9) -0.007(7) -0.039(9)
C12E 0.043(10) 0.096(17) 0.071(13) 0.007(12) -0.004(9) -0.045(11)
C13E 0.074(14) 0.15(2) 0.081(15) 0.018(14) -0.025(12) -0.084(16)
C14E 0.055(10) 0.068(13) 0.048(10) -0.015(9) -0.004(8) -0.041(10)
O14E 0.039(6) 0.086(10) 0.065(8) 0.006(7) -0.003(6) -0.044(7)
C15E 0.024(9) 0.108(19) 0.078(15) 0.007(14) -0.011(9) -0.009(11)
O15E 0.048(7) 0.084(11) 0.084(9) 0.007(8) -0.021(7) -0.034(7)
O2F 0.036(6) 0.076(9) 0.057(7) -0.014(6) -0.011(5) -0.028(6)
C1F 0.047(10) 0.052(13) 0.083(14) -0.026(11) -0.024(10) -0.009(10)
C2F 0.040(9) 0.037(11) 0.066(12) -0.020(9) -0.022(9) 0.005(8)
C3F 0.055(11) 0.092(16) 0.072(13) -0.036(12) 0.008(10) -0.041(12)
C4F 0.056(13) 0.10(2) 0.107(18) -0.046(15) 0.001(12) -0.039(13)
C5F 0.15(3) 0.14(3) 0.19(3) 0.06(2) -0.12(2) -0.10(2)
C6F 0.13(2) 0.13(3) 0.21(3) 0.00(2) -0.11(2) -0.07(2)
C7F 0.17(3) 0.076(19) 0.18(3) 0.021(18) -0.13(2) -0.049(19)
C8F 0.11(2) 0.065(17) 0.18(3) -0.024(17) -0.10(2) -0.020(15)
C9F 0.105(18) 0.048(14) 0.14(2) -0.017(14) -0.092(17) -0.003(13)
C10F 0.086(17) 0.058(16) 0.17(3) -0.005(16) -0.077(18) -0.019(14)
C11F 0.060(12) 0.078(15) 0.059(12) -0.035(11) -0.007(9) -0.027(11)
N1F 0.028(7) 0.060(10) 0.052(8) -0.027(7) 0.003(6) -0.018(7)
C12F 0.047(9) 0.071(13) 0.029(8) -0.020(8) 0.013(7) -0.033(10)
C13F 0.053(11) 0.072(14) 0.045(10) -0.017(10) 0.000(8) -0.017(10)
C14F 0.037(8) 0.068(13) 0.020(7) -0.014(8) 0.003(6) -0.017(9)
O14F 0.050(7) 0.084(9) 0.031(6) -0.016(6) 0.002(5) -0.035(7)
C15F 0.043(9) 0.056(12) 0.028(8) -0.009(8) 0.013(7) -0.024(9)
O15F 0.051(7) 0.070(9) 0.048(7) -0.016(6) -0.002(5) -0.037(6)
O2G 0.041(7) 0.076(10) 0.084(9) -0.042(8) 0.016(6) -0.034(7)
C1G 0.040(10) 0.087(17) 0.082(15) -0.013(13) 0.017(11) -0.034(11)
C2G 0.039(10) 0.051(13) 0.116(18) -0.053(13) 0.043(12) -0.035(10)
C3G 0.046(11) 0.094(18) 0.13(2) -0.042(16) 0.002(13) -0.037(13)
C4G 0.048(15) 0.09(2) 0.24(4) -0.07(2) 0.016(18) -0.035(15)
C5G 0.057(13) 0.086(15) 0.23(3) -0.01(2) 0.061(19) -0.029(11)
C6G 0.057(13) 0.086(15) 0.23(3) -0.01(2) 0.061(19) -0.029(11)
C7G 0.055(13) 0.083(19) 0.17(3) 0.065(19) 0.039(15) 0.008(13)
C8G 0.062(15) 0.10(2) 0.11(2) 0.034(17) 0.024(14) -0.033(15)
C9G 0.021(9) 0.041(12) 0.125(19) -0.005(13) 0.029(11) -0.008(9)
C10G 0.023(10) 0.059(16) 0.23(3) -0.02(2) 0.008(16) -0.026(11)
C11G 0.022(8) 0.072(14) 0.090(14) -0.008(11) 0.003(9) -0.035(9)
N1G 0.035(8) 0.081(12) 0.072(10) 0.011(9) -0.010(7) -0.038(8)
C12G 0.011(7) 0.076(14) 0.062(11) -0.002(10) -0.007(7) -0.012(8)
C13G 0.046(10) 0.069(14) 0.075(13) 0.017(11) -0.041(10) -0.016(10)
C14G 0.028(8) 0.046(12) 0.075(13) 0.001(10) -0.028(8) 0.009(8)
O14G 0.051(7) 0.062(8) 0.044(6) -0.008(6) 0.001(5) -0.032(6)
C15G 0.048(10) 0.074(14) 0.062(11) 0.001(10) 0.000(9) -0.048(10)
O15G 0.038(6) 0.080(9) 0.052(7) -0.011(6) 0.001(5) -0.033(6)
O1I 0.041(6) 0.057(8) 0.053(7) -0.003(6) 0.008(5) -0.020(6)
O2I 0.053(7) 0.073(9) 0.040(6) -0.028(6) 0.013(5) -0.035(7)
C7I 0.058(11) 0.062(13) 0.028(8) -0.017(9) 0.016(8) -0.035(10)
O1J 0.039(6) 0.097(10) 0.078(9) -0.033(8) -0.011(6) -0.038(7)
O2J 0.037(6) 0.116(12) 0.084(9) -0.030(9) 0.008(7) -0.051(8)
C7J 0.050(11) 0.14(2) 0.070(14) -0.008(14) -0.010(10) -0.063(14)
C1J 0.058(12) 0.112(19) 0.087(16) -0.037(14) -0.007(11) -0.045(13)
C2J 0.072(14) 0.072(15) 0.106(17) -0.023(13) -0.048(13) -0.027(12)
C3J 0.103(18) 0.14(2) 0.12(2) -0.053(19) 0.004(16) -0.085(18)
C4J 0.101(19) 0.10(2) 0.11(2) -0.017(17) -0.029(15) -0.055(17)
C5J 0.087(16) 0.12(2) 0.093(17) -0.086(17) 0.020(14) -0.034(16)
C6J 0.099(17) 0.11(2) 0.096(18) -0.067(16) -0.017(14) -0.032(15)
O1L 0.025(5) 0.072(9) 0.058(7) -0.034(6) 0.007(5) -0.018(6)
O2L 0.043(6) 0.117(12) 0.031(6) -0.036(7) 0.012(5) -0.045(8)
C7L 0.037(10) 0.115(19) 0.046(10) -0.026(11) -0.001(8) -0.046(12)
C1L 0.036(10) 0.116(18) 0.046(10) -0.038(11) 0.022(8) -0.044(12)
C2L 0.046(12) 0.17(3) 0.072(15) 0.006(16) 0.001(10) -0.066(16)
C3L 0.054(12) 0.101(18) 0.108(18) -0.003(14) -0.006(12) -0.055(13)
C4L 0.045(11) 0.067(16) 0.13(2) -0.002(14) -0.020(12) -0.021(11)
C5L 0.045(12) 0.11(2) 0.114(18) -0.046(16) 0.016(12) -0.048(13)
C6L 0.040(10) 0.095(16) 0.080(14) -0.048(12) 0.020(9) -0.036(11)
O1M 0.048(7) 0.098(11) 0.066(8) -0.031(8) 0.008(6) -0.041(7)
O2M 0.041(7) 0.086(10) 0.059(8) -0.024(7) -0.013(6) -0.018(7)
C7M 0.049(11) 0.024(10) 0.071(13) -0.001(9) -0.020(9) -0.006(8)
O1N 0.047(7) 0.059(9) 0.110(11) -0.044(8) 0.023(7) -0.029(7)
O2N 0.058(8) 0.097(11) 0.053(7) -0.003(7) -0.004(6) -0.054(8)
C7N 0.069(13) 0.040(12) 0.079(14) -0.023(11) -0.025(11) -0.014(11)
O1R 0.044(7) 0.096(11) 0.057(8) 0.012(7) -0.022(6) -0.028(7)
O2R 0.043(7) 0.129(13) 0.049(7) -0.001(8) -0.015(6) -0.029(8)
O1W 0.029(5) 0.087(9) 0.032(6) -0.023(6) 0.005(4) -0.026(6)
O2W 0.060(8) 0.26(2) 0.035(7) 0.025(9) -0.015(6) -0.100(11)
O3W 0.060(8) 0.226(18) 0.022(6) -0.021(8) 0.008(5) -0.093(10)
N1X 0.050(9) 0.074(13) 0.085(13) -0.012(10) 0.006(9) -0.021(9)
C1X 0.12(2) 0.061(15) 0.077(15) 0.000(12) 0.005(15) -0.066(15)
C2X 0.038(12) 0.29(4) 0.10(2) -0.07(2) 0.009(12) -0.065(19)
N2X 0.083(14) 0.13(2) 0.074(14) -0.009(13) -0.006(11) -0.042(13)
C3X 0.022(9) 0.14(2) 0.070(15) -0.040(16) -0.003(10) -0.018(12)
C4X 0.074(15) 0.16(3) 0.054(14) 0.016(16) -0.011(12) -0.005(16)
N3X 0.101(16) 0.32(4) 0.055(12) -0.038(16) 0.004(11) -0.13(2)
C5X 0.090(19) 0.26(4) 0.029(11) -0.052(16) 0.007(12) -0.06(2)
C6X 0.09(2) 0.34(5) 0.051(16) 0.00(2) 0.001(14) -0.03(3)
O4W 0.097(12) 0.20(2) 0.095(12) -0.041(13) 0.003(10) -0.070(13)

loop_
_atom_type_symbol
_atom_type_description
_atom_type_scat_dispersion_real
_atom_type_scat_dispersion_imag
_atom_type_scat_source
C C 0.0033 0.0016 'International Tables Vol C Tables 4.2.6.8 and 6.1.1.4'
H H 0.0000 0.0000 'International Tables Vol C Tables 4.2.6.8 and 6.1.1.4'
N N 0.0061 0.0033 'International Tables Vol C Tables 4.2.6.8 and 6.1.1.4'
O O 0.0106 0.0060 'International Tables Vol C Tables 4.2.6.8 and 6.1.1.4'
Mn Mn 0.3368 0.7283 'International Tables Vol C Tables 4.2.6.8 and 6.1.1.4'
Gd Gd -0.1653 3.9035 'International Tables Vol C Tables 4.2.6.8 and 6.1.1.4'

loop_
_geom_angle_atom_site_label_1
_geom_angle_atom_site_label_2
_geom_angle_atom_site_label_3
_geom_angle
O5 Gd1 O2 70.9(4)
O5 Gd1 O3 81.2(3)
O2 Gd1 O3 136.9(4)
O5 Gd1 O11 134.7(3)
O2 Gd1 O11 75.4(4)
O3 Gd1 O11 142.9(4)
O5 Gd1 O4 84.5(4)
O2 Gd1 O4 137.3(3)
O3 Gd1 O4 68.3(3)
O11 Gd1 O4 101.2(4)
O5 Gd1 O1 143.5(3)
O2 Gd1 O1 145.4(3)
O3 Gd1 O1 66.7(3)
O11 Gd1 O1 76.3(3)
O4 Gd1 O1 68.0(3)
O5 Gd1 O7 127.1(4)
O2 Gd1 O7 71.6(4)
O3 Gd1 O7 102.8(3)
O11 Gd1 O7 65.7(4)
O4 Gd1 O7 146.6(4)
O1 Gd1 O7 78.8(4)
O5 Gd1 O1W 68.5(3)
O2 Gd1 O1W 67.6(3)
O3 Gd1 O1W 131.0(3)
O11 Gd1 O1W 71.2(3)
O4 Gd1 O1W 71.2(3)
O1 Gd1 O1W 120.4(3)
O7 Gd1 O1W 126.2(3)
O5 Gd1 O6 65.2(4)
O2 Gd1 O6 65.9(4)
O3 Gd1 O6 72.9(4)
O11 Gd1 O6 125.0(4)
O4 Gd1 O6 133.7(3)
O1 Gd1 O6 117.5(4)
O7 Gd1 O6 66.0(3)
O1W Gd1 O6 122.1(4)
O1PP Gd2 O3 138.2(7)
O14D Gd2 O3 83.5(6)
O1H Gd2 O3 107.5(5)
O3 Gd2 O1KK 142.5(6)
O1PP Gd2 O1 81.1(6)
O14D Gd2 O1 133.4(5)
O1H Gd2 O1 70.1(5)
O3 Gd2 O1 68.7(3)
O1KK Gd2 O1 141.4(5)
O1PP Gd2 O15A 110.4(6)
O14D Gd2 O15A 59.9(5)
O1H Gd2 O15A 142.8(5)
O3 Gd2 O15A 81.2(3)
O1KK Gd2 O15A 75.6(5)
O1 Gd2 O15A 142.7(3)
O3 Gd2 O1K 157.3(5)
O1 Gd2 O1K 134.0(5)
O15A Gd2 O1K 78.1(5)
O3 Gd2 O1HH 93.9(5)
O1 Gd2 O1HH 73.9(5)
O15A Gd2 O1HH 131.5(5)
O1PP Gd2 O14A 75.8(6)
O14D Gd2 O14A 131.1(5)
O1H Gd2 O14A 140.5(5)
O3 Gd2 O14A 68.0(4)
O1KK Gd2 O14A 131.9(6)
O1 Gd2 O14A 72.2(3)
O15A Gd2 O14A 76.6(3)
O1K Gd2 O14A 115.5(5)
O1HH Gd2 O14A 145.5(4)
O3 Gd2 O1P 131.0(6)
O1 Gd2 O1P 79.1(5)
O15A Gd2 O1P 107.1(6)
O14A Gd2 O1P 67.5(6)
O3 Gd2 O14Z 74.3(5)
O1 Gd2 O14Z 123.3(5)
O15A Gd2 O14Z 64.8(5)
O14A Gd2 O14Z 129.1(4)
O2PP Gd3 O1 96.1(6)
O2PP Gd3 O1L 85.4(5)
O1 Gd3 O1L 137.4(4)
O2PP Gd3 O1J 72.9(5)
O1 Gd3 O1J 79.5(4)
O1L Gd3 O1J 139.9(4)
O2PP Gd3 O21 154.3(5)
O1 Gd3 O21 77.9(3)
O1L Gd3 O21 116.0(3)
O1J Gd3 O21 81.4(4)
O2PP Gd3 O2G 107.6(6)
O1 Gd3 O2G 140.5(3)
O1L Gd3 O2G 77.0(4)
O1J Gd3 O2G 78.0(4)
O21 Gd3 O2G 67.0(4)
O2PP Gd3 O4 125.7(5)
O1 Gd3 O4 69.2(3)
O1L Gd3 O4 75.4(4)
O1J Gd3 O4 144.4(4)
O21 Gd3 O4 75.9(3)
O2G Gd3 O4 116.3(3)
O1 Gd3 O2P 109.6(6)
O1L Gd3 O2P 79.5(5)
O1J Gd3 O2P 71.0(5)
O21 Gd3 O2P 149.1(5)
O2G Gd3 O2P 93.1(6)
O4 Gd3 O2P 135.0(5)
O2PP Gd3 O14A 61.6(6)
O1 Gd3 O14A 71.1(3)
O1L Gd3 O14A 72.4(3)
O1J Gd3 O14A 121.3(4)
O21 Gd3 O14A 135.9(4)
O2G Gd3 O14A 148.1(4)
O4 Gd3 O14A 64.2(3)
O2P Gd3 O14A 72.9(6)
O14F Gd4 O2 131.6(4)
O14F Gd4 O1I 84.1(4)
O2 Gd4 O1I 82.4(4)
O14F Gd4 O1R 140.6(4)
O2 Gd4 O1R 78.1(4)
O1I Gd4 O1R 74.1(4)
O14F Gd4 O1M 73.3(4)
O2 Gd4 O1M 146.6(4)
O1I Gd4 O1M 78.4(4)
O1R Gd4 O1M 70.4(4)
O14F Gd4 O5 85.8(3)
O2 Gd4 O5 70.2(3)
O1I Gd4 O5 132.0(4)
O1R Gd4 O5 133.0(4)
O1M Gd4 O5 141.5(3)
O14F Gd4 O14B 135.3(3)
O2 Gd4 O14B 74.1(4)
O1I Gd4 O14B 140.2(3)
O1R Gd4 O14B 69.9(4)
O1M Gd4 O14B 104.4(5)
O5 Gd4 O14B 68.6(4)
O14F Gd4 O15B 61.5(3)
O2 Gd4 O15B 138.2(3)
O1I Gd4 O15B 138.0(4)
O1R Gd4 O15B 117.1(4)
O1M Gd4 O15B 69.5(3)
O5 Gd4 O15B 72.1(3)
O14B Gd4 O15B 75.7(3)
O14F Gd4 O1W 67.6(3)
O2 Gd4 O1W 64.1(4)
O1I Gd4 O1W 68.4(3)
O1R Gd4 O1W 129.1(4)
O1M Gd4 O1W 130.4(4)
O5 Gd4 O1W 64.4(3)
O14B Gd4 O1W 124.8(4)
O15B Gd4 O1W 113.8(3)
O1S Gd5 O2R 86.2(7)
O1O Gd5 O2R 86.0(8)
O1S Gd5 O2 139.9(6)
O1O Gd5 O2 122.2(7)
O2R Gd5 O2 80.4(4)
O1S Gd5 O6 145.8(6)
O1O Gd5 O6 74.8(8)
O2R Gd5 O6 124.1(4)
O2 Gd5 O6 67.9(3)
O2R Gd5 O1SS 73.3(7)
O2 Gd5 O1SS 141.8(6)
O6 Gd5 O1SS 150.2(6)
O1S Gd5 O7 99.6(7)
O1O Gd5 O7 130.6(8)
O2R Gd5 O7 141.7(4)
O2 Gd5 O7 70.9(4)
O6 Gd5 O7 67.5(4)
O1SS Gd5 O7 115.7(7)
O1S Gd5 O2W 71.4(6)
O1O Gd5 O2W 71.1(8)
O2R Gd5 O2W 146.2(5)
O2 Gd5 O2W 132.7(5)
O6 Gd5 O2W 74.3(4)
O1SS Gd5 O2W 79.5(6)
O7 Gd5 O2W 68.9(5)
O1S Gd5 O14C 73.4(6)
O1O Gd5 O14C 164.5(7)
O2R Gd5 O14C 84.2(4)
O2 Gd5 O14C 67.8(3)
O6 Gd5 O14C 120.7(4)
O1SS Gd5 O14C 82.1(6)
O7 Gd5 O14C 62.0(3)
O2W Gd5 O14C 111.8(4)
O2R Gd5 O1OO 74.7(6)
O2 Gd5 O1OO 120.6(6)
O6 Gd5 O1OO 83.3(6)
O7 Gd5 O1OO 142.1(6)
O2W Gd5 O1OO 80.7(7)
O14C Gd5 O1OO 154.7(6)
O2J Gd6 O1N 75.0(5)
O2J Gd6 O2G 79.3(4)
O1N Gd6 O2G 77.9(4)
O2J Gd6 O14G 149.3(4)
O1N Gd6 O14G 135.5(4)
O2G Gd6 O14G 107.2(3)
O2J Gd6 O31 78.6(4)
O1N Gd6 O31 146.2(4)
O2G Gd6 O31 117.6(4)
O14G Gd6 O31 71.7(4)
O2J Gd6 O14E 76.9(4)
O1N Gd6 O14E 81.7(4)
O2G Gd6 O14E 151.9(4)
O14G Gd6 O14E 100.9(4)
O31 Gd6 O14E 71.9(3)
O2J Gd6 O15G 130.2(4)
O1N Gd6 O15G 75.8(4)
O2G Gd6 O15G 131.5(4)
O14G Gd6 O15G 68.2(3)
O31 Gd6 O15G 106.8(4)
O14E Gd6 O15G 59.6(3)
O2J Gd6 O21 79.6(4)
O1N Gd6 O21 138.9(4)
O2G Gd6 O21 65.9(4)
O14G Gd6 O21 76.3(3)
O31 Gd6 O21 53.0(3)
O14E Gd6 O21 123.1(3)
O15G Gd6 O21 143.7(4)
O2J Gd6 N1G 141.8(4)
O1N Gd6 N1G 78.6(4)
O2G Gd6 N1G 68.4(4)
O14G Gd6 N1G 63.9(4)
O31 Gd6 N1G 134.2(4)
O14E Gd6 N1G 126.0(3)
O15G Gd6 N1G 66.9(3)
O21 Gd6 N1G 104.0(4)
O2J Gd6 N1 77.3(4)
O1N Gd6 N1 151.8(4)
O2G Gd6 N1 91.9(4)
O14G Gd6 N1 72.6(4)
O31 Gd6 N1 26.2(4)
O14E Gd6 N1 97.1(4)
O15G Gd6 N1 127.8(4)
O21 Gd6 N1 26.8(4)
N1G Gd6 N1 122.2(4)
O2A Mn1 O14A 173.6(4)
O2A Mn1 O4 96.2(4)
O14A Mn1 O4 89.0(4)
O2A Mn1 N1A 91.2(4)
O14A Mn1 N1A 84.1(4)
O4 Mn1 N1A 170.4(6)
O2A Mn1 O2L 91.6(4)
O14A Mn1 O2L 92.3(5)
O4 Mn1 O2L 88.6(4)
N1A Mn1 O2L 84.9(5)
O2A Mn1 O3 95.0(4)
O14A Mn1 O3 82.0(5)
O4 Mn1 O3 80.7(4)
N1A Mn1 O3 104.9(5)
O2L Mn1 O3 168.0(4)
O2B Mn2 O14B 173.1(5)
O2B Mn2 O6 93.4(5)
O14B Mn2 O6 93.2(5)
O2B Mn2 N1B 89.2(4)
O14B Mn2 N1B 84.6(5)
O6 Mn2 N1B 170.2(6)
O2B Mn2 O2OO 87.9(6)
O14B Mn2 O2OO 95.3(7)
O6 Mn2 O2OO 80.0(7)
N1B Mn2 O2OO 90.7(7)
O2B Mn2 O5 94.7(4)
O14B Mn2 O5 84.5(5)
O6 Mn2 O5 79.1(4)
N1B Mn2 O5 110.1(5)
O2OO Mn2 O5 159.0(6)
O2B Mn2 O2O 98.8(7)
O14B Mn2 O2O 83.1(7)
O6 Mn2 O2O 91.3(7)
N1B Mn2 O2O 79.0(7)
O5 Mn2 O2O 163.9(6)
O14C Mn3 O2C 173.6(4)
O14C Mn3 O7 85.8(5)
O2C Mn3 O7 99.4(5)
O14C Mn3 N1C 83.7(4)
O2C Mn3 N1C 91.1(4)
O7 Mn3 N1C 169.5(5)
O14C Mn3 O3W 95.3(5)
O2C Mn3 O3W 88.2(6)
O7 Mn3 O3W 92.5(4)
N1C Mn3 O3W 88.3(4)
O14C Mn3 O11 93.3(4)
O2C Mn3 O11 84.3(5)
O7 Mn3 O11 77.2(4)
N1C Mn3 O11 103.6(4)
O3W Mn3 O11 166.0(4)
N1D Mn4 O14D 94.4(7)
N1D Mn4 O15A 166.0(9)
O14D Mn4 O15A 78.5(6)
O15A Mn4 O2Z 103.7(6)
N1D Mn4 O2D 99.8(7)
O14D Mn4 O2D 164.4(7)
O15A Mn4 O2D 86.2(6)
O15A Mn4 O2KK 108.9(8)
O15A Mn4 O14Z 93.0(5)
O2Z Mn4 O14Z 142.7(8)
O15A Mn4 O2K 90.6(6)
O15A Mn4 N1Z 154.1(7)
O2Z Mn4 N1Z 80.2(6)
O14Z Mn4 N1Z 71.2(6)
N1D Mn4 C14D 66.2(6)
O14D Mn4 C14D 33.4(5)
O15A Mn4 C14D 110.0(5)
O2D Mn4 C14D 162.1(7)
N1D Mn4 C12D 33.7(5)
O14D Mn4 C12D 60.6(6)
O15A Mn4 C12D 137.5(5)
O2D Mn4 C12D 133.2(7)
C14D Mn4 C12D 35.0(4)
O14E Mn5 O15G 81.7(5)
O14E Mn5 O2E 166.1(5)
O15G Mn5 O2E 100.8(5)
O14E Mn5 N1E 83.1(4)
O15G Mn5 N1E 156.9(6)
O2E Mn5 N1E 90.1(4)
O14E Mn5 O2N 100.7(5)
O15G Mn5 O2N 102.2(5)
O2E Mn5 O2N 92.2(5)
N1E Mn5 O2N 97.7(6)
O14E Mn5 Gd6 44.3(3)
O15G Mn5 Gd6 45.1(3)
O2E Mn5 Gd6 143.6(3)
N1E Mn5 Gd6 126.3(3)
O2N Mn5 Gd6 85.2(3)
O15B Mn6 O14F 86.8(4)
O15B Mn6 O2F 94.1(4)
O14F Mn6 O2F 167.2(5)
O15B Mn6 N1F 154.8(5)
O14F Mn6 N1F 84.2(4)
O2F Mn6 N1F 89.6(4)
O15B Mn6 O2M 101.3(5)
O14F Mn6 O2M 90.7(4)
O2F Mn6 O2M 101.6(5)
N1F Mn6 O2M 102.4(5)
Gd3 O1 Gd2 110.7(4)
Gd3 O1 Gd1 107.8(3)
Gd2 O1 Gd1 107.3(4)
Gd3 O1 H1 110.3
Gd2 O1 H1 110.3
Gd1 O1 H1 110.3
Gd4 O2 Gd1 103.9(4)
Gd4 O2 Gd5 128.9(5)
Gd1 O2 Gd5 102.5(4)
Gd4 O2 H2 106.6
Gd1 O2 H2 106.6
Gd5 O2 H2 106.6
Mn1 O3 Gd2 103.3(5)
Mn1 O3 Gd1 99.5(4)
Gd2 O3 Gd1 110.6(4)
Mn1 O3 H3 114.0
Gd2 O3 H3 114.0
Gd1 O3 H3 114.0
Mn1 O4 Gd1 107.6(4)
Mn1 O4 Gd3 105.3(4)
Gd1 O4 Gd3 104.9(3)
Mn1 O4 H4 112.8
Gd1 O4 H4 112.8
Gd3 O4 H4 112.8
Mn2 O5 Gd1 107.0(4)
Mn2 O5 Gd4 99.6(5)
Gd1 O5 Gd4 102.8(3)
Mn2 O5 H5 115.2
Gd1 O5 H5 115.2
Gd4 O5 H5 115.2
Mn2 O6 Gd5 119.2(7)
Mn2 O6 Gd1 107.8(4)
Gd5 O6 Gd1 97.5(3)
Mn2 O6 H6 110.5
Gd5 O6 H6 110.5
Gd1 O6 H6 110.5
Mn3 O7 Gd1 113.9(5)
Mn3 O7 Gd5 103.9(5)
Gd1 O7 Gd5 97.1(4)
Mn3 O7 H7 113.5
Gd1 O7 H7 113.5
Gd5 O7 H7 113.5
N1 O11 Mn3 127.1(10)
N1 O11 Gd1 121.2(10)
Mn3 O11 Gd1 103.0(5)
N1 O21 Gd3 140.7(10)
N1 O21 Gd6 93.4(11)
Gd3 O21 Gd6 109.8(5)
N1 O31 Gd6 96.6(12)
O31 N1 O21 117.0(19)
O31 N1 O11 122.4(17)
O21 N1 O11 120.4(15)
O31 N1 Gd6 57.2(10)
O21 N1 Gd6 59.8(10)
O11 N1 Gd6 179.1(10)
C2A O2A Mn1 130.2(8)
C2A C1A C11A 121.0(10)
C2A C1A C9A 119.3(11)
C11A C1A C9A 119.6(10)
O2A C2A C3A 115.7(10)
O2A C2A C1A 124.5(11)
C3A C2A C1A 119.8(10)
C4A C3A C2A 121.1(12)
C4A C3A H3A 119.5
C2A C3A H3A 119.5
C3A C4A C10A 120.4(12)
C3A C4A H4A 119.8
C10A C4A H4A 119.8
C6A C5A C10A 119.4(14)
C6A C5A H5A 120.3
C10A C5A H5A 120.3
C7A C6A C5A 120.5(14)
C7A C6A H6A 119.8
C5A C6A H6A 119.8
C6A C7A C8A 120.4(14)
C6A C7A H7A 119.8
C8A C7A H7A 119.8
C7A C8A C9A 121.8(13)
C7A C8A H8A 119.1
C9A C8A H8A 119.1
C10A C9A C8A 117.0(11)
C10A C9A C1A 119.3(10)
C8A C9A C1A 123.7(12)
C9A C10A C5A 120.6(11)
C9A C10A C4A 119.9(11)
C5A C10A C4A 119.2(12)
N1A C11A C1A 126.3(12)
N1A C11A H11A 116.8
C1A C11A H11A 116.8
C11A N1A C12A 119.4(11)
C11A N1A Mn1 126.6(9)
C12A N1A Mn1 113.9(8)
N1A C12A C14A 104.8(10)
N1A C12A C15A 110.5(12)
C14A C12A C15A 112.5(11)
N1A C12A C13A 112.5(11)
C14A C12A C13A 106.8(12)
C15A C12A C13A 109.6(10)
C12A C13A H13A 109.5
C12A C13A H13B 109.5
H13A C13A H13B 109.5
C12A C13A H13C 109.5
H13A C13A H13C 109.5
H13B C13A H13C 109.5
O14A C14A C12A 113.3(12)
O14A C14A H14A 108.9
C12A C14A H14A 108.9
O14A C14A H14B 108.9
C12A C14A H14B 108.9
H14A C14A H14B 107.7
C14A O14A Mn1 109.6(7)
C14A O14A Gd2 113.4(8)
Mn1 O14A Gd2 105.7(5)
C14A O14A Gd3 128.9(9)
Mn1 O14A Gd3 99.2(3)
Gd2 O14A Gd3 97.3(3)
O15A C15A C12A 116.0(11)
O15A C15A H15A 108.3
C12A C15A H15A 108.3
O15A C15A H15B 108.3
C12A C15A H15B 108.3
H15A C15A H15B 107.4
C15A O15A Mn4 125.1(9)
C15A O15A Gd2 129.1(11)
Mn4 O15A Gd2 102.5(5)
C2B O2B Mn2 131.1(10)
C2B C1B C11B 120.5(10)
C2B C1B C9B 119.4(11)
C11B C1B C9B 120.1(11)
O2B C2B C1B 123.4(11)
O2B C2B C3B 117.3(12)
C1B C2B C3B 119.0(10)
C4B C3B C2B 120.6(13)
C4B C3B H3B 119.7
C2B C3B H3B 119.7
C3B C4B C10B 121.4(13)
C3B C4B H4B 119.3
C10B C4B H4B 119.3
C6B C5B C10B 119.5(14)
C6B C5B H5B 120.3
C10B C5B H5B 120.3
C7B C6B C5B 119.7(14)
C7B C6B H6B 120.1
C5B C6B H6B 120.1
C6B C7B C8B 121.3(16)
C6B C7B H7B 119.4
C8B C7B H7B 119.4
C7B C8B C9B 121.1(14)
C7B C8B H8B 119.4
C9B C8B H8B 119.4
C10B C9B C8B 116.4(11)
C10B C9B C1B 120.1(12)
C8B C9B C1B 123.5(12)
C9B C10B C5B 121.8(13)
C9B C10B C4B 119.0(11)
C5B C10B C4B 119.1(13)
N1B C11B C1B 126.5(13)
N1B C11B H11B 116.7
C1B C11B H11B 116.7
C11B N1B C12B 120.2(12)
C11B N1B Mn2 126.2(10)
C12B N1B Mn2 113.2(7)
N1B C12B C14B 104.1(11)
N1B C12B C15B 110.4(11)
C14B C12B C15B 110.5(10)
N1B C12B C13B 113.3(11)
C14B C12B C13B 109.9(12)
C15B C12B C13B 108.7(11)
C12B C13B H13D 109.5
C12B C13B H13E 109.5
H13D C13B H13E 109.5
C12B C13B H13F 109.5
H13D C13B H13F 109.5
H13E C13B H13F 109.5
O14B C14B C12B 113.1(11)
O14B C14B H14C 109.0
C12B C14B H14C 109.0
O14B C14B H14D 109.0
C12B C14B H14D 109.0
H14C C14B H14D 107.8
C14B O14B Mn2 112.1(8)
C14B O14B Gd4 111.4(9)
Mn2 O14B Gd4 106.9(6)
O15B C15B C12B 119.3(12)
O15B C15B H15X 107.5
C12B C15B H15X 107.5
O15B C15B H15Y 107.5
C12B C15B H15Y 107.5
H15X C15B H15Y 107.0
C15B O15B Mn6 124.0(9)
C15B O15B Gd4 121.5(9)
Mn6 O15B Gd4 100.7(4)
C2C O2C Mn3 127.2(9)
C2C C1C C11C 120.5(10)
C2C C1C C9C 120.0(11)
C11C C1C C9C 119.1(10)
O2C C2C C3C 115.2(10)
O2C C2C C1C 125.2(11)
C3C C2C C1C 119.7(10)
C4C C3C C2C 121.0(11)
C4C C3C H3C 119.5
C2C C3C H3C 119.5
C3C C4C C10C 120.6(12)
C3C C4C H4C 119.7
C10C C4C H4C 119.7
C6C C5C C10C 119.2(14)
C6C C5C H5C 120.4
C10C C5C H5C 120.4
C7C C6C C5C 120.9(14)
C7C C6C H6C 119.6
C5C C6C H6C 119.6
C6C C7C C8C 120.7(13)
C6C C7C H7C 119.6
C8C C7C H7C 119.6
C7C C8C C9C 120.4(13)
C7C C8C H8C 119.8
C9C C8C H8C 119.8
C8C C9C C10C 118.5(11)
C8C C9C C1C 123.4(12)
C10C C9C C1C 118.2(10)
C9C C10C C5C 120.1(11)
C9C C10C C4C 120.3(11)
C5C C10C C4C 119.6(12)
N1C C11C C1C 126.0(11)
N1C C11C H11C 117.0
C1C C11C H11C 117.0
C11C N1C C12C 123.5(10)
C11C N1C Mn3 125.1(9)
C12C N1C Mn3 111.2(7)
N1C C12C C14C 104.3(10)
N1C C12C C13C 113.1(11)
C14C C12C C13C 110.8(11)
N1C C12C C15C 109.2(10)
C14C C12C C15C 107.8(10)
C13C C12C C15C 111.4(10)
C12C C13C H13G 109.5
C12C C13C H13H 109.5
H13G C13C H13H 109.5
C12C C13C H13I 109.5
H13G C13C H13I 109.5
H13H C13C H13I 109.5
O14C C14C C12C 107.7(11)
O14C C14C H14E 110.2
C12C C14C H14E 110.2
O14C C14C H14F 110.2
C12C C14C H14F 110.2
H14E C14C H14F 108.5
C14C O14C Mn3 115.7(9)
C14C O14C Gd5 130.0(9)
Mn3 O14C Gd5 105.5(4)
O15C C15C C12C 110.6(11)
O15C C15C H15U 109.5
C12C C15C H15U 109.5
O15C C15C H15V 109.5
C12C C15C H15V 109.5
H15U C15C H15V 108.1
C15C O15C H15C 105.5
C2D O2D Mn4 119.8(13)
C2D C1D C11D 121.5(14)
C2D C1D C9D 119.0(13)
C11D C1D C9D 119.1(14)
O2D C2D C3D 114.9(15)
O2D C2D C1D 125.3(14)
C3D C2D C1D 119.8(14)
C4D C3D C2D 120.6(16)
C4D C3D H3D 119.7
C2D C3D H3D 119.7
C3D C4D C10D 121.4(16)
C3D C4D H4D 119.3
C10D C4D H4D 119.3
C6D C5D C10D 119.1(17)
C6D C5D H5D 120.5
C10D C5D H5D 120.5
C7D C6D C5D 120.7(18)
C7D C6D H6D 119.6
C5D C6D H6D 119.6
C6D C7D C8D 120.8(19)
C6D C7D H7D 119.6
C8D C7D H7D 119.6
C7D C8D C9D 120.6(18)
C7D C8D H8D 119.7
C9D C8D H8D 119.7
C10D C9D C8D 117.4(14)
C10D C9D C1D 118.8(14)
C8D C9D C1D 123.7(15)
C9D C10D C5D 121.1(15)
C9D C10D C4D 119.2(14)
C5D C10D C4D 119.3(15)
N1D C11D C1D 124.3(17)
N1D C11D H11D 117.8
C1D C11D H11D 117.8
C11D N1D C12D 122.0(16)
C11D N1D Mn4 128.1(14)
C12D N1D Mn4 108.0(11)
N1D C12D C13D 111.9(14)
N1D C12D C14D 104.9(14)
C13D C12D C14D 113.6(15)
N1D C12D C15D 111.3(16)
C13D C12D C15D 112.4(17)
C14D C12D C15D 102.0(14)
C12D C13D H13J 109.5
C12D C13D H13K 109.5
H13J C13D H13K 109.5
C12D C13D H13L 109.5
H13J C13D H13L 109.5
H13K C13D H13L 109.5
O14D C14D C12D 102.5(13)
O14D C14D Mn4 45.0(9)
C12D C14D Mn4 73.7(10)
O14D C14D H14G 111.3
C12D C14D H14G 111.3
Mn4 C14D H14G 90.5
O14D C14D H14H 111.3
C12D C14D H14H 111.3
Mn4 C14D H14H 154.9
H14G C14D H14H 109.2
C14D O14D Mn4 101.6(12)
C14D O14D Gd2 129.2(11)
Mn4 O14D Gd2 116.2(8)
O15D C15D C12D 104.5(18)
O15D C15D H15G 110.9
C12D C15D H15G 110.9
O15D C15D H15H 110.9
C12D C15D H15H 110.9
H15G C15D H15H 108.9
C15D O15D H15D 108.4
C2Z O2Z Mn4 140.0(13)
C2Z C1Z C11Z 121.8(14)
C2Z C1Z C9Z 119.1(13)
C11Z C1Z C9Z 119.0(14)
O2Z C2Z C3Z 114.9(15)
O2Z C2Z C1Z 124.0(14)
C3Z C2Z C1Z 119.1(14)
C4Z C3Z C2Z 121.0(16)
C4Z C3Z H3Z 119.5
C2Z C3Z H3Z 119.5
C3Z C4Z C10Z 120.7(16)
C3Z C4Z H4Z 119.6
C10Z C4Z H4Z 119.6
C6Z C5Z C10Z 119.8(17)
C6Z C5Z H5Z 120.1
C10Z C5Z H5Z 120.1
C7Z C6Z C5Z 119.5(19)
C7Z C6Z H6Z 120.2
C5Z C6Z H6Z 120.2
C6Z C7Z C8Z 120.5(19)
C6Z C7Z H7Z 119.7
C8Z C7Z H7Z 119.7
C7Z C8Z C9Z 120.6(18)
C7Z C8Z H8Z 119.7
C9Z C8Z H8Z 119.7
C8Z C9Z C10Z 117.7(14)
C8Z C9Z C1Z 123.5(15)
C10Z C9Z C1Z 118.7(14)
C9Z C10Z C5Z 120.1(15)
C9Z C10Z C4Z 119.9(14)
C5Z C10Z C4Z 119.9(15)
N1Z C11Z C1Z 126.4(19)
N1Z C11Z H11Z 116.8
C1Z C11Z H11Z 116.8
C11Z N1Z C12Z 123.7(16)
C11Z N1Z Mn4 125.3(14)
C12Z N1Z Mn4 110.9(10)
N1Z C12Z C14Z 105.3(14)
N1Z C12Z C13Z 111.7(14)
C14Z C12Z C13Z 115.8(15)
N1Z C12Z C15Z 113.6(15)
C14Z C12Z C15Z 102.0(14)
C13Z C12Z C15Z 108.1(16)
C12Z C13Z H131 109.5
C12Z C13Z H132 109.5
H131 C13Z H132 109.5
C12Z C13Z H133 109.5
H131 C13Z H133 109.5
H132 C13Z H133 109.5
O14Z C14Z C12Z 105.1(13)
O14Z C14Z H141 110.7
C12Z C14Z H141 110.7
O14Z C14Z H142 110.7
C12Z C14Z H142 110.7
H141 C14Z H142 108.8
C14Z O14Z Mn4 112.1(14)
C14Z O14Z Gd2 126.9(11)
Mn4 O14Z Gd2 89.6(6)
O15Z C15Z C12Z 100.7(17)
O15Z C15Z H151 111.6
C12Z C15Z H151 111.6
O15Z C15Z H152 111.6
C12Z C15Z H152 111.6
H151 C15Z H152 109.4
C15Z O15Z H15Z 109.3
C2E O2E Mn5 125.6(9)
C2E C1E C11E 120.7(11)
C2E C1E C9E 120.8(11)
C11E C1E C9E 118.4(11)
O2E C2E C3E 118.4(11)
O2E C2E C1E 123.5(12)
C3E C2E C1E 118.0(11)
C4E C3E C2E 121.4(13)
C4E C3E H3E 119.3
C2E C3E H3E 119.3
C3E C4E C10E 122.0(13)
C3E C4E H4E 119.0
C10E C4E H4E 119.0
C6E C5E C10E 118.2(14)
C6E C5E H5E 120.9
C10E C5E H5E 120.9
C7E C6E C5E 122.6(13)
C7E C6E H6E 118.7
C5E C6E H6E 118.7
C6E C7E C8E 119.8(13)
C6E C7E H7E 120.1
C8E C7E H7E 120.1
C7E C8E C9E 120.9(13)
C7E C8E H8E 119.5
C9E C8E H8E 119.5
C10E C9E C8E 117.6(11)
C10E C9E C1E 118.5(11)
C8E C9E C1E 123.9(12)
C9E C10E C5E 120.8(12)
C9E C10E C4E 119.0(11)
C5E C10E C4E 120.0(12)
N1E C11E C1E 126.3(13)
N1E C11E H11E 116.8
C1E C11E H11E 116.8
C11E N1E C12E 123.3(11)
C11E N1E Mn5 124.1(10)
C12E N1E Mn5 112.6(8)
N1E C12E C14E 103.4(10)
N1E C12E C15E 105.8(11)
C14E C12E C15E 111.3(11)
N1E C12E C13E 113.8(11)
C14E C12E C13E 110.2(11)
C15E C12E C13E 112.0(12)
C12E C13E H13M 109.5
C12E C13E H13N 109.5
H13M C13E H13N 109.5
C12E C13E H13O 109.5
H13M C13E H13O 109.5
H13N C13E H13O 109.5
O14E C14E C12E 109.4(10)
O14E C14E H14I 109.8
C12E C14E H14I 109.8
O14E C14E H14J 109.8
C12E C14E H14J 109.8
H14I C14E H14J 108.2
C14E O14E Mn5 114.6(8)
C14E O14E Gd6 132.1(8)
Mn5 O14E Gd6 103.6(4)
O15E C15E C12E 113.2(13)
O15E C15E H15I 108.9
C12E C15E H15I 108.9
O15E C15E H15J 108.9
C12E C15E H15J 108.9
H15I C15E H15J 107.7
C15E O15E H15E 109.5
C2F O2F Mn6 130.3(9)
C2F C1F C11F 121.8(11)
C2F C1F C9F 119.4(11)
C11F C1F C9F 118.7(12)
O2F C2F C3F 116.4(12)
O2F C2F C1F 123.5(11)
C3F C2F C1F 120.0(11)
C4F C3F C2F 119.6(14)
C4F C3F H3F 120.2
C2F C3F H3F 120.2
C3F C4F C10F 122.8(14)
C3F C4F H4F 118.6
C10F C4F H4F 118.6
C6F C5F C10F 117.4(16)
C6F C5F H5F 121.3
C10F C5F H5F 121.3
C7F C6F C5F 121.6(15)
C7F C6F H6F 119.2
C5F C6F H6F 119.2
C6F C7F C8F 120.9(16)
C6F C7F H7F 119.6
C8F C7F H7F 119.6
C7F C8F C9F 120.1(15)
C7F C8F H8F 119.9
C9F C8F H8F 119.9
C8F C9F C10F 117.8(12)
C8F C9F C1F 123.6(13)
C10F C9F C1F 118.6(13)
C9F C10F C4F 119.2(13)
C9F C10F C5F 121.6(14)
C4F C10F C5F 119.1(15)
N1F C11F C1F 124.0(14)
N1F C11F H11F 118.0
C1F C11F H11F 118.0
C11F N1F C12F 121.0(11)
C11F N1F Mn6 127.8(10)
C12F N1F Mn6 111.2(7)
N1F C12F C13F 112.9(10)
N1F C12F C14F 101.9(10)
C13F C12F C14F 112.7(10)
N1F C12F C15F 106.1(9)
C13F C12F C15F 113.3(11)
C14F C12F C15F 109.1(10)
C12F C13F H13P 109.5
C12F C13F H13Q 109.5
H13P C13F H13Q 109.5
C12F C13F H13R 109.5
H13P C13F H13R 109.5
H13Q C13F H13R 109.5
O14F C14F C12F 107.9(9)
O14F C14F H14K 110.1
C12F C14F H14K 110.1
O14F C14F H14L 110.1
C12F C14F H14L 110.1
H14K C14F H14L 108.4
C14F O14F Mn6 110.6(8)
C14F O14F Gd4 138.2(7)
Mn6 O14F Gd4 108.0(5)
O15F C15F C12F 113.2(9)
O15F C15F H15K 108.9
C12F C15F H15K 108.9
O15F C15F H15L 108.9
C12F C15F H15L 108.9
H15K C15F H15L 107.7
C15F O15F H15F 108.9
C2G O2G Gd6 126.8(9)
C2G O2G Gd3 120.7(9)
Gd6 O2G Gd3 112.2(5)
C2G C1G C11G 121.3(12)
C2G C1G C9G 120.7(12)
C11G C1G C9G 117.9(12)
O2G C2G C3G 118.3(13)
O2G C2G C1G 123.5(12)
C3G C2G C1G 118.1(13)
C4G C3G C2G 121.9(15)
C4G C3G H3G 119.0
C2G C3G H3G 119.0
C3G C4G C10G 120.5(16)
C3G C4G H4G 119.7
C10G C4G H4G 119.7
C6G C5G C10G 119.7(18)
C6G C5G H5G 120.1
C10G C5G H5G 120.1
C7G C6G C5G 119.8(18)
C7G C6G H6G 120.1
C5G C6G H6G 120.1
C6G C7G C8G 121.8(17)
C6G C7G H7G 119.1
C8G C7G H7G 119.1
C7G C8G C9G 120.2(16)
C10G C9G C8G 117.8(13)
C10G C9G C1G 118.4(13)
C8G C9G C1G 123.8(14)
C9G C10G C5G 120.5(15)
C9G C10G C4G 119.9(14)
C5G C10G C4G 119.6(15)
N1G C11G C1G 124.8(13)
N1G C11G H11G 117.6
C1G C11G H11G 117.6
C11G N1G C12G 119.8(11)
C11G N1G Gd6 131.5(10)
C12G N1G Gd6 107.6(7)
N1G C12G C14G 107.3(10)
N1G C12G C13G 113.6(10)
C14G C12G C13G 111.6(11)
N1G C12G C15G 104.2(10)
C14G C12G C15G 110.9(11)
C13G C12G C15G 109.0(11)
C12G C13G H13S 109.5
C12G C13G H13T 109.5
H13S C13G H13T 109.5
C12G C13G H13U 109.5
H13S C13G H13U 109.5
H13T C13G H13U 109.5
O14G C14G C12G 110.1(11)
O14G C14G H14M 109.6
C12G C14G H14M 109.6
O14G C14G H14N 109.6
C12G C14G H14N 109.6
H14M C14G H14N 108.2
C14G O14G Gd6 122.7(8)
O15G C15G C12G 111.7(11)
O15G C15G H15M 109.3
C12G C15G H15M 109.3
O15G C15G H15N 109.3
C12G C15G H15N 109.3
H15M C15G H15N 107.9
C15G O15G Mn5 131.9(9)
C15G O15G Gd6 117.8(7)
Mn5 O15G Gd6 102.3(5)
C7H O1H Gd2 158.5(19)
O1H C7H O2H 118(3)
O1H C7H C1H 127(3)
O2H C7H C1H 114(2)
C2H C1H C6H 120.0
C2H C1H C7H 114(2)
C6H C1H C7H 125(2)
C1H C2H C3H 120.0
C1H C2H H2H 120.0
C3H C2H H2H 120.0
C4H C3H C2H 120.0
C4H C3H H3H 120.0
C2H C3H H3H 120.0
C3H C4H C5H 120.0
C3H C4H H4H 120.0
C5H C4H H4H 120.0
C4H C5H C6H 120.0
C4H C5H H5H 120.0
C6H C5H H5H 120.0
C5H C6H C1H 120.0
C5H C6H H6H 120.0
C1H C6H H6H 120.0
C7HH O1HH Gd2 146.5(19)
O1HH C7HH O2HH 116(3)
O1HH C7HH C1HH 122(3)
O2HH C7HH C1HH 121(2)
C2HH C1HH C6HH 120.0
C2HH C1HH C7HH 121(2)
C6HH C1HH C7HH 119(2)
C1HH C2HH C3HH 120.0
C1HH C2HH H2HH 120.0
C3HH C2HH H2HH 120.0
C4HH C3HH C2HH 120.0
C4HH C3HH H3HH 120.0
C2HH C3HH H3HH 120.0
C3HH C4HH C5HH 120.0
C3HH C4HH H4HH 120.0
C5HH C4HH H4HH 120.0
C4HH C5HH C6HH 120.0
C4HH C5HH H5HH 120.0
C6HH C5HH H5HH 120.0
C5HH C6HH C1HH 120.0
C5HH C6HH H6HH 120.0
C1HH C6HH H6HH 120.0
C7I O1I Gd4 151.4(11)
O1I C7I O2I 124.3(14)
O1I C7I C1I 122.5(18)
O2I C7I C1I 113.0(15)
O1I C7I C1II 112.6(19)
O2I C7I C1II 122.6(17)
C2I C1I C6I 120.0
C2I C1I C7I 126.1(16)
C6I C1I C7I 113.8(16)
C3I C2I C1I 120.0
C3I C2I H2I 120.0
C1I C2I H2I 120.0
C2I C3I C4I 120.0
C2I C3I H3I 120.0
C4I C3I H3I 120.0
C3I C4I C5I 120.0
C3I C4I H4I 120.0
C5I C4I H4I 120.0
C6I C5I C4I 120.0
C6I C5I H5I 120.0
C4I C5I H5I 120.0
C5I C6I C1I 120.0
C5I C6I H6I 120.0
C1I C6I H6I 120.0
C2II C1II C6II 120.0
C2II C1II C7I 113(2)
C6II C1II C7I 127(2)
C1II C2II C3II 120.0
C1II C2II H2II 120.0
C3II C2II H2II 120.0
C4II C3II C2II 120.0
C4II C3II H3II 120.0
C2II C3II H3II 120.0
C5II C4II C3II 120.0
C5II C4II H4II 120.0
C3II C4II H4II 120.0
C4II C5II C6II 120.0
C4II C5II H5II 120.0
C6II C5II H5II 120.0
C5II C6II C1II 120.0
C5II C6II H6II 120.0
C1II C6II H6II 120.0
C7J O1J Gd3 134.8(12)
C7J O2J Gd6 136.5(11)
O2J C7J O1J 128(2)
O2J C7J C1J 116.2(16)
O1J C7J C1J 115.5(18)
C2J C1J C6J 120.0
C2J C1J C7J 118.0(12)
C6J C1J C7J 121.7(12)
C3J C2J C1J 120.0
C3J C2J H2J 120.0
C1J C2J H2J 120.0
C2J C3J C4J 120.0
C2J C3J H3J 120.0
C4J C3J H3J 120.0
C3J C4J C5J 120.0
C3J C4J H4J 120.0
C5J C4J H4J 120.0
C4J C5J C6J 120.0
C4J C5J H5J 120.0
C6J C5J H5J 120.0
C5J C6J C1J 120.0
C5J C6J H6J 120.0
C1J C6J H6J 120.0
C7K O1K Gd2 135.7(19)
C7K O2K Mn4 122.8(16)
O1K C7K O2K 128(3)
O1K C7K C1K 118(2)
O2K C7K C1K 114(2)
C2K C1K C6K 120.0
C2K C1K C7K 123.8(14)
C6K C1K C7K 116.1(14)
C3K C2K C1K 120.0
C3K C2K H2K 120.0
C1K C2K H2K 120.0
C4K C3K C2K 120.0
C4K C3K H3K 120.0
C2K C3K H3K 120.0
C3K C4K C5K 120.0
C3K C4K H4K 120.0
C5K C4K H4K 120.0
C6K C5K C4K 120.0
C6K C5K H5K 120.0
C4K C5K H5K 120.0
C5K C6K C1K 120.0
C5K C6K H6K 120.0
C1K C6K H6K 120.0
C7KK O1KK Gd2 146.8(18)
C7KK O2KK Mn4 115.2(16)
O2KK C7KK O1KK 125(2)
O2KK C7KK C1KK 119(2)
O1KK C7KK C1KK 115(2)
C2KK C1KK C6KK 120.0
C2KK C1KK C7KK 120.4(15)
C6KK C1KK C7KK 119.6(15)
C1KK C2KK C3KK 120.0
C1KK C2KK H2KK 120.0
C3KK C2KK H2KK 120.0
C4KK C3KK C2KK 120.0
C4KK C3KK H3KK 120.0
C2KK C3KK H3KK 120.0
C5KK C4KK C3KK 120.0
C5KK C4KK H4KK 120.0
C3KK C4KK H4KK 120.0
C4KK C5KK C6KK 120.0
C4KK C5KK H5KK 120.0
C6KK C5KK H5KK 120.0
C5KK C6KK C1KK 120.0
C5KK C6KK H6KK 120.0
C1KK C6KK H6KK 120.0
C7L O1L Gd3 142.8(13)
C7L O2L Mn1 123.0(10)
O1L C7L O2L 124.4(19)
O1L C7L C1L 118.8(19)
O2L C7L C1L 116.6(15)
C2L C1L C6L 121(2)
C2L C1L C7L 120.0(17)
C6L C1L C7L 119(2)
C1L C2L C3L 122.3(18)
C1L C2L H2L 118.8
C3L C2L H2L 118.8
C4L C3L C2L 118(2)
C4L C3L H3L 120.9
C2L C3L H3L 120.9
C3L C4L C5L 118.9(19)
C3L C4L H4L 120.5
C5L C4L H4L 120.5
C4L C5L C6L 121.0(18)
C4L C5L H5L 119.5
C6L C5L H5L 119.5
C1L C6L C5L 118(2)
C1L C6L H6L 120.9
C5L C6L H6L 120.9
C7M O1M Gd4 137.9(12)
C7M O2M Mn6 118.5(11)
O1M C7M O2M 125.0(17)
O1M C7M C1M 117.9(17)
O2M C7M C1M 116.8(18)
O1M C7M C1MM 118.8(16)
O2M C7M C1MM 116.1(17)
C2M C1M C6M 120.0
C2M C1M C7M 119.1(17)
C6M C1M C7M 120.6(17)
C3M C2M C1M 120.0
C3M C2M H2M 120.0
C1M C2M H2M 120.0
C2M C3M C4M 120.0
C2M C3M H3M 120.0
C4M C3M H3M 120.0
C5M C4M C3M 120.0
C5M C4M H4M 120.0
C3M C4M H4M 120.0
C6M C5M C4M 120.0
C6M C5M H5M 120.0
C4M C5M H5M 120.0
C5M C6M C1M 120.0
C5M C6M H6M 120.0
C1M C6M H6M 120.0
C2MM C1MM C6MM 120.0
C2MM C1MM C7M 118.4(17)
C6MM C1MM C7M 121.6(17)
C3MM C2MM C1MM 120.0
C3MM C2MM H2MM 120.0
C1MM C2MM H2MM 120.0
C2MM C3MM C4MM 120.0
C2MM C3MM H3MM 120.0
C4MM C3MM H3MM 120.0
C5MM C4MM C3MM 120.0
C5MM C4MM H4MM 120.0
C3MM C4MM H4MM 120.0
C4MM C5MM C6MM 120.0
C4MM C5MM H5MM 120.0
C6MM C5MM H5MM 120.0
C5MM C6MM C1MM 120.0
C5MM C6MM H6MM 120.0
C1MM C6MM H6MM 120.0
C7N O1N Gd6 142.5(12)
C7N O2N Mn5 122.5(11)
O1N C7N O2N 123.8(17)
O1N C7N C1N 114.8(19)
O2N C7N C1N 121.1(19)
O1N C7N C1NN 123.5(19)
O2N C7N C1NN 111.6(19)
C2N C1N C6N 120.0
C2N C1N C7N 116.3(19)
C6N C1N C7N 122.8(19)
C1N C2N C3N 120.0
C1N C2N H2N 120.0
C3N C2N H2N 120.0
C4N C3N C2N 120.0
C4N C3N H3N 120.0
C2N C3N H3N 120.0
C5N C4N C3N 120.0
C5N C4N H4N 120.0
C3N C4N H4N 120.0
C4N C5N C6N 120.0
C4N C5N H5N 120.0
C6N C5N H5N 120.0
C5N C6N C1N 120.0
C5N C6N H6N 120.0
C1N C6N H6N 120.0
C2NN C1NN C6NN 120.0
C2NN C1NN C7N 120.7(19)
C6NN C1NN C7N 119.2(19)
C1NN C2NN C3NN 120.0
C1NN C2NN H2NN 120.0
C3NN C2NN H2NN 120.0
C4NN C3NN C2NN 120.0
C4NN C3NN H3NN 120.0
C2NN C3NN H3NN 120.0
C5NN C4NN C3NN 120.0
C5NN C4NN H4NN 120.0
C3NN C4NN H4NN 120.0
C4NN C5NN C6NN 120.0
C4NN C5NN H5NN 120.0
C6NN C5NN H5NN 120.0
C5NN C6NN C1NN 120.0
C5NN C6NN H6NN 120.0
C1NN C6NN H6NN 120.0
C7O O1O Gd5 155(2)
C7O O2O Mn2 121(2)
O2O C7O O1O 117(3)
O2O C7O C1O 109(2)
O1O C7O C1O 133(3)
C2O C1O C6O 120.0
C2O C1O C7O 118(3)
C6O C1O C7O 122(3)
C1O C2O C3O 120.0
C1O C2O H2O 120.0
C3O C2O H2O 120.0
C4O C3O C2O 120.0
C4O C3O H3O 120.0
C2O C3O H3O 120.0
C3O C4O C5O 120.0
C3O C4O H4O 120.0
C5O C4O H4O 120.0
C6O C5O C4O 120.0
C6O C5O H5O 120.0
C4O C5O H5O 120.0
C5O C6O C1O 120.0
C5O C6O H6O 120.0
C1O C6O H6O 120.0
C7OO O1OO Gd5 114(2)
C7OO O2OO Mn2 121(2)
O2OO C7OO O1OO 143(3)
O2OO C7OO C1OO 115(2)
O1OO C7OO C1OO 101(2)
C2OO C1OO C6OO 120.0
C2OO C1OO C7OO 120(2)
C6OO C1OO C7OO 120(2)
C1OO C2OO C3OO 120.0
C1OO C2OO H2OO 120.0
C3OO C2OO H2OO 120.0
C4OO C3OO C2OO 120.0
C4OO C3OO H3OO 120.0
C2OO C3OO H3OO 120.0
C3OO C4OO C5OO 120.0
C3OO C4OO H4OO 120.0
C5OO C4OO H4OO 120.0
C4OO C5OO C6OO 120.0
C4OO C5OO H5OO 120.0
C6OO C5OO H5OO 120.0
C5OO C6OO C1OO 120.0
C5OO C6OO H6OO 120.0
C1OO C6OO H6OO 120.0
C7P O1P Gd2 148(2)
C7P O2P Gd3 113(2)
O1P C7P O2P 128(4)
O1P C7P C1P 121(3)
O2P C7P C1P 111(3)
C2P C1P C6P 120.0
C2P C1P C7P 118(3)
C6P C1P C7P 121(3)
C3P C2P C1P 120.0
C3P C2P H2P 120.0
C1P C2P H2P 120.0
C4P C3P C2P 120.0
C4P C3P H3P 120.0
C2P C3P H3P 120.0
C3P C4P C5P 120.0
C3P C4P H4P 120.0
C5P C4P H4P 120.0
C6P C5P C4P 120.0
C6P C5P H5P 120.0
C4P C5P H5P 120.0
C5P C6P C1P 120.0
C5P C6P H6P 120.0
C1P C6P H6P 120.0
C7PP O1PP Gd2 139.5(18)
C7PP O2PP Gd3 127(2)
O2PP C7PP O1PP 122(3)
O2PP C7PP C1PP 119(4)
O1PP C7PP C1PP 118(3)
C2PP C1PP C6PP 120.0
C2PP C1PP C7PP 118(2)
C6PP C1PP C7PP 122(2)
C1PP C2PP C3PP 120.0
C1PP C2PP H2PP 120.0
C3PP C2PP H2PP 120.0
C4PP C3PP C2PP 120.0
C4PP C3PP H3PP 120.0
C2PP C3PP H3PP 120.0
C3PP C4PP C5PP 120.0
C3PP C4PP H4PP 120.0
C5PP C4PP H4PP 120.0
C6PP C5PP C4PP 120.0
C6PP C5PP H5PP 120.0
C4PP C5PP H5PP 120.0
C5PP C6PP C1PP 120.0
C5PP C6PP H6PP 120.0
C1PP C6PP H6PP 120.0
C7R O1R Gd4 138.6(13)
C7R O2R Gd5 136.9(12)
O1R C7R O2R 134.7(19)
O1R C7R C1R 106(3)
O2R C7R C1R 112(3)
C2R C1R C6R 120.0
C2R C1R C7R 122(4)
C6R C1R C7R 117(4)
C3R C2R C1R 120.0
C3R C2R H2R 120.0
C1R C2R H2R 120.0
C2R C3R C4R 120.0
C2R C3R H3R 120.0
C4R C3R H3R 120.0
C5R C4R C3R 120.0
C5R C4R H4R 120.0
C3R C4R H4R 120.0
C4R C5R C6R 120.0
C4R C5R H5R 120.0
C6R C5R H5R 120.0
C5R C6R C1R 120.0
C5R C6R H6R 120.0
C1R C6R H6R 120.0
C7S O1S Gd5 169(2)
O2S C7S O1S 121(2)
O2S C7S C1S 119(2)
O1S C7S C1S 119(2)
C2S C1S C6S 120.0
C2S C1S C7S 117(2)
C6S C1S C7S 123(2)
C3S C2S C1S 120.0
C3S C2S H2S 120.0
C1S C2S H2S 120.0
C4S C3S C2S 120.0
C4S C3S H3S 120.0
C2S C3S H3S 120.0
C3S C4S C5S 120.0
C3S C4S H4S 120.0
C5S C4S H4S 120.0
C6S C5S C4S 120.0
C6S C5S H5S 120.0
C4S C5S H5S 120.0
C5S C6S C1S 120.0
C5S C6S H6S 120.0
C1S C6S H6S 120.0
C7SS O1SS Gd5 155(2)
O2SS C7SS O1SS 128(2)
O2SS C7SS C1SS 118(2)
O1SS C7SS C1SS 114(2)
C2SS C1SS C6SS 120.0
C2SS C1SS C7SS 119.2(19)
C6SS C1SS C7SS 120.5(19)
C1SS C2SS C3SS 120.0
C1SS C2SS H2SS 120.0
C3SS C2SS H2SS 120.0
C2SS C3SS C4SS 120.0
C2SS C3SS H3SS 120.0
C4SS C3SS H3SS 120.0
C5SS C4SS C3SS 120.0
C5SS C4SS H4SS 120.0
C3SS C4SS H4SS 120.0
C4SS C5SS C6SS 120.0
C4SS C5SS H5SS 120.0
C6SS C5SS H5SS 120.0
C5SS C6SS C1SS 120.0
C5SS C6SS H6SS 120.0
C1SS C6SS H6SS 120.0
Gd1 O1W Gd4 91.4(3)
Gd1 O1W H1W1 113.4
Gd4 O1W H1W1 113.4
Gd1 O1W H1W2 113.4
Gd4 O1W H1W2 113.4
H1W1 O1W H1W2 110.7
Gd5 O2W H2W1 108.9
Gd5 O2W H2W2 109.2
H2W1 O2W H2W2 109.5
Mn3 O3W H3W1 110.3
Mn3 O3W H3W2 109.2
H3W1 O3W H3W2 109.5
N1X C1X C2X 178(2)
C1X C2X H2X1 107.3
C1X C2X H2X2 111.1
H2X1 C2X H2X2 109.5
C1X C2X H2X3 110.0
H2X1 C2X H2X3 109.5
H2X2 C2X H2X3 109.5
N2X C3X C4X 176(2)
C3X C4X H4X1 108.3
C3X C4X H4X2 108.2
H4X1 C4X H4X2 109.5
C3X C4X H4X3 111.9
H4X1 C4X H4X3 109.5
H4X2 C4X H4X3 109.5
N3X C5X C6X 177(3)
C5X C6X H6X1 107.1
C5X C6X H6X2 112.9
H6X1 C6X H6X2 109.5
C5X C6X H6X3 108.4
H6X1 C6X H6X3 109.5
H6X2 C6X H6X3 109.5
N4X C7X C8X 166(5)
C7X C8X H8X1 108.9
C7X C8X H8X2 112.3
H8X1 C8X H8X2 109.5
C7X C8X H8X3 107.1
H8X1 C8X H8X3 109.5
H8X2 C8X H8X3 109.5
N5X C9X C10X 154(4)
C9X C10X H10A 112.1
C9X C10X H10B 106.0
H10A C10X H10B 109.5
C9X C10X H10C 110.3
H10A C10X H10C 109.5
H10B C10X H10C 109.5
N6X C11X C12X 163(5)
C11X C12X H12A 108.6
C11X C12X H12B 109.8
H12A C12X H12B 109.5
C11X C12X H12C 110.0
H12A C12X H12C 109.5
H12B C12X H12C 109.5
N7X C13X C14X 169(6)
C13X C14X H14O 108.7
C13X C14X H14P 111.9
H14O C14X H14P 109.5
C13X C14X H14Q 107.8
H14O C14X H14Q 109.5
H14P C14X H14Q 109.5
N8X C15X C16X 163(5)
C15X C16X H16A 97.6
C15X C16X H16B 114.5
H16A C16X H16B 109.5
C15X C16X H16C 115.5
H16A C16X H16C 109.5
H16B C16X H16C 109.5
N9X C17X C18X 174(5)
C17X C18X H18A 110.6
C17X C18X H18B 107.0
H18A C18X H18B 109.5
C17X C18X H18C 110.7
H18A C18X H18C 109.5
H18B C18X H18C 109.5
N10X C19X C20X 146(4)
C19X C20X H20A 109.0
C19X C20X H20B 109.8
H20A C20X H20B 109.5
C19X C20X H20C 109.6
H20A C20X H20C 109.5
H20B C20X H20C 109.5
H4W1 O4W H4W2 111.5

loop_
_geom_bond_atom_site_label_1
_geom_bond_atom_site_label_2
_geom_bond_distance
Gd1 O5 2.370(10)
Gd1 O2 2.379(12)
Gd1 O3 2.421(8)
Gd1 O11 2.425(10)
Gd1 O4 2.427(10)
Gd1 O1 2.451(11)
Gd1 O7 2.460(10)
Gd1 O1W 2.507(9)
Gd1 O6 2.536(12)
Gd1 Mn1 3.552(3)
Gd1 Mn2 3.658(3)
Gd1 Gd5 3.714(3)
Gd2 O1PP 2.08(2)
Gd2 O14D 2.161(15)
Gd2 O1H 2.205(16)
Gd2 O3 2.338(10)
Gd2 O1KK 2.375(19)
Gd2 O1 2.409(9)
Gd2 O15A 2.462(10)
Gd2 O1K 2.489(19)
Gd2 O1HH 2.523(19)
Gd2 O14A 2.547(11)
Gd2 O1P 2.65(3)
Gd2 O14Z 2.743(16)
Gd3 O2PP 2.32(2)
Gd3 O1 2.344(12)
Gd3 O1L 2.357(10)
Gd3 O1J 2.376(10)
Gd3 O21 2.387(10)
Gd3 O2G 2.426(12)
Gd3 O4 2.457(11)
Gd3 O2P 2.50(2)
Gd3 O14A 2.658(10)
Gd3 Mn1 3.524(3)
Gd4 O14F 2.358(10)
Gd4 O2 2.373(10)
Gd4 O1I 2.375(10)
Gd4 O1R 2.394(12)
Gd4 O1M 2.416(12)
Gd4 O5 2.417(10)
Gd4 O14B 2.458(12)
Gd4 O15B 2.575(10)
Gd4 O1W 2.718(11)
Gd4 Mn6 3.421(3)
Gd4 Mn2 3.514(3)
Gd5 O1S 2.235(18)
Gd5 O1O 2.26(2)
Gd5 O2R 2.317(13)
Gd5 O2 2.384(11)
Gd5 O6 2.403(11)
Gd5 O1SS 2.41(2)
Gd5 O7 2.496(13)
Gd5 O2W 2.499(12)
Gd5 O14C 2.515(9)
Gd5 O1OO 2.58(3)
Gd5 Mn3 3.503(3)
Gd6 O2J 2.328(13)
Gd6 O1N 2.359(13)
Gd6 O2G 2.385(10)
Gd6 O14G 2.436(10)
Gd6 O31 2.436(12)
Gd6 O14E 2.456(9)
Gd6 O15G 2.479(10)
Gd6 O21 2.493(11)
Gd6 N1G 2.538(12)
Gd6 N1 2.88(2)
Gd6 Mn5 3.417(3)
Mn1 O2A 1.875(9)
Mn1 O14A 1.927(10)
Mn1 O4 1.961(8)
Mn1 N1A 1.971(11)
Mn1 O2L 2.196(13)
Mn1 O3 2.230(11)
Mn2 O2B 1.881(10)
Mn2 O14B 1.895(11)
Mn2 O6 1.973(11)
Mn2 N1B 1.984(12)
Mn2 O2OO 2.14(2)
Mn2 O5 2.177(11)
Mn2 O2O 2.41(3)
Mn3 O14C 1.858(12)
Mn3 O2C 1.890(12)
Mn3 O7 1.931(9)
Mn3 N1C 1.968(11)
Mn3 O3W 2.248(11)
Mn3 O11 2.293(11)
Mn4 N1D 1.663(19)
Mn4 O14D 1.821(15)
Mn4 O15A 1.851(13)
Mn4 O2Z 1.917(14)
Mn4 O2D 1.936(15)
Mn4 O2KK 1.94(2)
Mn4 O14Z 2.005(16)
Mn4 O2K 2.31(2)
Mn4 N1Z 2.349(19)
Mn4 C14D 2.52(2)
Mn4 C12D 2.555(19)
Mn5 O14E 1.866(10)
Mn5 O15G 1.881(10)
Mn5 O2E 1.889(10)
Mn5 N1E 1.980(12)
Mn5 O2N 2.073(14)
Mn6 O15B 1.826(10)
Mn6 O14F 1.856(10)
Mn6 O2F 1.880(9)
Mn6 N1F 1.984(12)
Mn6 O2M 2.085(11)
O1 H1 0.8600
O2 H2 0.8600
O3 H3 0.8600
O4 H4 0.8600
O5 H5 0.8600
O6 H6 0.8600
O7 H7 0.8600
O11 N1 1.31(2)
O21 N1 1.30(2)
O31 N1 1.278(18)
O2A C2A 1.325(11)
C1A C2A 1.414(13)
C1A C11A 1.435(14)
C1A C9A 1.448(13)
C2A C3A 1.399(13)
C3A C4A 1.371(13)
C3A H3A 0.9500
C4A C10A 1.432(14)
C4A H4A 0.9500
C5A C6A 1.372(15)
C5A C10A 1.420(13)
C5A H5A 0.9500
C6A C7A 1.356(16)
C6A H6A 0.9500
C7A C8A 1.381(14)
C7A H7A 0.9500
C8A C9A 1.399(13)
C8A H8A 0.9500
C9A C10A 1.390(14)
C11A N1A 1.293(12)
C11A H11A 0.9500
N1A C12A 1.491(13)
C12A C14A 1.516(14)
C12A C15A 1.534(14)
C12A C13A 1.550(14)
C13A H13A 0.9800
C13A H13B 0.9800
C13A H13C 0.9800
C14A O14A 1.408(12)
C14A H14A 0.9900
C14A H14B 0.9900
C15A O15A 1.398(13)
C15A H15A 0.9900
C15A H15B 0.9900
O2B C2B 1.318(11)
C1B C2B 1.412(13)
C1B C11B 1.440(14)
C1B C9B 1.446(12)
C2B C3B 1.414(14)
C3B C4B 1.376(13)
C3B H3B 0.9500
C4B C10B 1.422(15)
C4B H4B 0.9500
C5B C6B 1.372(15)
C5B C10B 1.413(14)
C5B H5B 0.9500
C6B C7B 1.349(16)
C6B H6B 0.9500
C7B C8B 1.397(14)
C7B H7B 0.9500
C8B C9B 1.399(14)
C8B H8B 0.9500
C9B C10B 1.388(14)
C11B N1B 1.287(12)
C11B H11B 0.9500
N1B C12B 1.497(13)
C12B C14B 1.524(13)
C12B C15B 1.530(14)
C12B C13B 1.539(14)
C13B H13D 0.9800
C13B H13E 0.9800
C13B H13F 0.9800
C14B O14B 1.421(13)
C14B H14C 0.9900
C14B H14D 0.9900
C15B O15B 1.377(13)
C15B H15X 0.9900
C15B H15Y 0.9900
O2C C2C 1.318(11)
C1C C2C 1.417(12)
C1C C11C 1.434(13)
C1C C9C 1.455(13)
C2C C3C 1.404(13)
C3C C4C 1.374(13)
C3C H3C 0.9500
C4C C10C 1.432(13)
C4C H4C 0.9500
C5C C6C 1.375(14)
C5C C10C 1.409(14)
C5C H5C 0.9500
C6C C7C 1.359(15)
C6C H6C 0.9500
C7C C8C 1.383(14)
C7C H7C 0.9500
C8C C9C 1.393(13)
C8C H8C 0.9500
C9C C10C 1.403(14)
C11C N1C 1.293(12)
C11C H11C 0.9500
N1C C12C 1.497(13)
C12C C14C 1.529(13)
C12C C13C 1.536(13)
C12C C15C 1.545(13)
C13C H13G 0.9800
C13C H13H 0.9800
C13C H13I 0.9800
C14C O14C 1.407(12)
C14C H14E 0.9900
C14C H14F 0.9900
C15C O15C 1.363(13)
C15C H15U 0.9900
C15C H15V 0.9900
O15C H15C 0.8499
O2D C2D 1.319(14)
C1D C2D 1.414(15)
C1D C11D 1.441(15)
C1D C9D 1.457(14)
C2D C3D 1.404(15)
C3D C4D 1.364(15)
C3D H3D 0.9500
C4D C10D 1.426(16)
C4D H4D 0.9500
C5D C6D 1.375(17)
C5D C10D 1.410(15)
C5D H5D 0.9500
C6D C7D 1.358(17)
C6D H6D 0.9500
C7D C8D 1.388(16)
C7D H7D 0.9500
C8D C9D 1.404(16)
C8D H8D 0.9500
C9D C10D 1.398(15)
C11D N1D 1.298(15)
C11D H11D 0.9500
N1D C12D 1.492(15)
C12D C13D 1.524(15)
C12D C14D 1.529(15)
C12D C15D 1.541(16)
C13D H13J 0.9800
C13D H13K 0.9800
C13D H13L 0.9800
C14D O14D 1.416(15)
C14D H14G 0.9900
C14D H14H 0.9900
C15D O15D 1.330(16)
C15D H15G 0.9900
C15D H15H 0.9900
O15D H15D 0.8600
O2Z C2Z 1.320(14)
C1Z C2Z 1.409(15)
C1Z C11Z 1.436(15)
C1Z C9Z 1.459(14)
C2Z C3Z 1.408(15)
C3Z C4Z 1.376(15)
C3Z H3Z 0.9500
C4Z C10Z 1.420(16)
C4Z H4Z 0.9500
C5Z C6Z 1.373(17)
C5Z C10Z 1.414(16)
C5Z H5Z 0.9500
C6Z C7Z 1.361(17)
C6Z H6Z 0.9500
C7Z C8Z 1.386(16)
C7Z H7Z 0.9500
C8Z C9Z 1.399(16)
C8Z H8Z 0.9500
C9Z C10Z 1.399(15)
C11Z N1Z 1.294(15)
C11Z H11Z 0.9500
N1Z C12Z 1.496(14)
C12Z C14Z 1.527(15)
C12Z C13Z 1.533(15)
C12Z C15Z 1.556(16)
C13Z H131 0.9800
C13Z H132 0.9800
C13Z H133 0.9800
C14Z O14Z 1.413(15)
C14Z H141 0.9900
C14Z H142 0.9900
C15Z O15Z 1.351(16)
C15Z H151 0.9900
C15Z H152 0.9900
O15Z H15Z 0.8599
O2E C2E 1.322(12)
C1E C2E 1.419(13)
C1E C11E 1.433(14)
C1E C9E 1.462(13)
C2E C3E 1.409(14)
C3E C4E 1.365(13)
C3E H3E 0.9500
C4E C10E 1.426(14)
C4E H4E 0.9500
C5E C6E 1.367(15)
C5E C10E 1.417(14)
C5E H5E 0.9500
C6E C7E 1.352(15)
C6E H6E 0.9500
C7E C8E 1.381(14)
C7E H7E 0.9500
C8E C9E 1.409(14)
C8E H8E 0.9500
C9E C10E 1.397(14)
C11E N1E 1.290(12)
C11E H11E 0.9500
N1E C12E 1.495(13)
C12E C14E 1.522(13)
C12E C15E 1.532(14)
C12E C13E 1.532(14)
C13E H13M 0.9800
C13E H13N 0.9800
C13E H13O 0.9800
C14E O14E 1.403(12)
C14E H14I 0.9900
C14E H14J 0.9900
C15E O15E 1.377(13)
C15E H15I 0.9900
C15E H15J 0.9900
O15E H15E 0.8400
O2F C2F 1.331(12)
C1F C2F 1.412(13)
C1F C11F 1.445(14)
C1F C9F 1.460(13)
C2F C3F 1.405(14)
C3F C4F 1.367(14)
C3F H3F 0.9500
C4F C10F 1.412(15)
C4F H4F 0.9500
C5F C6F 1.374(16)
C5F C10F 1.418(15)
C5F H5F 0.9500
C6F C7F 1.360(16)
C6F H6F 0.9500
C7F C8F 1.391(15)
C7F H7F 0.9500
C8F C9F 1.397(15)
C8F H8F 0.9500
C9F C10F 1.399(15)
C11F N1F 1.294(13)
C11F H11F 0.9500
N1F C12F 1.505(12)
C12F C13F 1.520(13)
C12F C14F 1.527(13)
C12F C15F 1.546(13)
C13F H13P 0.9800
C13F H13Q 0.9800
C13F H13R 0.9800
C14F O14F 1.428(12)
C14F H14K 0.9900
C14F H14L 0.9900
C15F O15F 1.409(12)
C15F H15K 0.9900
C15F H15L 0.9900
O15F H15F 0.8600
O2G C2G 1.327(13)
C1G C2G 1.409(14)
C1G C11G 1.440(14)
C1G C9G 1.455(13)
C2G C3G 1.403(14)
C3G C4G 1.377(15)
C3G H3G 0.9500
C4G C10G 1.422(16)
C4G H4G 0.9500
C5G C6G 1.371(17)
C5G C10G 1.416(15)
C5G H5G 0.9500
C6G C7G 1.363(17)
C6G H6G 0.9500
C7G C8G 1.383(15)
C7G H7G 0.9500
C8G C9G 1.402(15)
C9G C10G 1.400(15)
C11G N1G 1.289(13)
C11G H11G 0.9500
N1G C12G 1.505(13)
C12G C14G 1.510(13)
C12G C13G 1.529(13)
C12G C15G 1.545(13)
C13G H13S 0.9800
C13G H13T 0.9800
C13G H13U 0.9800
C14G O14G 1.423(12)
C14G H14M 0.9900
C14G H14N 0.9900
C15G O15G 1.412(18)
C15G H15M 0.9900
C15G H15N 0.9900
O1H C7H 1.20(3)
O2H C7H 1.33(4)
C7H C1H 1.41(4)
C1H C2H 1.3900
C1H C6H 1.3900
C2H C3H 1.3900
C2H H2H 0.9500
C3H C4H 1.3900
C3H H3H 0.9500
C4H C5H 1.3900
C4H H4H 0.9500
C5H C6H 1.3900
C5H H5H 0.9500
C6H H6H 0.9500
O1HH C7HH 1.28(3)
O2HH C7HH 1.32(4)
C7HH C1HH 1.44(3)
C1HH C2HH 1.3900
C1HH C6HH 1.3900
C2HH C3HH 1.3900
C2HH H2HH 0.9500
C3HH C4HH 1.3900
C3HH H3HH 0.9500
C4HH C5HH 1.3900
C4HH H4HH 0.9500
C5HH C6HH 1.3900
C5HH H5HH 0.9500
C6HH H6HH 0.9500
O1I C7I 1.211(17)
O2I C7I 1.286(19)
C7I C1I 1.47(2)
C7I C1II 1.51(3)
C1I C2I 1.3900
C1I C6I 1.3900
C2I C3I 1.3900
C2I H2I 0.9500
C3I C4I 1.3900
C3I H3I 0.9500
C4I C5I 1.3900
C4I H4I 0.9500
C5I C6I 1.3900
C5I H5I 0.9500
C6I H6I 0.9500
C1II C2II 1.3900
C1II C6II 1.3900
C2II C3II 1.3900
C2II H2II 0.9500
C3II C4II 1.3900
C3II H3II 0.9500
C4II C5II 1.3900
C4II H4II 0.9500
C5II C6II 1.3900
C5II H5II 0.9500
C6II H6II 0.9500
O1J C7J 1.23(2)
O2J C7J 1.22(2)
C7J C1J 1.54(2)
C1J C2J 1.3900
C1J C6J 1.3900
C2J C3J 1.3900
C2J H2J 0.9500
C3J C4J 1.3900
C3J H3J 0.9500
C4J C5J 1.3900
C4J H4J 0.9500
C5J C6J 1.3900
C5J H5J 0.9500
C6J H6J 0.9500
O1K C7K 1.23(3)
O2K C7K 1.29(3)
C7K C1K 1.54(3)
C1K C2K 1.3900
C1K C6K 1.3900
C2K C3K 1.3900
C2K H2K 0.9500
C3K C4K 1.3900
C3K H3K 0.9500
C4K C5K 1.3900
C4K H4K 0.9500
C5K C6K 1.3900
C5K H5K 0.9500
C6K H6K 0.9500
O1KK C7KK 1.28(3)
O2KK C7KK 1.25(3)
C7KK C1KK 1.53(3)
C1KK C2KK 1.3900
C1KK C6KK 1.3900
C2KK C3KK 1.3900
C2KK H2KK 0.9500
C3KK C4KK 1.3900
C3KK H3KK 0.9500
C4KK C5KK 1.3900
C4KK H4KK 0.9500
C5KK C6KK 1.3900
C5KK H5KK 0.9500
C6KK H6KK 0.9500
O1L C7L 1.237(17)
O2L C7L 1.28(2)
C7L C1L 1.51(3)
C1L C2L 1.33(3)
C1L C6L 1.39(2)
C2L C3L 1.43(3)
C2L H2L 0.9500
C3L C4L 1.39(2)
C3L H3L 0.9500
C4L C5L 1.41(3)
C4L H4L 0.9500
C5L C6L 1.42(3)
C5L H5L 0.9500
C6L H6L 0.9500
O1M C7M 1.242(19)
O2M C7M 1.285(18)
C7M C1M 1.42(2)
C7M C1MM 1.57(3)
C1M C2M 1.3900
C1M C6M 1.3900
C2M C3M 1.3900
C2M H2M 0.9500
C3M C4M 1.3900
C3M H3M 0.9500
C4M C5M 1.3900
C4M H4M 0.9500
C5M C6M 1.3900
C5M H5M 0.9500
C6M H6M 0.9500
C1MM C2MM 1.3900
C1MM C6MM 1.3900
C2MM C3MM 1.3900
C2MM H2MM 0.9500
C3MM C4MM 1.3900
C3MM H3MM 0.9500
C4MM C5MM 1.3900
C4MM H4MM 0.9500
C5MM C6MM 1.3900
C5MM H5MM 0.9500
C6MM H6MM 0.9500
O1N C7N 1.24(2)
O2N C7N 1.29(2)
C7N C1N 1.50(3)
C7N C1NN 1.55(3)
C1N C2N 1.3900
C1N C6N 1.3900
C2N C3N 1.3900
C2N H2N 0.9500
C3N C4N 1.3900
C3N H3N 0.9500
C4N C5N 1.3900
C4N H4N 0.9500
C5N C6N 1.3900
C5N H5N 0.9500
C6N H6N 0.9500
C1NN C2NN 1.3900
C1NN C6NN 1.3900
C2NN C3NN 1.3900
C2NN H2NN 0.9500
C3NN C4NN 1.3900
C3NN H3NN 0.9500
C4NN C5NN 1.3900
C4NN H4NN 0.9500
C5NN C6NN 1.3900
C5NN H5NN 0.9500
C6NN H6NN 0.9500
O1O C7O 1.320(18)
O2O C7O 1.273(18)
C7O C1O 1.524(18)
C1O C2O 1.3900
C1O C6O 1.3900
C2O C3O 1.3900
C2O H2O 0.9500
C3O C4O 1.3900
C3O H3O 0.9500
C4O C5O 1.3900
C4O H4O 0.9500
C5O C6O 1.3900
C5O H5O 0.9500
C6O H6O 0.9500
O1OO C7OO 1.305(18)
O2OO C7OO 1.288(18)
C7OO C1OO 1.500(18)
C1OO C2OO 1.3900
C1OO C6OO 1.3900
C2OO C3OO 1.3900
C2OO H2OO 0.9500
C3OO C4OO 1.3900
C3OO H3OO 0.9500
C4OO C5OO 1.3900
C4OO H4OO 0.9500
C5OO C6OO 1.3900
C5OO H5OO 0.9500
C6OO H6OO 0.9500
O1P C7P 1.25(5)
O2P C7P 1.25(4)
C7P C1P 1.54(4)
C1P C2P 1.3900
C1P C6P 1.3900
C2P C3P 1.3900
C2P H2P 0.9500
C3P C4P 1.3900
C3P H3P 0.9500
C4P C5P 1.3900
C4P H4P 0.9500
C5P C6P 1.3900
C5P H5P 0.9500
C6P H6P 0.9500
O1PP C7PP 1.33(5)
O2PP C7PP 1.25(4)
C7PP C1PP 1.48(4)
C1PP C2PP 1.3900
C1PP C6PP 1.3900
C2PP C3PP 1.3900
C2PP H2PP 0.9500
C3PP C4PP 1.3900
C3PP H3PP 0.9500
C4PP C5PP 1.3900
C4PP H4PP 0.9500
C5PP C6PP 1.3900
C5PP H5PP 0.9500
C6PP H6PP 0.9500
O1R C7R 1.241(9)
O2R C7R 1.245(9)
C7R C1R 1.502(10)
C1R C2R 1.3900
C1R C6R 1.3900
C2R C3R 1.3900
C2R H2R 0.9500
C3R C4R 1.3900
C3R H3R 0.9500
C4R C5R 1.3900
C4R H4R 0.9500
C5R C6R 1.3900
C5R H5R 0.9500
C6R H6R 0.9500
O1S C7S 1.260(17)
O2S C7S 1.240(18)
C7S C1S 1.488(18)
C1S C2S 1.3900
C1S C6S 1.3900
C2S C3S 1.3900
C2S H2S 0.9500
C3S C4S 1.3900
C3S H3S 0.9500
C4S C5S 1.3900
C4S H4S 0.9500
C5S C6S 1.3900
C5S H5S 0.9500
C6S H6S 0.9500
O1SS C7SS 1.264(17)
O2SS C7SS 1.252(18)
C7SS C1SS 1.505(17)
C1SS C2SS 1.3900
C1SS C6SS 1.3900
C2SS C3SS 1.3900
C2SS H2SS 0.9500
C3SS C4SS 1.3900
C3SS H3SS 0.9500
C4SS C5SS 1.3900
C4SS H4SS 0.9500
C5SS C6SS 1.3900
C5SS H5SS 0.9500
C6SS H6SS 0.9500
O1W H1W1 0.8600
O1W H1W2 0.8600
O2W H2W1 0.8601
O2W H2W2 0.8601
O3W H3W1 0.8600
O3W H3W2 0.8599
N1X C1X 1.22(3)
C1X C2X 1.44(3)
C2X H2X1 0.9801
C2X H2X2 0.9800
C2X H2X3 0.9800
N2X C3X 1.16(3)
C3X C4X 1.42(3)
C4X H4X1 0.9800
C4X H4X2 0.9800
C4X H4X3 0.9800
N3X C5X 1.16(3)
C5X C6X 1.42(3)
C6X H6X1 0.9801
C6X H6X2 0.9801
C6X H6X3 0.9800
N4X C7X 1.144(18)
C7X C8X 1.525(19)
C8X H8X1 0.9800
C8X H8X2 0.9800
C8X H8X3 0.9800
N5X C9X 1.165(17)
C9X C10X 1.505(17)
C10X H10A 0.9800
C10X H10B 0.9801
C10X H10C 0.9800
N6X C11X 1.142(17)
C11X C12X 1.480(17)
C12X H12A 0.9800
C12X H12B 0.9800
C12X H12C 0.9801
N7X C13X 1.151(17)
C13X C14X 1.506(17)
C14X H14O 0.9800
C14X H14P 0.9800
C14X H14Q 0.9800
N8X C15X 1.183(17)
C15X C16X 1.500(17)
C16X H16A 0.9800
C16X H16B 0.9800
C16X H16C 0.9800
N9X C17X 1.146(19)
C17X C18X 1.495(19)
C18X H18A 0.9800
C18X H18B 0.9800
C18X H18C 0.9799
N10X C19X 1.183(19)
C19X C20X 1.515(19)
C20X H20A 0.9800
C20X H20B 0.9801
C20X H20C 0.9800
O4W H4W1 0.8575
O4W H4W2 0.8587

loop_
_geom_hbond_atom_site_label_D
_geom_hbond_atom_site_label_H
_geom_hbond_atom_site_label_A
_geom_hbond_distance_DH
_geom_hbond_distance_HA
_geom_hbond_distance_DA
_geom_hbond_angle_DHA
_geom_hbond_site_symmetry_A
O1 H1 O2C 0.86 2.56 3.369(13) 157.1 .
O2 H2 O14C 0.86 2.28 2.736(14) 113.5 .
O3 H3 O2B 0.86 2.11 2.897(16) 151.1 .
O4 H4 O15F 0.86 2.02 2.873(13) 175.1 .
O5 H5 O2A 0.86 2.06 2.807(14) 144.3 .
O7 H7 O1H 0.86 2.45 3.18(2) 142.4 .
O7 H7 O2H 0.86 2.47 3.26(2) 151.8 .
O7 H7 O1HH 0.86 1.94 2.75(2) 155.3 .
O7 H7 O2HH 0.86 2.48 3.22(2) 145.4 .
C3A H3A O15B 0.95 2.52 3.389(17) 152.2 .
C14A H14B O1P 0.99 2.59 3.20(2) 119.1 .
C15A H15B O2D 0.99 2.11 2.66(2) 113.4 .
C15B H15Y O2F 0.99 2.48 2.991(17) 112.0 .
C11C H11C O15E 0.95 2.64 3.256(19) 123.4 .
C13C H13H O15E 0.98 2.60 3.52(2) 156.1 .
O15C H15C O31 0.85 1.77 2.621(14) 179.6 .
C3D H3D N3X 0.95 2.55 3.36(3) 142.2 1_455
C15D H15H O2W 0.99 2.57 3.48(3) 153.0 .
C14Z H142 O2W 0.99 2.59 3.51(3) 155.6 .
C15Z H152 N7X 0.99 2.33 3.28(6) 159.8 .
O15Z H15Z N6X 0.86 2.46 3.15(5) 137.1 .
C3E H3E O2M 0.95 2.57 3.516(18) 173.5 2_665
C15E H15I O4W 0.99 2.50 3.48(2) 175.5 .
O15E H15E O15C 0.84 2.01 2.788(15) 153.2 .
O15F H15F N1X 0.86 1.98 2.74(2) 147.0 .
O1W H1W1 O2I 0.86 1.89 2.653(13) 146.9 .
O1W H1W2 O15F 0.86 2.03 2.886(15) 172.4 .
O2W H2W1 N7X 0.86 1.90 2.71(4) 155.6 .
O2W H2W2 O2H 0.86 2.60 3.11(3) 119.2 .
O2W H2W2 O2HH 0.86 1.83 2.40(3) 122.8 .
O3W H3W1 O1S 0.86 2.38 3.14(3) 147.5 .
O3W H3W1 O2S 0.86 1.52 2.30(3) 148.0 .
O3W H3W1 O2SS 0.86 2.25 3.07(3) 158.6 .
O3W H3W2 O2H 0.86 2.12 2.94(2) 158.8 .
O3W H3W2 O2HH 0.86 2.10 2.86(2) 146.2 .
C8X H8X1 N9X 0.98 2.26 3.02(7) 134.0 1_455
C14X H14O N6X 0.98 2.22 3.19(5) 171.8 2_656
O4W H4W1 O15G 0.86 2.55 2.97(2) 111.3 .
O4W H4W2 O15C 0.86 2.49 3.15(2) 134.6 .

loop_
_geom_torsion_atom_site_label_1
_geom_torsion_atom_site_label_2
_geom_torsion_atom_site_label_3
_geom_torsion_atom_site_label_4
_geom_torsion
C11A C1A C2A O2A -3(2)
C9A C1A C2A O2A -179.2(14)
C11A C1A C2A C3A 180.0(15)
C9A C1A C2A C3A 4(2)
O2A C2A C3A C4A 176.9(13)
C1A C2A C3A C4A -6(2)
C2A C3A C4A C10A 6(2)
C10A C5A C6A C7A -4(3)
C5A C6A C7A C8A -1(3)
C6A C7A C8A C9A 2(3)
C7A C8A C9A C10A 1(3)
C7A C8A C9A C1A 179.9(17)
C2A C1A C9A C10A -2(2)
C11A C1A C9A C10A -178.0(17)
C2A C1A C9A C8A 179.4(16)
C11A C1A C9A C8A 3(3)
C8A C9A C10A C5A -5(3)
C1A C9A C10A C5A 175.7(16)
C8A C9A C10A C4A -179.5(15)
C1A C9A C10A C4A 1(3)
C6A C5A C10A C9A 7(3)
C6A C5A C10A C4A -178.9(16)
C3A C4A C10A C9A -3(2)
C3A C4A C10A C5A -177.8(15)
C2A C1A C11A N1A -1(3)
C9A C1A C11A N1A 174.9(17)
C1A C11A N1A C12A -177.5(15)
C1A C11A N1A Mn1 5(3)
C11A N1A C12A C14A -161.2(15)
Mn1 N1A C12A C14A 16.8(13)
C11A N1A C12A C15A 77.3(17)
Mn1 N1A C12A C15A -104.7(11)
C11A N1A C12A C13A -45.6(19)
Mn1 N1A C12A C13A 132.4(11)
N1A C12A C14A O14A -37.5(15)
C15A C12A C14A O14A 82.7(14)
C13A C12A C14A O14A -157.0(12)
C12A C14A O14A Mn1 41.5(14)
C12A C14A O14A Gd2 -76.2(12)
C12A C14A O14A Gd3 161.9(8)
N1A C12A C15A O15A 56.8(17)
C14A C12A C15A O15A -60.0(19)
C13A C12A C15A O15A -178.6(15)
C12A C15A O15A Mn4 -158.9(10)
C12A C15A O15A Gd2 45.1(19)
C11B C1B C2B O2B -4(2)
C9B C1B C2B O2B 177.6(14)
C11B C1B C2B C3B 170.1(16)
C9B C1B C2B C3B -8(2)
O2B C2B C3B C4B 179.7(14)
C1B C2B C3B C4B 5(2)
C2B C3B C4B C10B 2(2)
C10B C5B C6B C7B -5(3)
C5B C6B C7B C8B 2(3)
C6B C7B C8B C9B 2(3)
C7B C8B C9B C10B -2(3)
C7B C8B C9B C1B 178.0(17)
C2B C1B C9B C10B 5(2)
C11B C1B C9B C10B -173.4(16)
C2B C1B C9B C8B -174.9(17)
C11B C1B C9B C8B 7(3)
C8B C9B C10B C5B -1(3)
C1B C9B C10B C5B 179.0(16)
C8B C9B C10B C4B -178.6(16)
C1B C9B C10B C4B 2(2)
C6B C5B C10B C9B 5(3)
C6B C5B C10B C4B -178.3(18)
C3B C4B C10B C9B -5(2)
C3B C4B C10B C5B 177.7(17)
C2B C1B C11B N1B 6(3)
C9B C1B C11B N1B -176.3(16)
C1B C11B N1B C12B -179.1(15)
C1B C11B N1B Mn2 8(3)
C11B N1B C12B C14B -149.1(15)
Mn2 N1B C12B C14B 24.8(13)
C11B N1B C12B C15B 92.3(16)
Mn2 N1B C12B C15B -93.8(11)
C11B N1B C12B C13B -30(2)
Mn2 N1B C12B C13B 144.1(10)
N1B C12B C14B O14B -38.4(14)
C15B C12B C14B O14B 80.1(15)
C13B C12B C14B O14B -160.0(13)
C12B C14B O14B Mn2 35.7(14)
C12B C14B O14B Gd4 -84.1(11)
O6 Mn2 O14B C14B 154.5(9)
N1B Mn2 O14B C14B -15.9(10)
O2OO Mn2 O14B C14B 74.3(11)
O5 Mn2 O14B C14B -126.8(9)
O2O Mn2 O14B C14B 63.6(11)
Gd4 Mn2 O14B C14B -122.4(11)
Gd1 Mn2 O14B C14B -164.1(9)
O6 Mn2 O14B Gd4 -83.1(5)
N1B Mn2 O14B Gd4 106.5(6)
O2OO Mn2 O14B Gd4 -163.3(7)
O5 Mn2 O14B Gd4 -4.4(4)
O2O Mn2 O14B Gd4 -174.0(7)
Gd1 Mn2 O14B Gd4 -41.7(4)
N1B C12B C15B O15B 54.0(15)
C14B C12B C15B O15B -60.6(17)
C13B C12B C15B O15B 178.8(12)
C11C C1C C2C O2C 9(3)
C9C C1C C2C O2C -177.8(15)
C11C C1C C2C C3C -170.8(16)
C9C C1C C2C C3C 2(2)
O2C C2C C3C C4C -178.7(15)
C1C C2C C3C C4C 1(2)
C2C C3C C4C C10C -2(3)
C10C C5C C6C C7C -3(3)
C5C C6C C7C C8C 6(3)
C6C C7C C8C C9C -5(3)
C7C C8C C9C C10C 1(3)
C7C C8C C9C C1C -178.8(17)
C2C C1C C9C C8C 174.8(16)
C11C C1C C9C C8C -12(3)
C2C C1C C9C C10C -5(3)
C11C C1C C9C C10C 167.8(16)
C8C C9C C10C C5C 2(3)
C1C C9C C10C C5C -177.9(16)
C8C C9C C10C C4C -175.1(16)
C1C C9C C10C C4C 5(2)
C6C C5C C10C C9C -1(3)
C6C C5C C10C C4C 176.0(17)
C3C C4C C10C C9C -1(3)
C3C C4C C10C C5C -178.7(17)
C2C C1C C11C N1C -10(3)
C9C C1C C11C N1C 176.7(16)
C1C C11C N1C C12C 176.4(15)
C1C C11C N1C Mn3 -8(2)
C11C N1C C12C C14C 142.7(14)
Mn3 N1C C12C C14C -33.3(11)
C11C N1C C12C C13C 22.3(18)
Mn3 N1C C12C C13C -153.7(9)
C11C N1C C12C C15C -102.3(15)
Mn3 N1C C12C C15C 81.7(10)
N1C C12C C14C O14C 44.0(13)
C13C C12C C14C O14C 166.0(11)
C15C C12C C14C O14C -71.9(13)
N1C C12C C15C O15C 52.7(13)
C14C C12C C15C O15C 165.4(11)
C13C C12C C15C O15C -73.0(15)
Mn4 O2D C2D C3D -172(2)
Mn4 O2D C2D C1D 9(4)
C11D C1D C2D O2D -9(5)
C9D C1D C2D O2D 178(3)
C11D C1D C2D C3D 172(3)
C9D C1D C2D C3D -1(4)
O2D C2D C3D C4D 174(3)
C1D C2D C3D C4D -7(4)
C2D C3D C4D C10D 6(4)
C10D C5D C6D C7D -4(6)
C5D C6D C7D C8D 6(7)
C6D C7D C8D C9D -4(7)
C7D C8D C9D C10D 2(6)
C7D C8D C9D C1D -175(4)
C2D C1D C9D C10D 10(5)
C11D C1D C9D C10D -164(3)
C2D C1D C9D C8D -173(3)
C11D C1D C9D C8D 14(5)
C8D C9D C10D C5D -1(5)
C1D C9D C10D C5D 177(3)
C8D C9D C10D C4D 172(3)
C1D C9D C10D C4D -10(5)
C6D C5D C10D C9D 2(5)
C6D C5D C10D C4D -171(3)
C3D C4D C10D C9D 2(4)
C3D C4D C10D C5D 175(3)
C2D C1D C11D N1D 9(5)
C9D C1D C11D N1D -177(3)
C1D C11D N1D C12D -173(2)
C1D C11D N1D Mn4 -11(4)
O14D Mn4 N1D C11D -164(3)
O15A Mn4 N1D C11D -105(3)
O2Z Mn4 N1D C11D 0(2)
O2D Mn4 N1D C11D 9(3)
O2KK Mn4 N1D C11D 104(3)
O14Z Mn4 N1D C11D -151(3)
O2K Mn4 N1D C11D 102(3)
N1Z Mn4 N1D C11D -92(4)
C14D Mn4 N1D C11D 178(3)
C12D Mn4 N1D C11D -164(4)
Gd2 Mn4 N1D C11D -166(2)
O14D Mn4 N1D C12D 0.2(15)
O15A Mn4 N1D C12D 59(3)
O2Z Mn4 N1D C12D 163.9(16)
O2D Mn4 N1D C12D 173.5(14)
O2KK Mn4 N1D C12D -91.9(15)
O14Z Mn4 N1D C12D 13.3(13)
O2K Mn4 N1D C12D -93.5(15)
N1Z Mn4 N1D C12D 72(3)
C14D Mn4 N1D C12D -18.1(12)
Gd2 Mn4 N1D C12D -2(2)
C11D N1D C12D C13D -42(3)
Mn4 N1D C12D C13D 152.7(17)
C11D N1D C12D C14D -166(2)
Mn4 N1D C12D C14D 29.0(18)
C11D N1D C12D C15D 85(3)
Mn4 N1D C12D C15D -80.5(19)
C11D N1D C12D Mn4 165(3)
N1D C12D C14D O14D -53(2)
C13D C12D C14D O14D -176.0(18)
C15D C12D C14D O14D 63(2)
Mn4 C12D C14D O14D -35.0(13)
N1D C12D C14D Mn4 -18.5(12)
C13D C12D C14D Mn4 -141.0(16)
C15D C12D C14D Mn4 97.7(16)
C12D C14D O14D Mn4 51.0(17)
C12D C14D O14D Gd2 -170.5(13)
Mn4 C14D O14D Gd2 139(2)
N1D Mn4 O14D C14D -31.6(15)
O15A Mn4 O14D C14D 160.7(14)
O2Z Mn4 O14D C14D -100(3)
O2D Mn4 O14D C14D 174(3)
O2KK Mn4 O14D C14D 51.9(14)
O14Z Mn4 O14D C14D -68(2)
O2K Mn4 O14D C14D 70.6(13)
N1Z Mn4 O14D C14D -43.0(13)
C12D Mn4 O14D C14D -31.4(11)
Gd2 Mn4 O14D C14D 145.1(18)
N1D Mn4 O14D Gd2 -176.7(11)
O15A Mn4 O14D Gd2 15.6(8)
O2Z Mn4 O14D Gd2 115(2)
O2D Mn4 O14D Gd2 28(4)
O2KK Mn4 O14D Gd2 -93.2(11)
O14Z Mn4 O14D Gd2 147(3)
O2K Mn4 O14D Gd2 -74.5(10)
N1Z Mn4 O14D Gd2 171.9(10)
C14D Mn4 O14D Gd2 -145.1(18)
C12D Mn4 O14D Gd2 -176.5(12)
N1D C12D C15D O15D -60(3)
C13D C12D C15D O15D 67(3)
C14D C12D C15D O15D -171(3)
Mn4 C12D C15D O15D -98(3)
Mn4 O2Z C2Z C3Z 179(2)
Mn4 O2Z C2Z C1Z -18(4)
C11Z C1Z C2Z O2Z 5(4)
C9Z C1Z C2Z O2Z -178(3)
C11Z C1Z C2Z C3Z 168(3)
C9Z C1Z C2Z C3Z -15(4)
O2Z C2Z C3Z C4Z 174(3)
C1Z C2Z C3Z C4Z 9(4)
C2Z C3Z C4Z C10Z 0(5)
C10Z C5Z C6Z C7Z 10(6)
C5Z C6Z C7Z C8Z -16(6)
C6Z C7Z C8Z C9Z 11(7)
C7Z C8Z C9Z C10Z 0(6)
C7Z C8Z C9Z C1Z 178(4)
C2Z C1Z C9Z C8Z -167(3)
C11Z C1Z C9Z C8Z 10(5)
C2Z C1Z C9Z C10Z 11(4)
C11Z C1Z C9Z C10Z -172(3)
C8Z C9Z C10Z C5Z -5(5)
C1Z C9Z C10Z C5Z 177(3)
C8Z C9Z C10Z C4Z 176(3)
C1Z C9Z C10Z C4Z -3(5)
C6Z C5Z C10Z C9Z 0(5)
C6Z C5Z C10Z C4Z 180(3)
C3Z C4Z C10Z C9Z -3(5)
C3Z C4Z C10Z C5Z 178(3)
C2Z C1Z C11Z N1Z -4(5)
C9Z C1Z C11Z N1Z 179(3)
C1Z C11Z N1Z C12Z -175(3)
C1Z C11Z N1Z Mn4 10(5)
C11Z N1Z C12Z C14Z -163(3)
Mn4 N1Z C12Z C14Z 12.5(17)
C11Z N1Z C12Z C13Z -37(3)
Mn4 N1Z C12Z C13Z 139.0(15)
C11Z N1Z C12Z C15Z 86(3)
Mn4 N1Z C12Z C15Z -98.3(18)
N1Z C12Z C14Z O14Z -47(2)
C13Z C12Z C14Z O14Z -171.0(19)
C15Z C12Z C14Z O14Z 72(2)
C12Z C14Z O14Z Mn4 69.2(18)
C12Z C14Z O14Z Gd2 176.4(11)
N1Z C12Z C15Z O15Z -38(3)
C14Z C12Z C15Z O15Z -151(3)
C13Z C12Z C15Z O15Z 87(3)
O14E Mn5 O2E C2E -94(2)
O15G Mn5 O2E C2E 166.6(12)
N1E Mn5 O2E C2E -34.0(13)
O2N Mn5 O2E C2E 63.7(13)
Gd6 Mn5 O2E C2E 148.7(10)
Mn5 O2E C2E C3E -153.8(13)
Mn5 O2E C2E C1E 27(2)
C11E C1E C2E O2E 1(3)
C9E C1E C2E O2E 177.7(16)
C11E C1E C2E C3E -177.5(17)
C9E C1E C2E C3E -1(3)
O2E C2E C3E C4E -177.4(17)
C1E C2E C3E C4E 1(3)
C2E C3E C4E C10E 2(3)
C10E C5E C6E C7E -4(3)
C5E C6E C7E C8E 3(3)
C6E C7E C8E C9E 0(3)
C7E C8E C9E C10E -1(3)
C7E C8E C9E C1E 178.0(17)
C2E C1E C9E C10E -3(3)
C11E C1E C9E C10E 173.9(17)
C2E C1E C9E C8E 178.1(17)
C11E C1E C9E C8E -5(3)
C8E C9E C10E C5E 0(3)
C1E C9E C10E C5E -179.0(17)
C8E C9E C10E C4E -174.8(18)
C1E C9E C10E C4E 6(3)
C6E C5E C10E C9E 2(3)
C6E C5E C10E C4E 177.1(19)
C3E C4E C10E C9E -6(3)
C3E C4E C10E C5E 179.1(19)
C2E C1E C11E N1E -12(3)
C9E C1E C11E N1E 171.2(18)
C1E C11E N1E C12E 176.8(16)
C1E C11E N1E Mn5 -5(3)
C11E N1E C12E C14E 148.2(16)
Mn5 N1E C12E C14E -29.8(13)
C11E N1E C12E C15E -94.7(18)
Mn5 N1E C12E C15E 87.3(11)
C11E N1E C12E C13E 29(2)
Mn5 N1E C12E C13E -149.3(11)
N1E C12E C14E O14E 43.2(16)
C15E C12E C14E O14E -70.0(15)
C13E C12E C14E O14E 165.1(13)
C12E C14E O14E Mn5 -40.0(15)
C12E C14E O14E Gd6 -179.9(9)
O15G Mn5 O14E C14E -179.9(11)
O2E Mn5 O14E C14E 79(2)
N1E Mn5 O14E C14E 17.6(11)
O2N Mn5 O14E C14E -78.9(10)
Gd6 Mn5 O14E C14E -150.6(13)
O15G Mn5 O14E Gd6 -29.3(5)
O2E Mn5 O14E Gd6 -130.8(17)
N1E Mn5 O14E Gd6 168.2(6)
O2N Mn5 O14E Gd6 71.7(5)
N1E C12E C15E O15E -175.3(12)
C14E C12E C15E O15E -63.7(16)
C13E C12E C15E O15E 60.2(16)
O15B Mn6 O2F C2F 171.3(13)
O14F Mn6 O2F C2F 77(2)
N1F Mn6 O2F C2F 16.2(13)
O2M Mn6 O2F C2F -86.3(13)
Gd4 Mn6 O2F C2F 172.3(10)
Mn6 O2F C2F C3F 174.3(11)
Mn6 O2F C2F C1F -8(2)
C11F C1F C2F O2F -9(3)
C9F C1F C2F O2F 175.0(16)
C11F C1F C2F C3F 168.8(16)
C9F C1F C2F C3F -7(3)
O2F C2F C3F C4F -179.5(16)
C1F C2F C3F C4F 3(3)
C2F C3F C4F C10F 3(3)
C10F C5F C6F C7F -9(5)
C5F C6F C7F C8F 4(5)
C6F C7F C8F C9F 1(4)
C7F C8F C9F C10F -1(4)
C7F C8F C9F C1F 180(2)
C2F C1F C9F C8F -174(2)
C11F C1F C9F C8F 10(3)
C2F C1F C9F C10F 7(3)
C11F C1F C9F C10F -169.5(19)
C8F C9F C10F C4F 179(2)
C1F C9F C10F C4F -2(3)
C8F C9F C10F C5F -3(4)
C1F C9F C10F C5F 176(2)
C3F C4F C10F C9F -3(4)
C3F C4F C10F C5F 179(2)
C6F C5F C10F C9F 8(5)
C6F C5F C10F C4F -175(3)
C2F C1F C11F N1F 10(3)
C9F C1F C11F N1F -173.8(17)
C1F C11F N1F C12F -173.2(13)
C1F C11F N1F Mn6 5(2)
C11F N1F C12F C13F -30.0(17)
Mn6 N1F C12F C13F 151.8(9)
C11F N1F C12F C14F -151.2(13)
Mn6 N1F C12F C14F 30.6(10)
C11F N1F C12F C15F 94.7(15)
Mn6 N1F C12F C15F -83.6(10)
N1F C12F C14F O14F -50.3(12)
C13F C12F C14F O14F -171.7(11)
C15F C12F C14F O14F 61.6(13)
C12F C14F O14F Mn6 49.8(12)
C12F C14F O14F Gd4 -154.2(9)
O15B Mn6 O14F C14F 178.9(9)
O2F Mn6 O14F C14F -86(2)
N1F Mn6 O14F C14F -24.7(8)
O2M Mn6 O14F C14F 77.6(9)
Gd4 Mn6 O14F C14F 163.5(11)
O15B Mn6 O14F Gd4 15.5(5)
O2F Mn6 O14F Gd4 110(2)
N1F Mn6 O14F Gd4 171.8(5)
O2M Mn6 O14F Gd4 -85.8(5)
N1F C12F C15F O15F 160.5(11)
C13F C12F C15F O15F -75.0(15)
C14F C12F C15F O15F 51.4(15)
Gd6 O2G C2G C3G -123.6(13)
Gd3 O2G C2G C3G 49.5(17)
Gd6 O2G C2G C1G 54.7(19)
Gd3 O2G C2G C1G -132.1(13)
C11G C1G C2G O2G -7(2)
C9G C1G C2G O2G 174.1(14)
C11G C1G C2G C3G 171.4(15)
C9G C1G C2G C3G -8(2)
O2G C2G C3G C4G -175.5(17)
C1G C2G C3G C4G 6(3)
C2G C3G C4G C10G -4(3)
C10G C5G C6G C7G 2(4)
C5G C6G C7G C8G -4(4)
C6G C7G C8G C9G 2(3)
C7G C8G C9G C10G 2(3)
C7G C8G C9G C1G 179.8(17)
C2G C1G C9G C10G 7(2)
C11G C1G C9G C10G -172.2(15)
C2G C1G C9G C8G -171.2(17)
C11G C1G C9G C8G 10(3)
C8G C9G C10G C5G -4(3)
C1G C9G C10G C5G 177.7(18)
C8G C9G C10G C4G 174(2)
C1G C9G C10G C4G -4(3)
C6G C5G C10G C9G 2(4)
C6G C5G C10G C4G -176(3)
C3G C4G C10G C9G 3(3)
C3G C4G C10G C5G -179.2(19)
C2G C1G C11G N1G -17(3)
C9G C1G C11G N1G 161.5(15)
C1G C11G N1G C12G -170.8(13)
C1G C11G N1G Gd6 -4(2)
C11G N1G C12G C14G -132.0(13)
Gd6 N1G C12G C14G 58.6(10)
C11G N1G C12G C13G -8.2(18)
Gd6 N1G C12G C13G -177.6(9)
C11G N1G C12G C15G 110.3(14)
Gd6 N1G C12G C15G -59.1(11)
N1G C12G C14G O14G -40.7(14)
C13G C12G C14G O14G -165.8(11)
C15G C12G C14G O14G 72.5(14)
C12G C14G O14G Gd6 2.7(15)
N1G C12G C15G O15G 56.1(15)
C14G C12G C15G O15G -59.0(16)
C13G C12G C15G O15G 177.7(13)
C12G C15G O15G Mn5 -167.9(9)
C12G C15G O15G Gd6 -25.0(16)
O14E Mn5 O15G C15G 175.7(14)
O2E Mn5 O15G C15G -18.2(14)
N1E Mn5 O15G C15G -134.9(16)
O2N Mn5 O15G C15G 76.5(14)
Gd6 Mn5 O15G C15G 146.9(16)
O14E Mn5 O15G Gd6 28.8(5)
O2E Mn5 O15G Gd6 -165.1(5)
N1E Mn5 O15G Gd6 78.3(13)
O2N Mn5 O15G Gd6 -70.4(5)
Gd2 O1H C7H O2H 130(5)
Gd2 O1H C7H C1H -41(8)
O1H C7H C1H C2H -22(4)
O2H C7H C1H C2H 167.0(19)
O1H C7H C1H C6H 160(2)
O2H C7H C1H C6H -11(3)
C6H C1H C2H C3H 0.0
C7H C1H C2H C3H -178(2)
C1H C2H C3H C4H 0.0
C2H C3H C4H C5H 0.0
C3H C4H C5H C6H 0.0
C4H C5H C6H C1H 0.0
C2H C1H C6H C5H 0.0
C7H C1H C6H C5H 178(2)
Gd2 O1HH C7HH O2HH 155(2)
Gd2 O1HH C7HH C1HH -18(5)
O1HH C7HH C1HH C2HH -26(3)
O2HH C7HH C1HH C2HH 160.5(19)
O1HH C7HH C1HH C6HH 157(2)
O2HH C7HH C1HH C6HH -17(3)
C6HH C1HH C2HH C3HH 0.0
C7HH C1HH C2HH C3HH -177(2)
C1HH C2HH C3HH C4HH 0.0
C2HH C3HH C4HH C5HH 0.0
C3HH C4HH C5HH C6HH 0.0
C4HH C5HH C6HH C1HH 0.0
C2HH C1HH C6HH C5HH 0.0
C7HH C1HH C6HH C5HH 177(2)
Gd4 O1I C7I O2I -4(4)
Gd4 O1I C7I C1I 170.1(17)
Gd4 O1I C7I C1II -176.3(19)
O1I C7I C1I C2I 162.6(15)
O2I C7I C1I C2I -22(2)
C1II C7I C1I C2I 109(7)
O1I C7I C1I C6I -14(2)
O2I C7I C1I C6I 160.9(13)
C1II C7I C1I C6I -68(6)
C6I C1I C2I C3I 0.0
C7I C1I C2I C3I -176(2)
C1I C2I C3I C4I 0.0
C2I C3I C4I C5I 0.0
C3I C4I C5I C6I 0.0
C4I C5I C6I C1I 0.0
C2I C1I C6I C5I 0.0
C7I C1I C6I C5I 176.8(19)
O1I C7I C1II C2II -172.6(16)
O2I C7I C1II C2II 15(2)
C1I C7I C1II C2II -40(6)
O1I C7I C1II C6II 9(3)
O2I C7I C1II C6II -163.5(19)
C1I C7I C1II C6II 141(8)
C6II C1II C2II C3II 0.0
C7I C1II C2II C3II -179(2)
C1II C2II C3II C4II 0.0
C2II C3II C4II C5II 0.0
C3II C4II C5II C6II 0.0
C4II C5II C6II C1II 0.0
C2II C1II C6II C5II 0.0
C7I C1II C6II C5II 179(3)
Gd6 O2J C7J O1J 34(4)
Gd6 O2J C7J C1J -138.3(14)
Gd3 O1J C7J O2J -28(4)
Gd3 O1J C7J C1J 144.1(12)
O2J C7J C1J C2J 4(2)
O1J C7J C1J C2J -168.9(14)
O2J C7J C1J C6J -169.2(14)
O1J C7J C1J C6J 18(2)
C6J C1J C2J C3J 0.0
C7J C1J C2J C3J -173.6(14)
C1J C2J C3J C4J 0.0
C2J C3J C4J C5J 0.0
C3J C4J C5J C6J 0.0
C4J C5J C6J C1J 0.0
C2J C1J C6J C5J 0.0
C7J C1J C6J C5J 173.4(15)
Gd2 O1K C7K O2K -3(5)
Gd2 O1K C7K C1K -178.7(15)
Mn4 O2K C7K O1K 6(4)
Mn4 O2K C7K C1K -177.4(14)
O1K C7K C1K C2K 164(2)
O2K C7K C1K C2K -13(3)
O1K C7K C1K C6K -19(3)
O2K C7K C1K C6K 165(2)
C6K C1K C2K C3K 0.0
C7K C1K C2K C3K 177(2)
C1K C2K C3K C4K 0.0
C2K C3K C4K C5K 0.0
C3K C4K C5K C6K 0.0
C4K C5K C6K C1K 0.0
C2K C1K C6K C5K 0.0
C7K C1K C6K C5K -177(2)
Mn4 O2KK C7KK O1KK -6(4)
Mn4 O2KK C7KK C1KK 166.0(17)
Gd2 O1KK C7KK O2KK 19(6)
Gd2 O1KK C7KK C1KK -154(2)
O2KK C7KK C1KK C2KK -14(3)
O1KK C7KK C1KK C2KK 159.1(19)
O2KK C7KK C1KK C6KK 167(2)
O1KK C7KK C1KK C6KK -20(3)
C6KK C1KK C2KK C3KK 0.0
C7KK C1KK C2KK C3KK -179(2)
C1KK C2KK C3KK C4KK 0.0
C2KK C3KK C4KK C5KK 0.0
C3KK C4KK C5KK C6KK 0.0
C4KK C5KK C6KK C1KK 0.0
C2KK C1KK C6KK C5KK 0.0
C7KK C1KK C6KK C5KK 179(2)
Gd3 O1L C7L O2L -17(3)
Gd3 O1L C7L C1L 157.9(12)
Mn1 O2L C7L O1L 22(2)
Mn1 O2L C7L C1L -152.4(10)
O1L C7L C1L C2L 7(3)
O2L C7L C1L C2L -178.3(17)
O1L C7L C1L C6L -173.1(15)
O2L C7L C1L C6L 2(2)
C6L C1L C2L C3L 6(3)
C7L C1L C2L C3L -173.7(18)
C1L C2L C3L C4L -6(3)
C2L C3L C4L C5L 3(3)
C3L C4L C5L C6L -1(3)
C2L C1L C6L C5L -3(3)
C7L C1L C6L C5L 176.5(16)
C4L C5L C6L C1L 1(3)
Gd4 O1M C7M O2M -44(3)
Gd4 O1M C7M C1M 131.3(16)
Gd4 O1M C7M C1MM 136.6(15)
Mn6 O2M C7M O1M 16(2)
Mn6 O2M C7M C1M -159.1(14)
Mn6 O2M C7M C1MM -164.3(13)
O1M C7M C1M C2M -21(2)
O2M C7M C1M C2M 154.8(15)
C1MM C7M C1M C2M -123(20)
O1M C7M C1M C6M 153.0(16)
O2M C7M C1M C6M -32(2)
C1MM C7M C1M C6M 51(19)
C6M C1M C2M C3M 0.0
C7M C1M C2M C3M 174(2)
C1M C2M C3M C4M 0.0
C2M C3M C4M C5M 0.0
C3M C4M C5M C6M 0.0
C4M C5M C6M C1M 0.0
C2M C1M C6M C5M 0.0
C7M C1M C6M C5M -174(2)
O1M C7M C1MM C2MM 16(2)
O2M C7M C1MM C2MM -164.1(15)
C1M C7M C1MM C2MM 96(19)
O1M C7M C1MM C6MM -164.3(16)
O2M C7M C1MM C6MM 16(2)
C1M C7M C1MM C6MM -84(19)
C6MM C1MM C2MM C3MM 0.0
C7M C1MM C2MM C3MM -180(2)
C1MM C2MM C3MM C4MM 0.0
C2MM C3MM C4MM C5MM 0.0
C3MM C4MM C5MM C6MM 0.0
C4MM C5MM C6MM C1MM 0.0
C2MM C1MM C6MM C5MM 0.0
C7M C1MM C6MM C5MM 180(2)
Gd6 O1N C7N O2N 0(3)
Gd6 O1N C7N C1N -173.8(17)
Gd6 O1N C7N C1NN 167.7(18)
Mn5 O2N C7N O1N 14(3)
Mn5 O2N C7N C1N -172.8(16)
Mn5 O2N C7N C1NN -155.2(15)
O1N C7N C1N C2N -161.9(16)
O2N C7N C1N C2N 24(2)
C1NN C7N C1N C2N -39(5)
O1N C7N C1N C6N 7(3)
O2N C7N C1N C6N -166.7(16)
C1NN C7N C1N C6N 130(7)
C6N C1N C2N C3N 0.0
C7N C1N C2N C3N 170(2)
C1N C2N C3N C4N 0.0
C2N C3N C4N C5N 0.0
C3N C4N C5N C6N 0.0
C4N C5N C6N C1N 0.0
C2N C1N C6N C5N 0.0
C7N C1N C6N C5N -169(2)
O1N C7N C1NN C2NN -173.2(18)
O2N C7N C1NN C2NN -4(2)
C1N C7N C1NN C2NN 120(6)
O1N C7N C1NN C6NN 11(3)
O2N C7N C1NN C6NN -179.6(16)
C1N C7N C1NN C6NN -55(5)
C6NN C1NN C2NN C3NN 0.0
C7N C1NN C2NN C3NN -175(2)
C1NN C2NN C3NN C4NN 0.0
C2NN C3NN C4NN C5NN 0.0
C3NN C4NN C5NN C6NN 0.0
C4NN C5NN C6NN C1NN 0.0
C2NN C1NN C6NN C5NN 0.0
C7N C1NN C6NN C5NN 175(2)
Mn2 O2O C7O O1O 31(5)
Mn2 O2O C7O C1O -159(2)
Gd5 O1O C7O O2O -44(9)
Gd5 O1O C7O C1O 149(4)
O2O C7O C1O C2O 161(3)
O1O C7O C1O C2O -32(7)
O2O C7O C1O C6O -16(5)
O1O C7O C1O C6O 151(4)
C6O C1O C2O C3O 0.0
C7O C1O C2O C3O -177(3)
C1O C2O C3O C4O 0.0
C2O C3O C4O C5O 0.0
C3O C4O C5O C6O 0.0
C4O C5O C6O C1O 0.0
C2O C1O C6O C5O 0.0
C7O C1O C6O C5O 177(4)
Mn2 O2OO C7OO O1OO 22(8)
Mn2 O2OO C7OO C1OO -139(3)
Gd5 O1OO C7OO O2OO 28(8)
Gd5 O1OO C7OO C1OO -169(2)
O2OO C7OO C1OO C2OO -175(3)
O1OO C7OO C1OO C2OO 17(4)
O2OO C7OO C1OO C6OO 7(5)
O1OO C7OO C1OO C6OO -161(2)
C6OO C1OO C2OO C3OO 0.0
C7OO C1OO C2OO C3OO -178(3)
C1OO C2OO C3OO C4OO 0.0
C2OO C3OO C4OO C5OO 0.0
C3OO C4OO C5OO C6OO 0.0
C4OO C5OO C6OO C1OO 0.0
C2OO C1OO C6OO C5OO 0.0
C7OO C1OO C6OO C5OO 178(3)
Gd2 O1P C7P O2P -27(7)
Gd2 O1P C7P C1P 160(2)
Gd3 O2P C7P O1P -19(5)
Gd3 O2P C7P C1P 155(2)
O1P C7P C1P C2P -6(4)
O2P C7P C1P C2P -180(2)
O1P C7P C1P C6P 161(3)
O2P C7P C1P C6P -13(4)
C6P C1P C2P C3P 0.0
C7P C1P C2P C3P 167(3)
C1P C2P C3P C4P 0.0
C2P C3P C4P C5P 0.0
C3P C4P C5P C6P 0.0
C4P C5P C6P C1P 0.0
C2P C1P C6P C5P 0.0
C7P C1P C6P C5P -167(3)
Gd3 O2PP C7PP O1PP -20(4)
Gd3 O2PP C7PP C1PP 171.9(16)
Gd2 O1PP C7PP O2PP -43(4)
Gd2 O1PP C7PP C1PP 126(2)
O2PP C7PP C1PP C2PP 177(2)
O1PP C7PP C1PP C2PP 8(3)
O2PP C7PP C1PP C6PP -5(4)
O1PP C7PP C1PP C6PP -174.0(18)
C6PP C1PP C2PP C3PP 0.0
C7PP C1PP C2PP C3PP 178(2)
C1PP C2PP C3PP C4PP 0.0
C2PP C3PP C4PP C5PP 0.0
C3PP C4PP C5PP C6PP 0.0
C4PP C5PP C6PP C1PP 0.0
C2PP C1PP C6PP C5PP 0.0
C7PP C1PP C6PP C5PP -178(2)
Gd4 O1R C7R O2R -1(5)
Gd4 O1R C7R C1R -148.1(18)
Gd5 O2R C7R O1R 2(5)
Gd5 O2R C7R C1R 147.9(16)
O1R C7R C1R C2R 160.9(19)
O2R C7R C1R C2R 6(3)
O1R C7R C1R C6R -29(3)
O2R C7R C1R C6R 175.8(19)
C6R C1R C2R C3R 0.0
C7R C1R C2R C3R 170(3)
C1R C2R C3R C4R 0.0
C2R C3R C4R C5R 0.0
C3R C4R C5R C6R 0.0
C4R C5R C6R C1R 0.0
C2R C1R C6R C5R 0.0
C7R C1R C6R C5R -170(3)
Gd5 O1S C7S O2S -46(11)
Gd5 O1S C7S C1S 123(9)
O2S C7S C1S C2S -10(4)
O1S C7S C1S C2S -180(2)
O2S C7S C1S C6S 169(2)
O1S C7S C1S C6S 0(4)
C6S C1S C2S C3S 0.0
C7S C1S C2S C3S 179(3)
C1S C2S C3S C4S 0.0
C2S C3S C4S C5S 0.0
C3S C4S C5S C6S 0.0
C4S C5S C6S C1S 0.0
C2S C1S C6S C5S 0.0
C7S C1S C6S C5S -179(3)
Gd5 O1SS C7SS O2SS 29(7)
Gd5 O1SS C7SS C1SS -151(4)
O2SS C7SS C1SS C2SS 15(3)
O1SS C7SS C1SS C2SS -165(2)
O2SS C7SS C1SS C6SS -159(2)
O1SS C7SS C1SS C6SS 21(3)
C6SS C1SS C2SS C3SS 0.0
C7SS C1SS C2SS C3SS -174(2)
C1SS C2SS C3SS C4SS 0.0
C2SS C3SS C4SS C5SS 0.0
C3SS C4SS C5SS C6SS 0.0
C4SS C5SS C6SS C1SS 0.0
C2SS C1SS C6SS C5SS 0.0
C7SS C1SS C6SS C5SS 174(2)
